data_7029397
loop_
_publ_author_name
'Xiong, Gang'
'Xu, Hang'
'Cui, Jian-Zhong'
'Wang, Qing-Lun'
'Zhao, Bin'

_publ_section_title
;
 The multiple core-shell structure in Cu24Ln6 cluster with magnetocaloric
 effect and slow magnetization relaxation.
;
_journal_issue 15
_journal_name_full 'Dalton transactions (Cambridge, England : 2003)'
_journal_page_first 5639
_journal_page_last 5642
_journal_paper_doi 10.1039/c3dt53251h
_journal_volume 43
_journal_year 2014
_chemical_formula_moiety 'C47.4 Cu24 Dy6 N12 Na O82, 4(O), 0.6(C)'
_chemical_formula_sum 'C48 H251 Cu24 Dy6 N24 Na O151'
_chemical_formula_weight 6064.36
_chemical_name_systematic
;
?
;
_space_group_crystal_system triclinic
_space_group_IT_number 2
_space_group_name_Hall '-P 1'
_space_group_name_H-M_alt 'P -1'
_symmetry_space_group_name_Hall '-P 1'
_symmetry_space_group_name_H-M 'P -1'
_atom_sites_solution_hydrogens none
_atom_sites_solution_primary direct
_atom_sites_solution_secondary difmap
_audit_creation_date 2013-01-17
_audit_creation_method
;
Olex2 1.2
(compiled Dec 5 2012 16:20:19, GUI svn.r4385)
;
_cell_angle_alpha 87.132(3)
_cell_angle_beta 71.317(4)
_cell_angle_gamma 64.300(4)
_cell_formula_units_Z 1
_cell_length_a 17.0964(7)
_cell_length_b 17.8161(7)
_cell_length_c 17.8597(7)
_cell_measurement_reflns_used 5531
_cell_measurement_temperature 125.2(4)
_cell_measurement_theta_max 29.0822
_cell_measurement_theta_min 2.8803
_cell_volume 4618.2(4)
_computing_cell_refinement
;
CrysAlisPro, Agilent Technologies,
Version 1.171.35.21 (release 20-01-2012 CrysAlis171 .NET)
(compiled Jan 23 2012,18:06:46)
;
_computing_data_collection
;
CrysAlisPro, Agilent Technologies,
Version 1.171.35.21 (release 20-01-2012 CrysAlis171 .NET)
(compiled Jan 23 2012,18:06:46)
;
_computing_data_reduction
;
CrysAlisPro, Agilent Technologies,
Version 1.171.35.21 (release 20-01-2012 CrysAlis171 .NET)
(compiled Jan 23 2012,18:06:46)
;
_computing_molecular_graphics
;
O. V. Dolomanov, L. J. Bourhis, R. J. Gildea, J. A. K. Howard and H. Puschmann,
OLEX2: a complete structure solution, refinement and analysis program.
J. Appl. Cryst. (2009). 42, 339-341.
;
_computing_publication_material
;
O. V. Dolomanov, L. J. Bourhis, R. J. Gildea, J. A. K. Howard and H. Puschmann,
OLEX2: a complete structure solution, refinement and analysis program.
J. Appl. Cryst. (2009). 42, 339-341.
;
_computing_structure_refinement
;
XL, G.M. Sheldrick, Acta Cryst.
(2008). A64, 112-122
;
_computing_structure_solution
;
XS, G.M. Sheldrick, Acta Cryst.
(2008). A64, 112-122
;
_diffrn_ambient_temperature 125.2(4)
_diffrn_detector_area_resol_mean 16.2116
_diffrn_measured_fraction_theta_full 0.998
_diffrn_measured_fraction_theta_max 0.998
_diffrn_measurement_details
;
1 omega 0.00 27.00 1.0000 37.0000
omega____ theta____ kappa____ phi______ frames
- 18.1935 57.0000 -180.0000 27

2 omega -12.00 87.00 1.0000 37.0000
omega____ theta____ kappa____ phi______ frames
- 18.1935 77.0000 -60.0000 99

3 omega 46.00 83.00 1.0000 37.0000
omega____ theta____ kappa____ phi______ frames
- 18.1935 -136.0000 93.0000 37

4 omega -50.00 46.00 1.0000 37.0000
omega____ theta____ kappa____ phi______ frames
- 18.1935 -77.0000 -180.0000 96

5 omega -1.00 39.00 1.0000 37.0000
omega____ theta____ kappa____ phi______ frames
- 18.1935 57.0000 -60.0000 40

6 omega 9.00 37.00 1.0000 37.0000
omega____ theta____ kappa____ phi______ frames
- 18.1935 -99.0000 60.0000 28

7 omega 17.00 42.00 1.0000 37.0000
omega____ theta____ kappa____ phi______ frames
- 18.1935 37.0000 -150.0000 25

8 omega -16.00 87.00 1.0000 37.0000
omega____ theta____ kappa____ phi______ frames
- 18.1935 19.0000 120.0000 103
;
_diffrn_measurement_device_type 'SuperNova, Single source at offset), Eos'
_diffrn_measurement_method '\w scans'
_diffrn_orient_matrix_UB_11 0.0018194000
_diffrn_orient_matrix_UB_12 -0.0325578000
_diffrn_orient_matrix_UB_13 0.0249339000
_diffrn_orient_matrix_UB_21 0.0221813000
_diffrn_orient_matrix_UB_22 -0.0297211000
_diffrn_orient_matrix_UB_23 -0.0339832000
_diffrn_orient_matrix_UB_31 0.0434391000
_diffrn_orient_matrix_UB_32 -0.0054932000
_diffrn_orient_matrix_UB_33 0.0005916000
_diffrn_radiation_monochromator mirror
_diffrn_radiation_type 'Mo K\a'
_diffrn_radiation_wavelength 0.7107
_diffrn_reflns_av_R_equivalents 0.0619
_diffrn_reflns_av_unetI/netI 0.1245
_diffrn_reflns_limit_h_max 20
_diffrn_reflns_limit_h_min -20
_diffrn_reflns_limit_k_max 21
_diffrn_reflns_limit_k_min -21
_diffrn_reflns_limit_l_max 20
_diffrn_reflns_limit_l_min -21
_diffrn_reflns_number 35642
_diffrn_reflns_theta_full 25.01
_diffrn_reflns_theta_max 25.01
_diffrn_reflns_theta_min 2.89
_diffrn_source 'SuperNova (Mo) X-ray Source'
_exptl_absorpt_coefficient_mu 5.216
_exptl_absorpt_correction_T_max 1.00000
_exptl_absorpt_correction_T_min 0.74272
_exptl_absorpt_correction_type multi-scan
_exptl_absorpt_process_details
;
CrysAlisPro, Agilent Technologies,
Version 1.171.35.21 (release 20-01-2012 CrysAlis171 .NET)
(compiled Jan 23 2012,18:06:46)
Empirical absorption correction using spherical harmonics,
implemented in SCALE3 ABSPACK scaling algorithm.
;
_exptl_crystal_density_diffrn 2.181
_exptl_crystal_density_method 'not measured'
_exptl_crystal_F_000 2978
_exptl_crystal_size_max 0.3
_exptl_crystal_size_mid 0.25
_exptl_crystal_size_min 0.2
_platon_squeeze_details
;
;
_refine_diff_density_max 2.212
_refine_diff_density_min -0.947
_refine_diff_density_rms 0.199
_refine_ls_extinction_method none
_refine_ls_goodness_of_fit_ref 0.896
_refine_ls_hydrogen_treatment none
_refine_ls_matrix_type full
_refine_ls_number_parameters 876
_refine_ls_number_reflns 16262
_refine_ls_number_restraints 186
_refine_ls_restrained_S_all 0.892
_refine_ls_R_factor_all 0.1013
_refine_ls_R_factor_gt 0.0592
_refine_ls_shift/su_max 0.001
_refine_ls_shift/su_mean 0.000
_refine_ls_structure_factor_coef Fsqd
_refine_ls_weighting_details 'calc w=1/[\s^2^(Fo^2^)+(0.0773P)^2^+0.0000P] where P=(Fo^2^+2Fc^2^)/3'
_refine_ls_weighting_scheme calc
_refine_ls_wR_factor_gt 0.1473
_refine_ls_wR_factor_ref 0.1622
_reflns_number_gt 9214
_reflns_number_total 16262
_reflns_threshold_expression >2sigma(I)
_cod_data_source_file c3dt53251h2.cif
_cod_data_source_block p120914j
_cod_original_cell_volume 4618.2(3)
_cod_database_code 7029397
_reflns_odcompleteness_completeness 99.81
_reflns_odcompleteness_iscentric 1
_reflns_odcompleteness_theta 26.32
_olex2_refinement_description
;
1. Uiso/Uaniso restraints and constraints
Uanis(C1JA) ~ Ueq, Uanis(C1JB) ~ Ueq, Uanis(C2A) ~ Ueq, Uanis(C2B) ~ Ueq, Uanis(N1) ~ Ueq, Uanis(N2B) ~ Ueq: with sigma of 0.01 and sigma for terminal atoms of 0.01
Uanis(C1FA) ~ Ueq, Uanis(C1FB) ~ Ueq, Uanis(C11A) ~ Ueq, Uanis(C11B) ~ Ueq: with sigma of 0.01 and sigma for terminal atoms of 0.01
Uanis(C3A) ~ Ueq, Uanis(C3B) ~ Ueq, Uanis(C5A) ~ Ueq, Uanis(C5B) ~ Ueq, Uanis(N24B) ~ Ueq, Uanis(N24A) ~ Ueq: with sigma of 0.01 and sigma for terminal atoms of 0.01
Uanis(C8) ~ Ueq: with sigma of 0.01 and sigma for terminal atoms of 0.01
Uanis(C3) ~ Ueq, Uanis(C4) ~ Ueq: with sigma of 0.01 and sigma for terminal atoms of 0.01
Uanis(C6) ~ Ueq, Uanis(C5) ~ Ueq: with sigma of 0.01 and sigma for terminal atoms of 0.01
Uanis(C10A) ~ Ueq, Uanis(C10B) ~ Ueq, Uanis(C18A) ~ Ueq, Uanis(C18B) ~ Ueq: with sigma of 0.01 and sigma for terminal atoms of 0.01
Uanis(C1CA) ~ Ueq, Uanis(C1CB) ~ Ueq: with sigma of 0.01 and sigma for terminal atoms of 0.01
Uanis(C0AA) ~ Ueq, Uanis(C0AB) ~ Ueq: with sigma of 0.01 and sigma for terminal atoms of 0.01
Uanis(C1A) ~ Ueq, Uanis(C1B) ~ Ueq: with sigma of 0.01 and sigma for terminal atoms of 0.01
Uanis(C1JA) = Uanis(C1JB)
Uanis(C2A) = Uanis(C2B)
Uanis(N2B) = Uanis(N1)
Uanis(C1FA) = Uanis(C1FB)
Uanis(C11A) = Uanis(C11B)
Uanis(C3A) = Uanis(C3B)
Uanis(C5A) = Uanis(C5B)
Uanis(N24B) = Uanis(N24A)
Uanis(C6) = Uanis(C5)
Uanis(C10A) = Uanis(C10B)
Uanis(C18A) = Uanis(C18B)
Uanis(C1CA) = Uanis(C1CB)
Uanis(C0AA) = Uanis(C0AB)
Uanis(C1) = Uanis(C1B)
2. Others
1-Sof(C2B)=1-Sof(C2B)=1-Sof(C2B)=Sof(N1)=Sof(C2A)=Sof(C1JA)
1-Sof(C1FB)=1-Sof(C1FB)=Sof(C11A)=Sof(C1FA)
1-Sof(C3B)=1-Sof(C3B)=1-Sof(C3B)=Sof(C3A)=Sof(N24A)=Sof(C5A)
1-Sof(C18B)=1-Sof(C18B)=Sof(C18A)=Sof(C10A)
1-Sof(C1CA)=Sof(C1CA)
1-Sof(C0AB)=Sof(C0AB)
1-Sof(C1)=Sof(C1)
Fixed Sof: C3(0.5) C4(0.5) C5(0.5) C6(0.5)
;

loop_
_space_group_symop_id
_space_group_symop_operation_xyz
1 'x, y, z'
2 '-x, -y, -z'

loop_
_atom_site_label
_atom_site_type_symbol
_atom_site_fract_x
_atom_site_fract_y
_atom_site_fract_z
_atom_site_U_iso_or_equiv
_atom_site_adp_type
_atom_site_occupancy
_atom_site_symmetry_multiplicity
_atom_site_calc_flag
_atom_site_refinement_flags
_atom_site_disorder_assembly
_atom_site_disorder_group
Dy1 Dy 0.91671(4) 0.82436(3) 0.19992(3) 0.03040(16) Uani 1 1 d . B .
Cu2 Cu 1.05585(8) 0.92875(7) 0.16387(8) 0.0233(3) Uani 1 1 d . . .
Dy3 Dy 1.19682(4) 1.02680(3) 0.13714(3) 0.03123(16) Uani 1 1 d . . .
Cu4 Cu 1.22380(8) 0.89144(8) -0.01631(8) 0.0240(3) Uani 1 1 d . B .
Cu5 Cu 0.83430(8) 1.03835(7) 0.17949(8) 0.0244(3) Uani 1 1 d . . .
Dy6 Dy 1.26128(4) 0.74884(3) -0.16421(3) 0.02980(16) Uani 1 1 d . . .
Cu8 Cu 1.18901(10) 1.14958(9) 0.29310(10) 0.0415(4) Uani 1 1 d . . .
Cu12 Cu 0.78144(11) 0.71393(9) 0.25543(10) 0.0467(4) Uani 1 1 d . B .
Cu14 Cu 0.98310(11) 0.61099(9) 0.23731(10) 0.0460(4) Uani 1 1 d . B .
Cu16 Cu 1.08400(8) 0.79332(7) 0.01781(8) 0.0234(3) Uani 1 1 d . . .
Cu17 Cu 1.26834(10) 0.96510(9) 0.30545(10) 0.0426(4) Uani 1 1 d . C .
Cu19 Cu 1.50055(10) 0.62319(10) -0.20214(10) 0.0477(5) Uani 1 1 d . . .
Cu20 Cu 0.97183(8) 1.13551(8) 0.14378(8) 0.0245(3) Uani 1 1 d . . .
Cu22 Cu 1.44724(10) 0.68107(9) -0.34633(10) 0.0438(4) Uani 1 1 d . A .
Cu24 Cu 0.85868(8) 0.90481(8) 0.03495(8) 0.0250(3) Uani 1 1 d . . .
Na1 Na 1.0000 1.0000 0.0000 0.069(2) Uani 1 2 d S . .
O2 O 0.8979(4) 1.2300(4) 0.0954(4) 0.0240(17) Uani 1 1 d . . .
O3 O 0.8156(5) 0.9446(4) 0.1501(4) 0.0269(17) Uani 1 1 d . . .
O4 O 0.9252(4) 0.9544(4) 0.2237(4) 0.0254(17) Uani 1 1 d . . .
O5 O 1.0426(4) 1.0397(4) 0.1917(4) 0.0227(16) Uani 1 1 d . . .
O6 O 0.8541(4) 1.1331(4) 0.2057(4) 0.0234(17) Uani 1 1 d . . .
O7 O 1.0657(4) 0.8221(4) 0.1282(4) 0.0253(17) Uani 1 1 d . . .
O8 O 0.9081(5) 0.8675(4) -0.0797(4) 0.0252(17) Uani 1 1 d . . .
O9 O 0.7997(5) 0.7892(4) 0.1743(4) 0.0339(19) Uani 1 1 d . . .
O10 O 1.2359(5) 0.9969(4) -0.0079(4) 0.0276(18) Uani 1 1 d . . .
O11 O 1.1843(4) 0.9033(4) 0.1002(4) 0.0267(17) Uani 1 1 d . . .
O12 O 1.3406(5) 0.7884(4) -0.2924(4) 0.0291(18) Uani 1 1 d . . .
O13 O 1.1037(5) 1.1559(5) 0.2371(5) 0.034(2) Uani 1 1 d . . .
O14 O 1.2542(4) 0.8821(4) -0.1315(4) 0.0239(17) Uani 1 1 d . . .
O15 O 1.0313(5) 0.6728(4) 0.1542(5) 0.0318(19) Uani 1 1 d . . .
O16 O 1.2069(4) 0.7888(4) -0.0200(4) 0.0275(18) Uani 1 1 d . . .
O17 O 0.9575(4) 0.8078(4) 0.0574(4) 0.0236(16) Uani 1 1 d . . .
O18 O 0.7161(5) 1.0742(5) 0.3025(5) 0.035(2) Uani 1 1 d . . .
O19 O 1.4014(5) 0.7180(5) -0.1250(5) 0.038(2) Uani 1 1 d . B .
O20 O 1.2718(5) 1.0453(5) 0.2262(5) 0.035(2) Uani 1 1 d . . .
O1 O 1.1357(5) 0.6531(4) 0.0349(5) 0.038(2) Uani 1 1 d . . .
O1A O 0.7835(5) 0.9026(4) 0.3157(5) 0.036(2) Uani 1 1 d . . .
O1B O 1.1928(5) 0.9411(5) 0.2527(4) 0.0328(19) Uani 1 1 d . C .
O1C O 1.3556(5) 0.9171(5) 0.0896(5) 0.042(2) Uani 1 1 d . . .
O1D O 0.9600(5) 1.2250(5) 0.2417(5) 0.038(2) Uani 1 1 d . . .
O1E O 0.8816(5) 0.7221(4) 0.2810(5) 0.036(2) Uani 1 1 d . . .
O1F O 1.2238(5) 0.6849(4) -0.2549(5) 0.037(2) Uani 1 1 d . . .
O1G O 1.4052(5) 0.6369(4) -0.2470(5) 0.037(2) Uani 1 1 d . A .
O1H O 0.9984(5) 0.7947(4) 0.2963(5) 0.040(2) Uani 1 1 d . . .
O1I O 1.2783(5) 0.6190(4) -0.1035(4) 0.034(2) Uani 1 1 d . . .
O1J O 1.3750(5) 0.8089(5) -0.0288(5) 0.035(2) Uani 1 1 d . . .
O1K O 0.7650(6) 0.8373(5) 0.0654(5) 0.042(2) Uani 1 1 d . . .
O1L O 1.2747(5) 1.1114(5) 0.0730(5) 0.039(2) Uani 1 1 d . . .
O1M O 1.1065(5) 0.8738(5) 0.2684(5) 0.040(2) Uani 1 1 d . C .
O1P O 1.5576(6) 0.5770(6) -0.3919(6) 0.059(3) Uani 1 1 d . . .
O1R O 0.7703(7) 0.6342(6) 0.3295(6) 0.064(3) Uani 1 1 d . . .
O1T O 1.6005(6) 0.5357(6) -0.2846(6) 0.066(3) Uani 1 1 d . B .
O1V O 0.8934(6) 0.5978(5) 0.1560(6) 0.061(3) Uani 1 1 d . . .
O1W O 0.9242(9) 0.5534(6) 0.3148(6) 0.083(4) Uani 1 1 d . . .
N1Y N 1.2447(8) 0.8828(7) 0.3795(7) 0.059(3) Uani 1 1 d . . .
N1Z N 1.0870(7) 1.2581(6) 0.3523(7) 0.050(3) Uani 1 1 d . . .
O21 O 1.4116(7) 0.8558(8) 0.2237(7) 0.098(4) Uani 1 1 d . . .
N23 N 1.0916(8) 0.5091(6) 0.1723(6) 0.058(3) Uani 1 1 d . . .
C12 C 0.6579(8) 1.1484(7) 0.3298(7) 0.040(3) Uani 1 1 d . . .
N24B N 1.4570(19) 0.7450(19) -0.4440(18) 0.035(5) Uani 0.47(2) 1 d PU A 2
C15 C 1.0993(8) 0.6271(7) 0.0933(7) 0.036(3) Uani 1 1 d . B .
C17 C 1.4266(8) 0.7471(8) -0.0768(8) 0.043(3) Uani 1 1 d . B .
O27 O 1.0650(7) 0.6304(5) 0.3200(7) 0.076(3) Uani 1 1 d . . .
C19 C 1.0231(9) 1.2168(7) 0.2642(9) 0.044(3) Uani 1 1 d . . .
O1Z O 1.2681(6) 1.1365(6) 0.3574(5) 0.052(2) Uani 1 1 d . . .
N2B N 1.5682(17) 0.6132(15) -0.1303(16) 0.031(4) Uani 0.500(19) 1 d PU B 2
N3 N 0.6806(9) 0.7251(8) 0.2144(9) 0.079(4) Uani 1 1 d . . .
C7 C 1.1605(10) 0.8914(8) 0.2863(8) 0.047(4) Uani 1 1 d . . .
C8 C 1.0034(10) 1.2779(9) 0.3306(9) 0.065(4) Uani 1 1 d U . .
C9 C 0.7558(8) 0.8003(8) 0.1236(8) 0.036(3) Uani 1 1 d . B .
C23 C 1.3610(11) 1.0835(10) 0.4385(9) 0.073(5) Uani 1 1 d . . .
C16 C 1.6121(10) 0.5257(9) -0.3573(10) 0.063(4) Uani 1 1 d . B .
C1CB C 1.6859(18) 0.4393(16) -0.4075(16) 0.044(6) Uani 0.62(5) 1 d PU B 2
C2B C 1.531(2) 0.713(2) -0.098(2) 0.056(6) Uani 0.500(19) 1 d PU B 2
C10B C 1.224(3) 0.822(3) 0.337(3) 0.048(6) Uani 0.34(2) 1 d PU C 2
C11B C 0.722(3) 0.734(3) 0.117(3) 0.051(6) Uani 0.39(2) 1 d PU B 2
O2L O 1.3292(6) 0.9999(6) 0.3649(6) 0.056(3) Uani 1 1 d . . .
C18B C 1.216(3) 0.767(3) 0.355(3) 0.068(7) Uani 0.34(2) 1 d PU C 2
C1A C 1.3155(9) 1.0717(10) 0.3838(9) 0.054(4) Uani 1 1 d U C .
C1D C 0.8343(16) 0.5739(13) 0.3477(12) 0.102(7) Uani 1 1 d . B .
C1FB C 0.702(4) 0.709(3) 0.080(3) 0.091(9) Uani 0.39(2) 1 d PU B 2
C1B C 0.722(4) 0.555(4) 0.427(4) 0.091(8) Uani 0.30(2) 1 d PU D 2
C1JB C 1.569(2) 0.755(2) -0.079(2) 0.079(7) Uani 0.500(19) 1 d PU B 2
O1S O 1.5348(6) 0.7266(6) -0.2837(6) 0.064(3) Uani 1 1 d . . .
C3B C 1.392(2) 0.8335(19) -0.423(2) 0.048(6) Uani 0.47(2) 1 d PU . 2
C5B C 1.395(3) 0.896(2) -0.466(2) 0.071(7) Uani 0.47(2) 1 d PU A 2
N1 N 1.5834(17) 0.6336(15) -0.1451(17) 0.031(4) Uani 0.500(19) 1 d PU B 1
C2A C 1.523(2) 0.688(2) -0.070(2) 0.056(6) Uani 0.500(19) 1 d PU B 1
C1JA C 1.547(2) 0.696(2) -0.014(2) 0.079(7) Uani 0.500(19) 1 d PU B 1
C11A C 0.6784(18) 0.7736(17) 0.1489(16) 0.051(6) Uani 0.61(2) 1 d PU B 1
C1FA C 0.643(2) 0.766(2) 0.085(2) 0.091(9) Uani 0.61(2) 1 d PU B 1
C3A C 1.4294(19) 0.8374(17) -0.4057(17) 0.048(6) Uani 0.53(2) 1 d PU . 1
N24A N 1.4811(16) 0.7473(17) -0.4301(16) 0.035(5) Uani 0.53(2) 1 d PU A 1
C5A C 1.436(2) 0.896(2) -0.448(2) 0.071(7) Uani 0.53(2) 1 d PU A 1
C0AA C 1.198(3) 0.4803(17) 0.0284(19) 0.040(5) Uani 0.58(6) 1 d PU B 2
C3 C 1.126(2) 0.5317(18) 0.0874(19) 0.051(8) Uani 0.50 1 d PU B .
C4 C 1.1583(16) 0.5352(14) 0.1114(15) 0.031(6) Uani 0.50 1 d PU B .
C5 C 0.926(2) 1.283(2) 0.406(2) 0.076(7) Uani 0.50 1 d PU . .
C6 C 1.021(2) 1.364(2) 0.265(2) 0.076(7) Uani 0.50 1 d PU . .
C18A C 1.1537(18) 0.7951(15) 0.3976(16) 0.068(7) Uani 0.66(2) 1 d PU C 1
C10A C 1.1830(18) 0.8585(15) 0.3596(15) 0.048(6) Uani 0.66(2) 1 d PU C 1
C1CA C 1.711(3) 0.459(3) -0.404(3) 0.044(6) Uani 0.38(5) 1 d PU B 1
C0AB C 1.227(3) 0.479(2) 0.041(3) 0.040(5) Uani 0.42(6) 1 d PU B 1
C1 C 0.8104(18) 0.5167(16) 0.4024(16) 0.091(8) Uani 0.70(2) 1 d P B 1

loop_
_atom_site_aniso_label
_atom_site_aniso_U_11
_atom_site_aniso_U_22
_atom_site_aniso_U_33
_atom_site_aniso_U_23
_atom_site_aniso_U_13
_atom_site_aniso_U_12
Dy1 0.0419(3) 0.0219(3) 0.0275(3) 0.0031(2) -0.0106(3) -0.0148(3)
Cu2 0.0273(7) 0.0183(7) 0.0233(8) -0.0001(6) -0.0088(6) -0.0087(6)
Dy3 0.0370(3) 0.0321(3) 0.0289(3) 0.0034(3) -0.0144(3) -0.0166(3)
Cu4 0.0293(7) 0.0210(7) 0.0210(8) 0.0008(6) -0.0078(6) -0.0109(6)
Cu5 0.0320(7) 0.0175(7) 0.0239(8) 0.0011(6) -0.0111(6) -0.0098(6)
Dy6 0.0355(3) 0.0215(3) 0.0283(3) 0.0015(2) -0.0116(3) -0.0081(3)
Cu8 0.0549(10) 0.0422(9) 0.0394(10) 0.0029(8) -0.0273(8) -0.0237(8)
Cu12 0.0591(10) 0.0378(9) 0.0462(11) 0.0085(8) -0.0090(8) -0.0304(8)
Cu14 0.0669(11) 0.0204(8) 0.0416(10) 0.0086(7) -0.0098(8) -0.0177(8)
Cu16 0.0313(7) 0.0194(7) 0.0218(8) 0.0025(6) -0.0103(6) -0.0124(6)
Cu17 0.0522(9) 0.0436(9) 0.0419(10) 0.0081(8) -0.0268(8) -0.0225(8)
Cu19 0.0346(8) 0.0392(9) 0.0482(11) -0.0085(8) -0.0121(8) 0.0026(8)
Cu20 0.0298(7) 0.0203(7) 0.0246(8) 0.0037(6) -0.0097(6) -0.0118(6)
Cu22 0.0485(9) 0.0272(8) 0.0358(10) -0.0028(7) -0.0020(8) -0.0072(7)
Cu24 0.0303(7) 0.0232(7) 0.0225(8) 0.0011(6) -0.0094(6) -0.0123(6)
Na1 0.094(6) 0.045(5) 0.067(6) 0.022(4) -0.032(5) -0.028(5)
O2 0.036(4) 0.024(4) 0.015(4) 0.001(3) -0.004(3) -0.018(3)
O3 0.048(5) 0.016(4) 0.020(4) 0.004(3) -0.016(4) -0.014(4)
O4 0.034(4) 0.019(4) 0.023(4) 0.002(3) -0.009(3) -0.010(3)
O5 0.033(4) 0.021(4) 0.021(4) 0.006(3) -0.014(3) -0.015(3)
O6 0.027(4) 0.015(4) 0.028(5) 0.001(3) -0.009(3) -0.009(3)
O7 0.035(4) 0.015(4) 0.023(4) 0.004(3) -0.005(3) -0.011(3)
O8 0.041(4) 0.027(4) 0.012(4) 0.000(3) -0.009(3) -0.019(4)
O9 0.051(5) 0.037(5) 0.024(5) 0.011(4) -0.009(4) -0.032(4)
O10 0.041(4) 0.018(4) 0.031(5) 0.002(3) -0.020(4) -0.014(4)
O11 0.032(4) 0.031(4) 0.021(4) -0.003(3) -0.010(3) -0.015(4)
O12 0.045(5) 0.019(4) 0.023(4) 0.003(3) -0.012(4) -0.012(4)
O13 0.044(5) 0.036(5) 0.035(5) -0.001(4) -0.016(4) -0.025(4)
O14 0.028(4) 0.020(4) 0.024(4) 0.002(3) -0.010(3) -0.009(3)
O15 0.049(5) 0.014(4) 0.033(5) 0.000(4) -0.011(4) -0.016(4)
O16 0.031(4) 0.022(4) 0.030(5) 0.000(3) -0.009(3) -0.013(3)
O17 0.035(4) 0.025(4) 0.015(4) 0.003(3) -0.007(3) -0.018(3)
O18 0.046(5) 0.031(5) 0.037(5) 0.011(4) -0.018(4) -0.021(4)
O19 0.039(5) 0.032(5) 0.040(5) 0.008(4) -0.019(4) -0.008(4)
O20 0.029(4) 0.040(5) 0.040(5) 0.006(4) -0.011(4) -0.018(4)
O1 0.050(5) 0.019(4) 0.029(5) 0.001(4) -0.003(4) -0.009(4)
O1A 0.048(5) 0.030(4) 0.031(5) 0.008(4) -0.007(4) -0.021(4)
O1B 0.051(5) 0.036(5) 0.022(5) 0.006(4) -0.021(4) -0.023(4)
O1C 0.045(5) 0.046(5) 0.036(5) 0.001(4) -0.021(4) -0.016(4)
O1D 0.045(5) 0.034(5) 0.031(5) -0.002(4) -0.016(4) -0.012(4)
O1E 0.053(5) 0.013(4) 0.032(5) 0.003(3) -0.008(4) -0.011(4)
O1F 0.047(5) 0.026(4) 0.039(5) -0.005(4) -0.017(4) -0.014(4)
O1G 0.044(5) 0.018(4) 0.033(5) -0.003(4) -0.009(4) -0.001(4)
O1H 0.062(5) 0.028(4) 0.043(5) 0.017(4) -0.034(5) -0.022(4)
O1I 0.039(4) 0.015(4) 0.031(5) -0.003(3) -0.006(4) 0.002(4)
O1J 0.031(4) 0.033(5) 0.038(5) -0.004(4) -0.015(4) -0.007(4)
O1K 0.058(5) 0.043(5) 0.046(6) 0.019(4) -0.029(5) -0.033(5)
O1L 0.049(5) 0.055(5) 0.025(5) 0.004(4) -0.016(4) -0.032(4)
O1M 0.046(5) 0.046(5) 0.040(6) 0.014(4) -0.023(4) -0.025(4)
O1P 0.064(6) 0.039(5) 0.046(6) -0.017(5) 0.005(5) -0.012(5)
O1R 0.098(8) 0.032(5) 0.061(7) 0.009(5) -0.018(6) -0.034(6)
O1T 0.057(6) 0.060(7) 0.055(7) -0.003(6) -0.016(5) -0.004(5)
O1V 0.081(7) 0.032(5) 0.071(7) -0.001(5) -0.017(6) -0.030(5)
O1W 0.142(11) 0.034(6) 0.059(8) 0.022(5) -0.015(7) -0.041(7)
N1Y 0.108(9) 0.051(7) 0.054(8) 0.038(6) -0.066(8) -0.042(7)
N1Z 0.057(7) 0.038(6) 0.049(8) -0.008(6) -0.028(6) -0.008(6)
O21 0.062(7) 0.129(11) 0.082(9) -0.008(8) -0.036(6) -0.014(7)
N23 0.086(8) 0.020(5) 0.036(7) 0.008(5) 0.002(6) -0.012(6)
C12 0.050(8) 0.029(7) 0.031(8) 0.000(6) -0.012(6) -0.010(7)
N24B 0.034(7) 0.030(5) 0.035(7) 0.002(5) -0.011(5) -0.008(6)
C15 0.038(7) 0.023(6) 0.032(8) -0.005(6) 0.002(6) -0.009(6)
C17 0.045(8) 0.039(8) 0.055(10) 0.007(7) -0.035(7) -0.013(7)
O27 0.103(8) 0.035(5) 0.097(9) 0.012(6) -0.051(7) -0.024(6)
C19 0.050(8) 0.014(6) 0.066(10) 0.005(6) -0.028(8) -0.007(6)
O1Z 0.062(6) 0.054(6) 0.054(6) 0.001(5) -0.030(5) -0.030(5)
N2B 0.028(6) 0.029(7) 0.037(7) 0.006(5) -0.006(5) -0.017(5)
N3 0.100(10) 0.094(10) 0.086(11) 0.036(9) -0.038(9) -0.080(9)
C7 0.072(10) 0.038(8) 0.032(8) 0.012(6) -0.030(7) -0.016(7)
C8 0.080(8) 0.058(7) 0.052(8) -0.012(6) -0.027(6) -0.021(6)
C9 0.042(7) 0.050(8) 0.030(8) 0.006(6) -0.013(6) -0.032(7)
C23 0.110(13) 0.104(13) 0.056(11) 0.014(9) -0.053(10) -0.076(11)
C16 0.066(10) 0.041(9) 0.056(11) 0.006(8) -0.015(9) -0.006(8)
C1CB 0.035(8) 0.040(7) 0.048(7) -0.001(6) -0.007(6) -0.013(5)
C2B 0.054(7) 0.059(9) 0.057(9) 0.007(6) -0.022(7) -0.024(6)
C10B 0.054(8) 0.044(8) 0.048(8) 0.004(6) -0.020(6) -0.021(6)
C11B 0.052(8) 0.054(9) 0.051(8) 0.009(6) -0.023(6) -0.024(6)
O2L 0.077(6) 0.063(6) 0.055(7) 0.020(5) -0.043(5) -0.042(6)
C18B 0.071(9) 0.061(8) 0.070(9) 0.014(6) -0.021(6) -0.030(6)
C1A 0.049(7) 0.057(7) 0.055(8) 0.016(6) -0.018(6) -0.024(6)
C1D 0.123(18) 0.083(15) 0.080(15) 0.015(12) 0.017(13) -0.065(15)
C1FB 0.090(11) 0.095(11) 0.095(11) 0.007(7) -0.028(7) -0.048(7)
C1B 0.089(11) 0.082(11) 0.089(11) 0.037(8) -0.016(8) -0.040(8)
C1JB 0.074(9) 0.079(9) 0.078(9) 0.001(6) -0.032(7) -0.024(6)
O1S 0.066(6) 0.057(6) 0.062(7) 0.000(5) -0.012(5) -0.027(5)
C3B 0.048(8) 0.040(7) 0.044(8) 0.005(6) -0.009(6) -0.014(6)
C5B 0.071(9) 0.065(8) 0.065(9) 0.017(6) -0.011(6) -0.030(7)
N1 0.028(6) 0.029(7) 0.037(7) 0.006(5) -0.006(5) -0.017(5)
C2A 0.054(7) 0.059(9) 0.057(9) 0.007(6) -0.022(7) -0.024(6)
C1JA 0.074(9) 0.079(9) 0.078(9) 0.001(6) -0.032(7) -0.024(6)
C11A 0.052(8) 0.054(9) 0.051(8) 0.009(6) -0.023(6) -0.024(6)
C1FA 0.090(11) 0.095(11) 0.095(11) 0.007(7) -0.028(7) -0.048(7)
C3A 0.048(8) 0.040(7) 0.044(8) 0.005(6) -0.009(6) -0.014(6)
N24A 0.034(7) 0.030(5) 0.035(7) 0.002(5) -0.011(5) -0.008(6)
C5A 0.071(9) 0.065(8) 0.065(9) 0.017(6) -0.011(6) -0.030(7)
C0AA 0.041(8) 0.032(6) 0.041(7) 0.001(5) -0.008(6) -0.014(6)
C3 0.061(11) 0.041(11) 0.054(12) 0.006(8) -0.023(9) -0.023(8)
C4 0.036(9) 0.017(9) 0.029(10) 0.006(7) -0.006(8) -0.008(7)
C5 0.083(9) 0.073(9) 0.073(9) -0.001(6) -0.028(6) -0.034(6)
C6 0.083(9) 0.073(9) 0.073(9) -0.001(6) -0.028(6) -0.034(6)
C18A 0.071(9) 0.061(8) 0.070(9) 0.014(6) -0.021(6) -0.030(6)
C10A 0.054(8) 0.044(8) 0.048(8) 0.004(6) -0.020(6) -0.021(6)
C1CA 0.035(8) 0.040(7) 0.048(7) -0.001(6) -0.007(6) -0.013(5)
C0AB 0.041(8) 0.032(6) 0.041(7) 0.001(5) -0.008(6) -0.014(6)
C1 0.089(11) 0.082(11) 0.089(11) 0.037(8) -0.016(8) -0.040(8)

loop_
_atom_type_symbol
_atom_type_description
_atom_type_scat_dispersion_real
_atom_type_scat_dispersion_imag
_atom_type_scat_source
C C 0.0033 0.0016 'International Tables Vol C Tables 4.2.6.8 and 6.1.1.4'
Cu Cu 0.3201 1.2651 'International Tables Vol C Tables 4.2.6.8 and 6.1.1.4'
Dy Dy -0.1892 4.4098 'International Tables Vol C Tables 4.2.6.8 and 6.1.1.4'
N N 0.0061 0.0033 'International Tables Vol C Tables 4.2.6.8 and 6.1.1.4'
Na Na 0.0362 0.0249 'International Tables Vol C Tables 4.2.6.8 and 6.1.1.4'
O O 0.0106 0.0060 'International Tables Vol C Tables 4.2.6.8 and 6.1.1.4'
H H 0.0000 0.0000 'International Tables Vol C Tables 4.2.6.8 and 6.1.1.4'

loop_
_geom_angle_atom_site_label_1
_geom_angle_atom_site_label_2
_geom_angle_atom_site_label_3
_geom_angle
_geom_angle_site_symmetry_1
_geom_angle_site_symmetry_3
Cu16 Dy1 Cu5 86.96(3) . .
Cu16 Dy1 Cu24 58.95(3) . .
Cu24 Dy1 Cu5 58.62(3) . .
O3 Dy1 Cu5 32.84(15) . .
O3 Dy1 Cu16 86.62(17) . .
O3 Dy1 Cu24 34.52(16) . .
O3 Dy1 O4 66.4(2) . .
O3 Dy1 O7 100.7(2) . .
O3 Dy1 O9 71.6(2) . .
O3 Dy1 O15 139.2(2) . .
O3 Dy1 O1H 139.3(2) . .
O4 Dy1 Cu5 33.53(16) . .
O4 Dy1 Cu16 87.01(16) . .
O4 Dy1 Cu24 87.06(16) . .
O4 Dy1 O9 135.0(2) . .
O4 Dy1 O15 135.8(2) . .
O4 Dy1 O1H 75.2(2) . .
O7 Dy1 Cu5 83.26(15) . .
O7 Dy1 Cu16 33.48(16) . .
O7 Dy1 Cu24 85.20(17) . .
O7 Dy1 O4 66.0(2) . .
O7 Dy1 O9 139.4(2) . .
O7 Dy1 O15 72.8(2) . .
O7 Dy1 O1H 74.2(3) . .
O9 Dy1 Cu5 102.94(17) . .
O9 Dy1 Cu16 106.10(17) . .
O9 Dy1 Cu24 65.82(17) . .
O9 Dy1 O15 87.5(2) . .
O15 Dy1 Cu5 152.50(18) . .
O15 Dy1 Cu16 65.62(18) . .
O15 Dy1 Cu24 105.11(18) . .
O17 Dy1 Cu5 84.96(16) . .
O17 Dy1 Cu16 33.20(15) . .
O17 Dy1 Cu24 33.36(16) . .
O17 Dy1 O3 67.6(2) . .
O17 Dy1 O4 102.8(2) . .
O17 Dy1 O7 66.3(2) . .
O17 Dy1 O9 74.3(2) . .
O17 Dy1 O15 73.3(2) . .
O17 Dy1 O1A 139.2(2) . .
O17 Dy1 O1E 121.0(2) . .
O17 Dy1 O1H 136.8(2) . .
O1A Dy1 Cu5 70.39(18) . .
O1A Dy1 Cu16 157.35(18) . .
O1A Dy1 Cu24 106.71(18) . .
O1A Dy1 O3 74.5(2) . .
O1A Dy1 O4 74.1(2) . .
O1A Dy1 O7 137.7(2) . .
O1A Dy1 O9 80.0(2) . .
O1A Dy1 O15 137.0(2) . .
O1A Dy1 O1H 82.8(3) . .
O1E Dy1 Cu5 143.10(17) . .
O1E Dy1 Cu16 129.42(16) . .
O1E Dy1 Cu24 129.96(19) . .
O1E Dy1 O3 129.1(2) . .
O1E Dy1 O4 136.2(2) . .
O1E Dy1 O7 129.5(2) . .
O1E Dy1 O9 65.0(3) . .
O1E Dy1 O15 64.3(2) . .
O1E Dy1 O1A 73.1(2) . .
O1E Dy1 O1H 72.7(3) . .
O1H Dy1 Cu5 107.58(17) . .
O1H Dy1 Cu16 104.7(2) . .
O1H Dy1 Cu24 156.87(19) . .
O1H Dy1 O9 137.3(3) . .
O1H Dy1 O15 79.0(2) . .
Dy3 Cu2 Dy1 176.81(4) . .
Na1 Cu2 Dy1 90.81(3) . .
Na1 Cu2 Dy3 92.37(3) . .
O4 Cu2 Dy1 42.80(18) . .
O4 Cu2 Dy3 137.35(19) . .
O4 Cu2 Na1 90.6(2) . .
O4 Cu2 O1M 93.9(3) . .
O5 Cu2 Dy1 137.7(2) . .
O5 Cu2 Dy3 42.67(19) . .
O5 Cu2 Na1 88.9(2) . .
O5 Cu2 O4 94.9(3) . .
O5 Cu2 O11 86.0(3) . .
O5 Cu2 O1M 92.6(3) . .
O7 Cu2 Dy1 42.3(2) . .
O7 Cu2 Dy3 137.7(2) . .
O7 Cu2 Na1 86.1(2) . .
O7 Cu2 O4 84.9(3) . .
O7 Cu2 O5 175.0(3) . .
O7 Cu2 O11 94.0(3) . .
O7 Cu2 O1M 92.4(3) . .
O11 Cu2 Dy1 136.26(19) . .
O11 Cu2 Dy3 43.78(19) . .
O11 Cu2 Na1 87.1(2) . .
O11 Cu2 O4 177.5(3) . .
O11 Cu2 O1M 88.4(3) . .
O1M Cu2 Dy1 91.2(2) . .
O1M Cu2 Dy3 85.6(2) . .
O1M Cu2 Na1 175.1(2) . .
Cu2 Dy3 Cu24 86.87(3) . 2_775
Cu20 Dy3 Cu2 58.58(3) . .
Cu20 Dy3 Cu24 58.68(3) . 2_775
O5 Dy3 Cu2 33.45(15) . .
O5 Dy3 Cu20 33.65(16) . .
O5 Dy3 Cu24 85.79(16) . 2_775
O5 Dy3 O8 67.7(2) . 2_775
O5 Dy3 O10 103.5(2) . .
O5 Dy3 O11 67.1(2) . .
O5 Dy3 O13 72.8(2) . .
O5 Dy3 O20 119.5(2) . .
O5 Dy3 O1B 73.0(2) . .
O5 Dy3 O1C 139.2(2) . .
O5 Dy3 O1L 138.9(2) . .
O8 Dy3 Cu2 85.98(16) 2_775 .
O8 Dy3 Cu20 34.29(17) 2_775 .
O8 Dy3 Cu24 32.78(15) 2_775 2_775
O8 Dy3 O10 65.8(2) 2_775 .
O8 Dy3 O11 100.2(2) 2_775 .
O8 Dy3 O13 72.8(2) 2_775 .
O8 Dy3 O20 128.8(2) 2_775 .
O8 Dy3 O1B 139.6(2) 2_775 .
O8 Dy3 O1C 136.8(3) 2_775 .
O8 Dy3 O1L 74.5(2) 2_775 .
O10 Dy3 Cu2 86.99(16) . .
O10 Dy3 Cu20 86.61(15) . .
O10 Dy3 Cu24 33.04(15) . 2_775
O10 Dy3 O13 135.9(2) . .
O10 Dy3 O1B 134.5(2) . .
O11 Dy3 Cu2 34.04(16) . .
O11 Dy3 Cu20 85.20(15) . .
O11 Dy3 Cu24 82.95(17) . 2_775
O11 Dy3 O10 65.8(2) . .
O11 Dy3 O13 138.7(2) . .
O11 Dy3 O20 130.3(2) . .
O11 Dy3 O1B 71.8(2) . .
O11 Dy3 O1C 75.4(2) . .
O13 Dy3 Cu2 104.89(16) . .
O13 Dy3 Cu20 66.02(16) . .
O13 Dy3 Cu24 104.19(18) . 2_775
O20 Dy3 Cu2 129.51(19) . .
O20 Dy3 Cu20 129.23(16) . .
O20 Dy3 Cu24 142.90(19) . 2_775
O20 Dy3 O10 137.0(2) . .
O20 Dy3 O13 63.8(2) . .
O20 Dy3 O1B 65.4(2) . .
O1B Dy3 Cu2 65.07(17) . .
O1B Dy3 Cu20 105.56(17) . .
O1B Dy3 Cu24 151.69(17) . 2_775
O1B Dy3 O13 87.5(2) . .
O1C Dy3 Cu2 106.84(19) . .
O1C Dy3 Cu20 156.64(17) . .
O1C Dy3 Cu24 105.35(19) . 2_775
O1C Dy3 O10 73.7(2) . .
O1C Dy3 O13 137.3(2) . .
O1C Dy3 O20 74.0(2) . .
O1C Dy3 O1B 80.8(3) . .
O1L Dy3 Cu2 156.97(18) . .
O1L Dy3 Cu20 106.44(18) . .
O1L Dy3 Cu24 70.10(17) . 2_775
O1L Dy3 O10 74.0(2) . .
O1L Dy3 O11 137.4(2) . .
O1L Dy3 O13 81.3(2) . .
O1L Dy3 O20 73.3(3) . .
O1L Dy3 O1B 137.9(2) . .
O1L Dy3 O1C 80.6(3) . .
Dy6 Cu4 Dy3 176.51(4) . .
Na1 Cu4 Dy3 91.27(3) . .
Na1 Cu4 Dy6 91.85(3) . .
O10 Cu4 Dy3 43.2(2) . .
O10 Cu4 Dy6 138.2(2) . .
O10 Cu4 Na1 91.53(19) . .
O10 Cu4 O1J 92.6(3) . .
O11 Cu4 Dy3 41.8(2) . .
O11 Cu4 Dy6 136.8(2) . .
O11 Cu4 Na1 87.63(19) . .
O11 Cu4 O10 85.0(3) . .
O11 Cu4 O16 92.8(3) . .
O11 Cu4 O1J 93.0(3) . .
O14 Cu4 Dy3 139.3(2) . .
O14 Cu4 Dy6 42.4(2) . .
O14 Cu4 Na1 88.52(19) . .
O14 Cu4 O10 96.1(3) . .
O14 Cu4 O11 176.0(3) . .
O14 Cu4 O16 86.0(3) . .
O14 Cu4 O1J 90.8(3) . .
O16 Cu4 Dy3 134.6(2) . .
O16 Cu4 Dy6 44.1(2) . .
O16 Cu4 Na1 86.88(19) . .
O16 Cu4 O10 177.3(3) . .
O16 Cu4 O1J 89.0(3) . .
O1J Cu4 Dy3 91.96(19) . .
O1J Cu4 Dy6 84.86(19) . .
O1J Cu4 Na1 175.8(2) . .
Dy6 Cu5 Dy1 176.35(4) 2_775 .
Na1 Cu5 Dy1 90.93(3) . .
Na1 Cu5 Dy6 91.82(3) . 2_775
O3 Cu5 Dy1 42.6(2) . .
O3 Cu5 Dy6 135.1(2) . 2_775
O3 Cu5 Na1 89.2(2) . .
O3 Cu5 O4 85.6(3) . .
O3 Cu5 O6 178.3(3) . .
O3 Cu5 O14 92.4(3) . 2_775
O3 Cu5 O18 93.5(3) . .
O4 Cu5 Dy1 43.02(19) . .
O4 Cu5 Dy6 139.31(19) . 2_775
O4 Cu5 Na1 90.6(2) . .
O4 Cu5 O18 92.2(3) . .
O6 Cu5 Dy1 138.4(2) . .
O6 Cu5 Dy6 44.10(19) . 2_775
O6 Cu5 Na1 89.4(2) . .
O6 Cu5 O4 95.3(3) . .
O6 Cu5 O14 86.7(3) . 2_775
O6 Cu5 O18 87.8(3) . .
O14 Cu5 Dy1 134.93(19) 2_775 .
O14 Cu5 Dy6 42.85(19) 2_775 2_775
O14 Cu5 Na1 87.8(2) 2_775 .
O14 Cu5 O4 177.4(3) 2_775 .
O14 Cu5 O18 89.5(3) 2_775 .
O18 Cu5 Dy1 92.81(18) . .
O18 Cu5 Dy6 84.44(18) . 2_775
O18 Cu5 Na1 176.26(19) . .
Cu4 Dy6 Cu16 58.88(3) . .
Cu5 Dy6 Cu4 58.56(3) 2_775 .
Cu5 Dy6 Cu16 86.70(3) 2_775 .
O2 Dy6 Cu4 86.66(15) 2_775 .
O2 Dy6 Cu5 85.81(15) 2_775 2_775
O2 Dy6 Cu16 33.44(15) 2_775 .
O2 Dy6 O12 134.5(2) 2_775 .
O2 Dy6 O16 66.2(2) 2_775 .
O2 Dy6 O19 136.2(2) 2_775 .
O6 Dy6 Cu4 86.23(15) 2_775 .
O6 Dy6 Cu5 33.78(15) 2_775 2_775
O6 Dy6 Cu16 84.86(16) 2_775 .
O6 Dy6 O2 66.4(2) 2_775 2_775
O6 Dy6 O12 71.0(2) 2_775 .
O6 Dy6 O16 101.4(2) 2_775 .
O6 Dy6 O19 138.4(2) 2_775 .
O12 Dy6 Cu4 106.11(16) . .
O12 Dy6 Cu5 66.47(15) . 2_775
O12 Dy6 Cu16 152.95(15) . .
O12 Dy6 O19 87.3(2) . .
O14 Dy6 Cu4 32.99(17) . .
O14 Dy6 Cu5 33.70(16) . 2_775
O14 Dy6 Cu16 85.24(16) . .
O14 Dy6 O2 102.4(2) . 2_775
O14 Dy6 O6 67.3(2) . 2_775
O14 Dy6 O12 74.4(2) . .
O14 Dy6 O16 66.6(2) . .
O14 Dy6 O19 72.9(2) . .
O14 Dy6 O1G 120.4(2) . .
O14 Dy6 O1I 138.1(2) . .
O16 Dy6 Cu4 33.94(16) . .
O16 Dy6 Cu5 85.32(16) . 2_775
O16 Dy6 Cu16 32.84(15) . .
O16 Dy6 O12 139.8(2) . .
O16 Dy6 O19 72.6(2) . .
O19 Dy6 Cu4 65.74(17) . .
O19 Dy6 Cu5 105.22(17) . 2_775
O19 Dy6 Cu16 103.82(18) . .
O1F Dy6 Cu4 157.41(17) . .
O1F Dy6 Cu5 107.23(18) . 2_775
O1F Dy6 Cu16 105.76(19) . .
O1F Dy6 O2 74.2(2) . 2_775
O1F Dy6 O6 75.3(2) . 2_775
O1F Dy6 O12 80.4(3) . .
O1F Dy6 O14 139.9(2) . .
O1F Dy6 O16 137.4(2) . .
O1F Dy6 O19 136.8(2) . .
O1F Dy6 O1G 73.1(2) . .
O1F Dy6 O1I 80.8(3) . .
O1G Dy6 Cu4 129.37(18) . .
O1G Dy6 Cu5 130.08(19) . 2_775
O1G Dy6 Cu16 142.57(19) . .
O1G Dy6 O2 137.2(2) . 2_775
O1G Dy6 O6 128.6(2) . 2_775
O1G Dy6 O12 64.5(2) . .
O1G Dy6 O16 129.2(2) . .
O1G Dy6 O19 64.2(2) . .
O1G Dy6 O1I 72.6(2) . .
O1I Dy6 Cu4 106.31(17) . .
O1I Dy6 Cu5 157.10(16) . 2_775
O1I Dy6 Cu16 70.41(16) . .
O1I Dy6 O2 75.6(2) . 2_775
O1I Dy6 O6 139.2(2) . 2_775
O1I Dy6 O12 136.4(2) . .
O1I Dy6 O16 75.1(2) . .
O1I Dy6 O19 80.3(3) . .
O13 Cu8 Cu17 97.7(2) . .
O13 Cu8 N1Z 84.6(4) . .
O20 Cu8 Cu17 40.3(2) . .
O20 Cu8 O13 84.7(3) . .
O20 Cu8 N1Z 169.3(4) . .
O20 Cu8 O1Z 95.2(3) . .
N1Z Cu8 Cu17 141.5(4) . .
O1Z Cu8 Cu17 78.4(3) . .
O1Z Cu8 O13 173.7(4) . .
O1Z Cu8 N1Z 95.4(4) . .
O9 Cu12 Cu14 96.5(2) . .
O9 Cu12 O1E 84.8(3) . .
O9 Cu12 O1V 87.7(3) . .
O9 Cu12 N3 83.1(4) . .
O1E Cu12 Cu14 39.34(19) . .
O1E Cu12 O1V 90.1(3) . .
O1E Cu12 N3 167.7(4) . .
O1R Cu12 Cu14 80.8(3) . .
O1R Cu12 O9 176.1(4) . .
O1R Cu12 O1E 94.8(4) . .
O1R Cu12 O1V 88.4(4) . .
O1R Cu12 N3 97.4(5) . .
O1V Cu12 Cu14 53.3(2) . .
N3 Cu12 Cu14 144.5(4) . .
N3 Cu12 O1V 91.3(5) . .
O15 Cu14 Cu12 96.6(2) . .
O15 Cu14 N23 84.6(4) . .
O1E Cu14 Cu12 39.6(2) . .
O1E Cu14 O15 84.2(3) . .
O1E Cu14 N23 168.2(4) . .
O1W Cu14 Cu12 77.9(4) . .
O1W Cu14 O15 173.7(4) . .
O1W Cu14 O1E 93.3(4) . .
O1W Cu14 N23 97.5(4) . .
N23 Cu14 Cu12 138.9(4) . .
Dy1 Cu16 Dy6 176.35(4) . .
Na1 Cu16 Dy1 92.06(3) . .
Na1 Cu16 Dy6 91.47(3) . .
O2 Cu16 Dy1 137.6(2) 2_775 .
O2 Cu16 Dy6 43.27(19) 2_775 .
O2 Cu16 Na1 90.39(19) 2_775 .
O2 Cu16 O1 91.2(3) 2_775 .
O7 Cu16 Dy1 43.6(2) . .
O7 Cu16 Dy6 135.8(2) . .
O7 Cu16 Na1 86.74(19) . .
O7 Cu16 O2 177.0(3) . 2_775
O7 Cu16 O16 92.7(3) . .
O7 Cu16 O1 91.7(3) . .
O16 Cu16 Dy1 136.2(2) . .
O16 Cu16 Dy6 43.1(2) . .
O16 Cu16 Na1 87.6(2) . .
O16 Cu16 O2 86.2(3) . 2_775
O16 Cu16 O1 94.6(3) . .
O17 Cu16 Dy1 42.6(2) . .
O17 Cu16 Dy6 138.5(2) . .
O17 Cu16 Na1 87.9(2) . .
O17 Cu16 O2 95.2(3) . 2_775
O17 Cu16 O7 85.6(3) . .
O17 Cu16 O16 175.3(3) . .
O17 Cu16 O1 89.9(3) . .
O1 Cu16 Dy1 85.4(2) . .
O1 Cu16 Dy6 91.1(2) . .
O1 Cu16 Na1 177.4(2) . .
O20 Cu17 Cu8 39.5(2) . .
O20 Cu17 O1B 84.7(3) . .
O20 Cu17 N1Y 168.5(4) . .
O20 Cu17 O21 92.5(4) . .
O20 Cu17 O2L 94.6(4) . .
O1B Cu17 Cu8 96.6(2) . .
O1B Cu17 N1Y 84.1(4) . .
O1B Cu17 O21 93.9(3) . .
N1Y Cu17 Cu8 139.8(4) . .
N1Y Cu17 O21 90.9(5) . .
O21 Cu17 Cu8 129.0(3) . .
O2L Cu17 Cu8 78.9(3) . .
O2L Cu17 O1B 173.3(4) . .
O2L Cu17 N1Y 96.2(4) . .
O2L Cu17 O21 92.8(4) . .
O19 Cu19 Cu22 98.2(2) . .
O19 Cu19 N1 84.5(7) . .
O1G Cu19 Cu22 40.0(2) . .
O1G Cu19 O19 84.6(3) . .
O1G Cu19 N1 168.4(7) . .
O1T Cu19 Cu22 78.6(3) . .
O1T Cu19 O19 175.4(4) . .
O1T Cu19 O1G 94.9(4) . .
O1T Cu19 N1 95.6(7) . .
N2B Cu19 Cu22 153.5(7) . .
N2B Cu19 O19 84.1(7) . .
N2B Cu19 O1G 164.1(8) . .
N2B Cu19 O1T 97.3(8) . .
N2B Cu19 N1 15.3(10) . .
N1 Cu19 Cu22 138.2(7) . .
Dy3 Cu20 Dy6 176.05(4) . 2_775
Na1 Cu20 Dy3 92.55(3) . .
Na1 Cu20 Dy6 90.98(3) . 2_775
O2 Cu20 Dy3 138.7(2) . .
O2 Cu20 Dy6 43.07(19) . 2_775
O2 Cu20 Na1 89.86(19) . .
O2 Cu20 O6 86.0(3) . .
O2 Cu20 O8 95.4(3) . 2_775
O2 Cu20 O1D 92.1(3) . .
O5 Cu20 Dy3 42.98(19) . .
O5 Cu20 Dy6 135.4(2) . 2_775
O5 Cu20 Na1 88.84(19) . .
O5 Cu20 O2 178.0(3) . .
O5 Cu20 O6 92.5(3) . .
O5 Cu20 O8 86.1(3) . 2_775
O5 Cu20 O1D 89.3(3) . .
O6 Cu20 Dy3 135.3(2) . .
O6 Cu20 Dy6 42.95(19) . 2_775
O6 Cu20 Na1 89.21(19) . .
O6 Cu20 O8 177.3(3) . 2_775
O6 Cu20 O1D 92.9(3) . .
O8 Cu20 Dy3 43.5(2) 2_775 .
O8 Cu20 Dy6 138.4(2) 2_775 2_775
O8 Cu20 Na1 88.50(18) 2_775 .
O8 Cu20 O1D 89.4(3) 2_775 .
O1D Cu20 Dy3 84.70(19) . .
O1D Cu20 Dy6 91.77(19) . 2_775
O1D Cu20 Na1 177.2(2) . .
O12 Cu22 Cu19 95.9(2) . .
O12 Cu22 N24B 84.5(8) . .
O1G Cu22 Cu19 40.2(2) . .
O1G Cu22 O12 83.9(3) . .
O1G Cu22 N24B 165.8(8) . .
O1G Cu22 N24A 167.2(8) . .
O1P Cu22 Cu19 79.3(3) . .
O1P Cu22 O12 174.3(4) . .
O1P Cu22 O1G 94.2(4) . .
O1P Cu22 N24B 98.1(8) . .
O1P Cu22 N24A 95.1(8) . .
N24B Cu22 Cu19 149.9(8) . .
N24A Cu22 Cu19 134.0(7) . .
N24A Cu22 O12 86.0(7) . .
N24A Cu22 N24B 16.0(10) . .
Dy1 Cu24 Dy3 176.24(4) . 2_775
Na1 Cu24 Dy1 91.31(3) . .
Na1 Cu24 Dy3 91.04(3) . 2_775
O3 Cu24 Dy1 43.73(19) . .
O3 Cu24 Dy3 139.32(19) . 2_775
O3 Cu24 Na1 88.1(2) . .
O3 Cu24 O1K 89.4(3) . .
O8 Cu24 Dy1 135.5(2) . .
O8 Cu24 Dy3 41.7(2) . 2_775
O8 Cu24 Na1 88.2(2) . .
O8 Cu24 O3 176.2(3) . .
O8 Cu24 O1K 94.3(3) . .
O10 Cu24 Dy1 139.4(2) 2_775 .
O10 Cu24 Dy3 43.4(2) 2_775 2_775
O10 Cu24 Na1 91.2(2) 2_775 .
O10 Cu24 O3 95.9(3) 2_775 .
O10 Cu24 O8 85.1(3) 2_775 .
O10 Cu24 O1K 91.4(3) 2_775 .
O17 Cu24 Dy1 42.61(19) . .
O17 Cu24 Dy3 134.7(2) . 2_775
O17 Cu24 Na1 86.6(2) . .
O17 Cu24 O3 85.9(3) . .
O17 Cu24 O8 93.0(3) . .
O17 Cu24 O10 177.1(3) . 2_775
O17 Cu24 O1K 90.9(3) . .
O1K Cu24 Dy1 85.3(2) . .
O1K Cu24 Dy3 92.4(2) . 2_775
O1K Cu24 Na1 176.6(2) . .
Cu2 Na1 Cu2 180.00(4) 2_775 .
Cu2 Na1 Cu5 120.79(3) 2_775 .
Cu2 Na1 Cu5 59.21(3) 2_775 2_775
Cu2 Na1 Cu5 120.79(3) . 2_775
Cu2 Na1 Cu5 59.21(3) . .
Cu2 Na1 Cu20 59.73(3) 2_775 2_775
Cu2 Na1 Cu20 120.27(3) . 2_775
Cu2 Na1 Cu20 59.73(3) . .
Cu2 Na1 Cu20 120.27(3) 2_775 .
Cu2 Na1 Cu24 90.31(3) . .
Cu2 Na1 Cu24 89.69(3) . 2_775
Cu2 Na1 Cu24 90.31(3) 2_775 2_775
Cu2 Na1 Cu24 89.69(3) 2_775 .
Cu4 Na1 Cu2 119.26(3) . 2_775
Cu4 Na1 Cu2 60.74(3) 2_775 2_775
Cu4 Na1 Cu2 119.26(3) 2_775 .
Cu4 Na1 Cu2 60.74(3) . .
Cu4 Na1 Cu4 180.00(2) 2_775 .
Cu4 Na1 Cu5 119.95(3) . .
Cu4 Na1 Cu5 60.05(3) 2_775 .
Cu4 Na1 Cu5 119.95(3) 2_775 2_775
Cu4 Na1 Cu5 60.05(3) . 2_775
Cu4 Na1 Cu20 90.29(3) . 2_775
Cu4 Na1 Cu20 89.71(3) 2_775 2_775
Cu4 Na1 Cu20 89.71(3) . .
Cu4 Na1 Cu20 90.29(3) 2_775 .
Cu4 Na1 Cu24 121.36(3) 2_775 2_775
Cu4 Na1 Cu24 58.64(3) 2_775 .
Cu4 Na1 Cu24 121.36(3) . .
Cu4 Na1 Cu24 58.64(3) . 2_775
Cu5 Na1 Cu5 180.000(1) 2_775 .
Cu5 Na1 Cu24 119.93(3) . 2_775
Cu5 Na1 Cu24 60.07(3) . .
Cu5 Na1 Cu24 119.93(3) 2_775 .
Cu5 Na1 Cu24 60.07(3) 2_775 2_775
Cu16 Na1 Cu2 119.15(3) . 2_775
Cu16 Na1 Cu2 60.85(3) 2_775 2_775
Cu16 Na1 Cu2 119.15(3) 2_775 .
Cu16 Na1 Cu2 60.85(3) . .
Cu16 Na1 Cu4 61.08(3) 2_775 2_775
Cu16 Na1 Cu4 118.92(3) . 2_775
Cu16 Na1 Cu4 61.08(3) . .
Cu16 Na1 Cu4 118.92(3) 2_775 .
Cu16 Na1 Cu5 89.96(3) 2_775 .
Cu16 Na1 Cu5 90.04(3) . .
Cu16 Na1 Cu5 89.96(3) . 2_775
Cu16 Na1 Cu5 90.04(3) 2_775 2_775
Cu16 Na1 Cu16 180.0 . 2_775
Cu16 Na1 Cu20 59.43(3) . 2_775
Cu16 Na1 Cu20 59.43(3) 2_775 .
Cu16 Na1 Cu20 120.57(3) 2_775 2_775
Cu16 Na1 Cu20 120.57(3) . .
Cu16 Na1 Cu24 119.72(3) . 2_775
Cu16 Na1 Cu24 60.28(3) 2_775 2_775
Cu16 Na1 Cu24 119.72(3) 2_775 .
Cu16 Na1 Cu24 60.28(3) . .
Cu20 Na1 Cu5 59.74(3) . .
Cu20 Na1 Cu5 120.26(3) 2_775 .
Cu20 Na1 Cu5 120.26(3) . 2_775
Cu20 Na1 Cu5 59.74(3) 2_775 2_775
Cu20 Na1 Cu20 180.0 2_775 .
Cu20 Na1 Cu24 60.20(3) 2_775 .
Cu20 Na1 Cu24 119.80(3) . .
Cu20 Na1 Cu24 119.80(3) 2_775 2_775
Cu20 Na1 Cu24 60.20(3) . 2_775
Cu24 Na1 Cu24 180.0 . 2_775
Cu16 O2 Dy6 103.3(3) 2_775 2_775
Cu20 O2 Dy6 103.8(3) . 2_775
Cu20 O2 Cu16 115.7(3) . 2_775
Cu5 O3 Dy1 104.6(3) . .
Cu5 O3 Cu24 118.5(4) . .
Cu24 O3 Dy1 101.7(3) . .
Cu2 O4 Dy1 103.6(3) . .
Cu5 O4 Dy1 103.5(3) . .
Cu5 O4 Cu2 114.6(4) . .
Cu2 O5 Dy3 103.9(3) . .
Cu20 O5 Cu2 118.7(3) . .
Cu20 O5 Dy3 103.4(3) . .
Cu5 O6 Dy6 102.1(3) . 2_775
Cu5 O6 Cu20 117.7(3) . .
Cu20 O6 Dy6 103.8(3) . 2_775
Cu2 O7 Dy1 105.1(3) . .
Cu2 O7 Cu16 122.0(4) . .
Cu16 O7 Dy1 102.9(3) . .
Cu20 O8 Dy3 102.2(3) 2_775 2_775
Cu24 O8 Dy3 105.5(3) . 2_775
Cu24 O8 Cu20 118.9(3) . 2_775
Cu12 O9 Dy1 103.5(3) . .
C9 O9 Dy1 140.6(7) . .
C9 O9 Cu12 115.6(7) . .
Cu4 O10 Dy3 103.3(3) . .
Cu24 O10 Dy3 103.5(3) 2_775 .
Cu24 O10 Cu4 113.7(3) 2_775 .
Cu2 O11 Dy3 102.2(3) . .
Cu4 O11 Cu2 120.4(3) . .
Cu4 O11 Dy3 105.8(3) . .
Cu22 O12 Dy6 103.9(3) . .
C12 O12 Dy6 143.0(7) 2_775 .
C12 O12 Cu22 112.6(7) 2_775 .
Cu8 O13 Dy3 103.4(3) . .
C19 O13 Dy3 141.7(7) . .
C19 O13 Cu8 114.7(7) . .
Cu4 O14 Cu5 119.3(3) . 2_775
Cu4 O14 Dy6 104.6(3) . .
Cu5 O14 Dy6 103.4(3) 2_775 .
Cu14 O15 Dy1 103.4(3) . .
C15 O15 Dy1 140.2(7) . .
C15 O15 Cu14 115.6(7) . .
Cu4 O16 Dy6 102.0(3) . .
Cu16 O16 Cu4 121.0(3) . .
Cu16 O16 Dy6 104.0(3) . .
Cu16 O17 Dy1 104.2(3) . .
Cu16 O17 Cu24 120.8(4) . .
Cu24 O17 Dy1 104.0(3) . .
C12 O18 Cu5 123.7(8) . .
Cu19 O19 Dy6 103.5(3) . .
C17 O19 Dy6 140.7(7) . .
C17 O19 Cu19 115.5(7) . .
Cu8 O20 Dy3 108.0(3) . .
Cu8 O20 Cu17 100.2(4) . .
Cu17 O20 Dy3 106.4(3) . .
C15 O1 Cu16 122.9(7) . .
Cu17 O1B Dy3 103.0(3) . .
C7 O1B Dy3 142.0(8) . .
C7 O1B Cu17 114.9(8) . .
C19 O1D Cu20 124.6(8) . .
Cu12 O1E Dy1 106.3(3) . .
Cu14 O1E Dy1 107.9(3) . .
Cu14 O1E Cu12 101.1(3) . .
Cu19 O1G Dy6 107.6(3) . .
Cu22 O1G Dy6 107.4(3) . .
Cu22 O1G Cu19 99.8(4) . .
C17 O1J Cu4 124.6(7) . .
C9 O1K Cu24 122.7(8) . .
C7 O1M Cu2 121.3(8) . .
C16 O1P Cu22 128.5(10) . .
C1D O1R Cu12 128.1(11) . .
C16 O1T Cu19 129.7(9) . .
C1D O1W Cu14 128.4(12) . .
C10B N1Y Cu17 109.6(18) . .
C10A N1Y Cu17 108.8(11) . .
C10A N1Y C10B 27.6(15) . .
C8 N1Z Cu8 110.0(7) . .
C3 N23 Cu14 108.4(12) . .
C4 N23 Cu14 109.4(10) . .
C4 N23 C3 31.2(11) . .
O12 C12 C3B 116.4(14) 2_775 2_775
O12 C12 C3A 118.9(13) 2_775 2_775
O18 C12 O12 122.3(11) . 2_775
O18 C12 C3B 117.2(15) . 2_775
O18 C12 C3A 118.1(14) . 2_775
C3B C12 C3A 30.2(12) 2_775 2_775
C3B N24B Cu22 111(2) . .
O15 C15 C3 116.9(15) . .
O15 C15 C4 113.5(13) . .
O1 C15 O15 125.5(10) . .
O1 C15 C3 116.7(15) . .
O1 C15 C4 117.4(12) . .
C3 C15 C4 30.3(11) . .
O19 C17 C2B 114.4(17) . .
O19 C17 C2A 115.5(16) . .
O1J C17 O19 124.0(10) . .
O1J C17 C2B 119.9(16) . .
O1J C17 C2A 119.4(16) . .
C2B C17 C2A 25.1(17) . .
O13 C19 C8 118.7(12) . .
O1D C19 O13 123.0(11) . .
O1D C19 C8 118.2(12) . .
C1A O1Z Cu8 129.4(9) . .
C2B N2B Cu19 102.2(18) . .
C11B N3 Cu12 103.4(14) . .
C11A N3 Cu12 111.7(12) . .
C11A N3 C11B 29.7(13) . .
O1B C7 C10B 114.0(18) . .
O1B C7 C10A 116.5(14) . .
O1M C7 O1B 125.9(12) . .
O1M C7 C10B 116.9(18) . .
O1M C7 C10A 117.3(15) . .
C10A C7 C10B 25.3(15) . .
N1Z C8 C19 111.5(11) . .
N1Z C8 C5 108.4(16) . .
N1Z C8 C6 92.3(13) . .
C19 C8 C5 113.6(17) . .
C19 C8 C6 97.1(13) . .
C5 C8 C6 131.8(18) . .
O9 C9 C11B 115.9(17) . .
O9 C9 C11A 114.8(13) . .
O1K C9 O9 125.4(11) . .
O1K C9 C11B 113.9(18) . .
O1K C9 C11A 119.2(14) . .
C11A C9 C11B 31.4(14) . .
O1P C16 C1CB 115.6(16) . .
O1P C16 C1CA 123(2) . .
O1T C16 O1P 123.7(13) . .
O1T C16 C1CB 119.7(16) . .
O1T C16 C1CA 112(2) . .
C1CA C16 C1CB 24.9(15) . .
C17 C2B N2B 102(2) . .
C1JB C2B C17 123(3) . .
C1JB C2B N2B 134(3) . .
N1Y C10B C7 100(3) . .
C18B C10B N1Y 131(5) . .
C18B C10B C7 122(4) . .
C9 C11B N3 99(3) . .
C1FB C11B N3 115(4) . .
C1FB C11B C9 142(5) . .
C1A O2L Cu17 128.6(9) . .
O1Z C1A C23 116.8(14) . .
O2L C1A O1Z 124.1(14) . .
O2L C1A C23 119.0(14) . .
O1R C1D O1W 124.7(17) . .
O1R C1D C1 119(2) . .
O1W C1D C1 116(2) . .
N24B C3B C12 110(2) . 2_775
C5B C3B C12 120(3) . 2_775
C5B C3B N24B 126(3) . .
C2A N1 Cu19 108.0(19) . .
N1 C2A C17 110(3) . .
C1JA C2A C17 123(3) . .
C1JA C2A N1 127(3) . .
N3 C11A C9 112.8(17) . .
N3 C11A C1FA 125(2) . .
C1FA C11A C9 116(2) . .
N24A C3A C12 108(2) . 2_775
C5A C3A C12 123(2) . 2_775
C5A C3A N24A 127(3) . .
C3A N24A Cu22 112.3(19) . .
C3 C0AA C4 31.1(15) . .
N23 C3 C15 107.6(19) . .
C0AA C3 N23 126(3) . .
C0AA C3 C15 120(3) . .
C0AA C3 C0AB 23.2(18) . .
C4 C3 N23 73(3) . .
C4 C3 C15 77(3) . .
C4 C3 C0AA 93(4) . .
C4 C3 C0AB 70(4) . .
C0AB C3 N23 115(3) . .
C0AB C3 C15 113(3) . .
N23 C4 C15 107.0(15) . .
N23 C4 C0AA 110(2) . .
C15 C4 C0AA 104(2) . .
C3 C4 N23 76(3) . .
C3 C4 C15 73(3) . .
C3 C4 C0AA 56(3) . .
C3 C4 C0AB 78(4) . .
C0AB C4 N23 121(2) . .
C0AB C4 C15 115(2) . .
C0AB C4 C0AA 22.3(17) . .
N1Y C10A C7 115.3(17) . .
N1Y C10A C18A 125(2) . .
C18A C10A C7 119.0(19) . .
C4 C0AB C3 32.0(14) . .

loop_
_geom_bond_atom_site_label_1
_geom_bond_atom_site_label_2
_geom_bond_distance
_geom_bond_site_symmetry_2
Dy1 Cu5 3.4906(13) .
Dy1 Cu16 3.4515(14) .
Dy1 Cu24 3.4549(14) .
Dy1 O3 2.439(7) .
Dy1 O4 2.449(6) .
Dy1 O7 2.442(7) .
Dy1 O9 2.510(7) .
Dy1 O15 2.531(7) .
Dy1 O17 2.411(7) .
Dy1 O1A 2.434(7) .
Dy1 O1E 2.430(7) .
Dy1 O1H 2.450(7) .
Cu2 Dy3 3.4523(14) .
Cu2 Na1 3.3846(13) .
Cu2 O4 1.993(7) .
Cu2 O5 1.960(6) .
Cu2 O7 1.953(6) .
Cu2 O11 1.977(7) .
Cu2 O1M 2.304(8) .
Dy3 Cu20 3.4396(13) .
Dy3 Cu24 3.5103(14) 2_775
Dy3 O5 2.410(6) .
Dy3 O8 2.423(7) 2_775
Dy3 O10 2.482(7) .
Dy3 O11 2.444(7) .
Dy3 O13 2.535(7) .
Dy3 O20 2.451(7) .
Dy3 O1B 2.507(8) .
Dy3 O1C 2.448(7) .
Dy3 O1L 2.438(8) .
Cu4 Dy6 3.4667(13) .
Cu4 Na1 3.3748(12) .
Cu4 O10 1.995(7) .
Cu4 O11 1.962(7) .
Cu4 O14 1.951(7) .
Cu4 O16 1.979(7) .
Cu4 O1J 2.294(7) .
Cu5 Dy6 3.4538(13) 2_775
Cu5 Na1 3.3897(13) .
Cu5 O3 1.956(7) .
Cu5 O4 1.982(7) .
Cu5 O6 1.964(6) .
Cu5 O14 1.970(7) 2_775
Cu5 O18 2.344(8) .
Dy6 Cu5 3.4538(13) 2_775
Dy6 Cu16 3.4993(14) .
Dy6 O2 2.465(7) 2_775
Dy6 O6 2.458(6) 2_775
Dy6 O12 2.501(8) .
Dy6 O14 2.415(6) .
Dy6 O16 2.466(7) .
Dy6 O19 2.535(7) .
Dy6 O1F 2.411(7) .
Dy6 O1G 2.434(7) .
Dy6 O1I 2.446(7) .
Cu8 Cu17 2.991(2) .
Cu8 O13 1.980(7) .
Cu8 O20 1.934(7) .
Cu8 N1Z 1.999(9) .
Cu8 O1Z 1.973(8) .
Cu12 Cu14 3.036(2) .
Cu12 O9 1.968(7) .
Cu12 O1E 1.971(8) .
Cu12 O1R 1.920(10) .
Cu12 O1V 2.420(9) .
Cu12 N3 2.011(13) .
Cu14 O15 1.983(8) .
Cu14 O1E 1.961(7) .
Cu14 O1W 1.961(11) .
Cu14 N23 1.999(10) .
Cu16 Na1 3.3632(12) .
Cu16 O2 1.981(7) 2_775
Cu16 O7 1.954(7) .
Cu16 O16 1.956(7) .
Cu16 O17 1.949(7) .
Cu16 O1 2.301(7) .
Cu17 O20 1.966(8) .
Cu17 O1B 2.009(7) .
Cu17 N1Y 2.010(11) .
Cu17 O21 2.404(10) .
Cu17 O2L 1.982(8) .
Cu19 Cu22 2.991(2) .
Cu19 O19 1.969(7) .
Cu19 O1G 1.959(8) .
Cu19 O1T 1.955(9) .
Cu19 N2B 1.94(3) .
Cu19 N1 2.06(3) .
Cu20 Dy6 3.5046(13) 2_775
Cu20 Na1 3.3873(12) .
Cu20 O2 1.971(7) .
Cu20 O5 1.959(7) .
Cu20 O6 1.980(7) .
Cu20 O8 1.983(7) 2_775
Cu20 O1D 2.326(7) .
Cu22 O12 1.987(7) .
Cu22 O1G 1.953(8) .
Cu22 O1P 1.948(8) .
Cu22 N24B 2.04(3) .
Cu22 N24A 1.96(3) .
Cu24 Dy3 3.5103(14) 2_775
Cu24 Na1 3.4036(13) .
Cu24 O3 2.000(7) .
Cu24 O8 1.972(7) .
Cu24 O10 1.968(7) 2_775
Cu24 O17 1.958(7) .
Cu24 O1K 2.313(8) .
Na1 Cu2 3.3846(13) 2_775
Na1 Cu4 3.3748(12) 2_775
Na1 Cu5 3.3897(13) 2_775
Na1 Cu16 3.3632(12) 2_775
Na1 Cu20 3.3873(12) 2_775
Na1 Cu24 3.4036(13) 2_775
O2 Dy6 2.465(7) 2_775
O2 Cu16 1.981(7) 2_775
O6 Dy6 2.458(6) 2_775
O8 Dy3 2.423(7) 2_775
O8 Cu20 1.983(7) 2_775
O9 C9 1.307(13) .
O10 Cu24 1.968(7) 2_775
O12 C12 1.285(14) 2_775
O13 C19 1.280(13) .
O14 Cu5 1.970(7) 2_775
O15 C15 1.286(12) .
O18 C12 1.261(13) .
O19 C17 1.292(13) .
O1 C15 1.214(13) .
O1B C7 1.266(15) .
O1D C19 1.218(13) .
O1J C17 1.222(13) .
O1K C9 1.208(14) .
O1M C7 1.227(14) .
O1P C16 1.288(17) .
O1R C1D 1.28(2) .
O1T C16 1.260(17) .
O1W C1D 1.34(2) .
N1Y C10B 1.56(5) .
N1Y C10A 1.44(2) .
N1Z C8 1.489(16) .
N23 C3 1.54(3) .
N23 C4 1.52(3) .
C12 O12 1.285(14) 2_775
C12 C3B 1.58(3) 2_775
C12 C3A 1.59(3) 2_775
N24B C3B 1.46(4) .
C15 C3 1.56(3) .
C15 C4 1.59(3) .
C17 C2B 1.53(4) .
C17 C2A 1.57(4) .
C19 C8 1.504(17) .
O1Z C1A 1.262(15) .
N2B C2B 1.67(4) .
N3 C11B 1.68(4) .
N3 C11A 1.42(3) .
C7 C10B 1.69(5) .
C7 C10A 1.50(2) .
C8 C5 1.52(3) .
C8 C6 1.96(4) .
C9 C11B 1.55(4) .
C9 C11A 1.52(3) .
C23 C1A 1.500(18) .
C16 C1CB 1.58(3) .
C16 C1CA 1.56(4) .
C2B C1JB 1.30(4) .
C10B C18B 1.07(6) .
C11B C1FB 1.04(5) .
O2L C1A 1.240(16) .
C1D C1 1.47(3) .
C3B C12 1.58(3) 2_775
C3B C5B 1.34(5) .
N1 C2A 1.47(4) .
C2A C1JA 1.22(4) .
C11A C1FA 1.49(4) .
C3A C12 1.59(3) 2_775
C3A N24A 1.46(4) .
C3A C5A 1.27(4) .
C0AA C3 1.32(4) .
C0AA C4 1.59(4) .
C3 C4 0.82(3) .
C3 C0AB 1.52(5) .
C4 C0AB 1.46(4) .
C18A C10A 1.48(3) .

loop_
_geom_torsion_atom_site_label_1
_geom_torsion_atom_site_label_2
_geom_torsion_atom_site_label_3
_geom_torsion_atom_site_label_4
_geom_torsion
_geom_torsion_site_symmetry_1
_geom_torsion_site_symmetry_4
Dy1 Cu2 Dy3 Cu20 -130.9(7) . .
Dy1 Cu2 Dy3 Cu24 174.3(7) . 2_775
Dy1 Cu2 Dy3 O5 -98.6(8) . .
Dy1 Cu2 Dy3 O8 -152.8(8) . 2_775
Dy1 Cu2 Dy3 O10 141.3(8) . .
Dy1 Cu2 Dy3 O11 92.3(8) . .
Dy1 Cu2 Dy3 O13 -81.8(8) . .
Dy1 Cu2 Dy3 O20 -13.7(8) . .
Dy1 Cu2 Dy3 O1B -1.8(8) . .
Dy1 Cu2 Dy3 O1C 69.2(8) . .
Dy1 Cu2 Dy3 O1L 175.2(8) . .
Dy1 Cu2 Na1 Cu2 -141(100) . 2_775
Dy1 Cu2 Na1 Cu4 -124.82(4) . .
Dy1 Cu2 Na1 Cu4 55.18(4) . 2_775
Dy1 Cu2 Na1 Cu5 -124.14(3) . 2_775
Dy1 Cu2 Na1 Cu5 55.86(3) . .
Dy1 Cu2 Na1 Cu16 -53.61(3) . .
Dy1 Cu2 Na1 Cu16 126.39(3) . 2_775
Dy1 Cu2 Na1 Cu20 126.50(4) . .
Dy1 Cu2 Na1 Cu20 -53.50(4) . 2_775
Dy1 Cu2 Na1 Cu24 -178.41(3) . 2_775
Dy1 Cu2 Na1 Cu24 1.59(3) . .
Dy1 Cu2 O4 Cu5 -112.0(4) . .
Dy1 Cu2 O5 Dy3 175.32(7) . .
Dy1 Cu2 O5 Cu20 -70.7(5) . .
Dy1 Cu2 O7 Cu16 116.3(5) . .
Dy1 Cu2 O11 Dy3 -175.39(7) . .
Dy1 Cu2 O11 Cu4 67.9(5) . .
Dy1 Cu2 O1M C7 -178.8(9) . .
Dy1 Cu5 Na1 Cu2 -56.16(3) . .
Dy1 Cu5 Na1 Cu2 123.84(3) . 2_775
Dy1 Cu5 Na1 Cu4 123.16(4) . 2_775
Dy1 Cu5 Na1 Cu4 -56.84(4) . .
Dy1 Cu5 Na1 Cu5 -65(100) . 2_775
Dy1 Cu5 Na1 Cu16 -0.73(3) . .
Dy1 Cu5 Na1 Cu16 179.27(3) . 2_775
Dy1 Cu5 Na1 Cu20 53.22(4) . 2_775
Dy1 Cu5 Na1 Cu20 -126.78(4) . .
Dy1 Cu5 Na1 Cu24 54.35(3) . .
Dy1 Cu5 Na1 Cu24 -125.65(3) . 2_775
Dy1 Cu5 O3 Cu24 -112.4(5) . .
Dy1 Cu5 O4 Cu2 112.1(4) . .
Dy1 Cu5 O6 Dy6 -176.04(7) . 2_775
Dy1 Cu5 O6 Cu20 71.2(5) . .
Dy1 Cu5 O18 C12 -179.0(9) . .
Dy1 Cu16 Na1 Cu2 -125.17(3) . 2_775
Dy1 Cu16 Na1 Cu2 54.83(3) . .
Dy1 Cu16 Na1 Cu4 125.49(4) . .
Dy1 Cu16 Na1 Cu4 -54.51(4) . 2_775
Dy1 Cu16 Na1 Cu5 0.74(3) . .
Dy1 Cu16 Na1 Cu5 -179.26(3) . 2_775
Dy1 Cu16 Na1 Cu16 89(100) . 2_775
Dy1 Cu16 Na1 Cu20 -125.05(4) . 2_775
Dy1 Cu16 Na1 Cu20 54.95(4) . .
Dy1 Cu16 Na1 Cu24 -54.17(3) . .
Dy1 Cu16 Na1 Cu24 125.83(3) . 2_775
Dy1 Cu16 O7 Cu2 -117.4(5) . .
Dy1 Cu16 O16 Cu4 -71.7(5) . .
Dy1 Cu16 O16 Dy6 174.80(6) . .
Dy1 Cu16 O17 Cu24 116.2(5) . .
Dy1 Cu16 O1 C15 -0.3(10) . .
Dy1 Cu24 Na1 Cu2 178.39(3) . 2_775
Dy1 Cu24 Na1 Cu2 -1.61(3) . .
Dy1 Cu24 Na1 Cu4 -126.30(4) . 2_775
Dy1 Cu24 Na1 Cu4 53.70(4) . .
Dy1 Cu24 Na1 Cu5 -55.19(3) . .
Dy1 Cu24 Na1 Cu5 124.81(3) . 2_775
Dy1 Cu24 Na1 Cu16 -125.94(3) . 2_775
Dy1 Cu24 Na1 Cu16 54.06(3) . .
Dy1 Cu24 Na1 Cu20 -56.31(4) . .
Dy1 Cu24 Na1 Cu20 123.69(4) . 2_775
Dy1 Cu24 Na1 Cu24 7(100) . 2_775
Dy1 Cu24 O3 Cu5 114.0(5) . .
Dy1 Cu24 O8 Dy3 176.38(6) . 2_775
Dy1 Cu24 O8 Cu20 -69.8(5) . 2_775
Dy1 Cu24 O17 Cu16 -116.3(5) . .
Dy1 Cu24 O1K C9 3.5(9) . .
Dy1 O9 C9 O1K 1(2) . .
Dy1 O9 C9 C11B 155(2) . .
Dy1 O9 C9 C11A -170.5(13) . .
Dy1 O15 C15 O1 8(2) . .
Dy1 O15 C15 C3 -160.5(14) . .
Dy1 O15 C15 C4 166.1(12) . .
Cu2 Dy3 Cu4 Dy6 -99.8(8) . .
Cu2 Dy3 Cu4 Na1 53.36(3) . .
Cu2 Dy3 Cu4 O10 144.3(3) . .
Cu2 Dy3 Cu4 O11 -31.7(3) . .
Cu2 Dy3 Cu4 O14 142.6(3) . .
Cu2 Dy3 Cu4 O16 -33.5(3) . .
Cu2 Dy3 Cu4 O1J -124.0(2) . .
Cu2 Dy3 Cu20 Dy6 99.7(6) . 2_775
Cu2 Dy3 Cu20 Na1 -53.42(3) . .
Cu2 Dy3 Cu20 O2 -146.1(3) . .
Cu2 Dy3 Cu20 O5 32.1(3) . .
Cu2 Dy3 Cu20 O6 38.0(3) . .
Cu2 Dy3 Cu20 O8 -138.6(3) . 2_775
Cu2 Dy3 Cu20 O1D 126.7(2) . .
Cu2 Dy3 O5 Cu20 -124.6(4) . .
Cu2 Dy3 O10 Cu4 -30.0(2) . .
Cu2 Dy3 O10 Cu24 88.9(2) . 2_775
Cu2 Dy3 O11 Cu4 126.8(4) . .
Cu2 Dy3 O13 Cu8 129.2(3) . .
Cu2 Dy3 O13 C19 -45.4(13) . .
Cu2 Dy3 O20 Cu8 -90.2(3) . .
Cu2 Dy3 O20 Cu17 16.6(4) . .
Cu2 Dy3 O1B Cu17 -174.5(3) . .
Cu2 Dy3 O1B C7 5.2(12) . .
Cu2 O1M C7 O1B 1.6(18) . .
Cu2 O1M C7 C10B -156.7(19) . .
Cu2 O1M C7 C10A 174.8(13) . .
Dy3 Cu2 Na1 Cu2 39(100) . 2_775
Dy3 Cu2 Na1 Cu4 -125.06(3) . 2_775
Dy3 Cu2 Na1 Cu4 54.94(3) . .
Dy3 Cu2 Na1 Cu5 -124.38(4) . .
Dy3 Cu2 Na1 Cu5 55.62(4) . 2_775
Dy3 Cu2 Na1 Cu16 126.14(4) . .
Dy3 Cu2 Na1 Cu16 -53.86(4) . 2_775
Dy3 Cu2 Na1 Cu20 126.26(3) . 2_775
Dy3 Cu2 Na1 Cu20 -53.74(3) . .
Dy3 Cu2 Na1 Cu24 1.35(3) . 2_775
Dy3 Cu2 Na1 Cu24 -178.65(3) . .
Dy3 Cu2 O4 Dy1 -175.31(7) . .
Dy3 Cu2 O4 Cu5 72.7(4) . .
Dy3 Cu2 O5 Cu20 114.0(5) . .
Dy3 Cu2 O7 Dy1 175.26(7) . .
Dy3 Cu2 O7 Cu16 -68.5(5) . .
Dy3 Cu2 O11 Cu4 -116.7(5) . .
Dy3 Cu2 O1M C7 1.2(9) . .
Dy3 Cu4 Dy6 Cu5 -153.0(8) . 2_775
Dy3 Cu4 Dy6 Cu16 100.1(8) . .
Dy3 Cu4 Dy6 O2 119.9(8) . 2_775
Dy3 Cu4 Dy6 O6 -173.6(8) . 2_775
Dy3 Cu4 Dy6 O12 -104.6(8) . .
Dy3 Cu4 Dy6 O14 -121.1(8) . .
Dy3 Cu4 Dy6 O16 69.5(8) . .
Dy3 Cu4 Dy6 O19 -25.2(8) . .
Dy3 Cu4 Dy6 O1F 151.4(9) . .
Dy3 Cu4 Dy6 O1G -34.7(8) . .
Dy3 Cu4 Dy6 O1I 45.9(8) . .
Dy3 Cu4 Na1 Cu2 -53.24(3) . .
Dy3 Cu4 Na1 Cu2 126.76(3) . 2_775
Dy3 Cu4 Na1 Cu4 -2(100) . 2_775
Dy3 Cu4 Na1 Cu5 -52.57(4) . .
Dy3 Cu4 Na1 Cu5 127.43(4) . 2_775
Dy3 Cu4 Na1 Cu16 -124.07(4) . .
Dy3 Cu4 Na1 Cu16 55.93(4) . 2_775
Dy3 Cu4 Na1 Cu20 -178.34(3) . 2_775
Dy3 Cu4 Na1 Cu20 1.66(3) . .
Dy3 Cu4 Na1 Cu24 -123.71(3) . .
Dy3 Cu4 Na1 Cu24 56.29(3) . 2_775
Dy3 Cu4 O10 Cu24 -111.5(4) . 2_775
Dy3 Cu4 O11 Cu2 114.8(5) . .
Dy3 Cu4 O14 Cu5 -69.6(5) . 2_775
Dy3 Cu4 O14 Dy6 175.41(7) . .
Dy3 Cu4 O16 Dy6 -175.41(6) . .
Dy3 Cu4 O16 Cu16 70.0(5) . .
Dy3 Cu4 O1J C17 -179.0(10) . .
Dy3 Cu20 Na1 Cu2 54.04(3) . .
Dy3 Cu20 Na1 Cu2 -125.96(3) . 2_775
Dy3 Cu20 Na1 Cu4 -1.70(3) . .
Dy3 Cu20 Na1 Cu4 178.30(3) . 2_775
Dy3 Cu20 Na1 Cu5 -56.18(4) . 2_775
Dy3 Cu20 Na1 Cu5 123.82(4) . .
Dy3 Cu20 Na1 Cu16 53.92(4) . .
Dy3 Cu20 Na1 Cu16 -126.08(4) . 2_775
Dy3 Cu20 Na1 Cu20 7(100) . 2_775
Dy3 Cu20 Na1 Cu24 124.95(3) . .
Dy3 Cu20 Na1 Cu24 -55.05(3) . 2_775
Dy3 Cu20 O2 Dy6 -174.72(7) . 2_775
Dy3 Cu20 O2 Cu16 72.9(4) . 2_775
Dy3 Cu20 O5 Cu2 -114.3(5) . .
Dy3 Cu20 O6 Cu5 -73.3(4) . .
Dy3 Cu20 O6 Dy6 174.89(6) . 2_775
Dy3 Cu20 O1D C19 1.0(10) . .
Dy3 Cu24 Na1 Cu2 -178.67(3) 2_775 .
Dy3 Cu24 Na1 Cu2 1.33(3) 2_775 2_775
Dy3 Cu24 Na1 Cu4 -123.36(3) 2_775 .
Dy3 Cu24 Na1 Cu4 56.64(3) 2_775 2_775
Dy3 Cu24 Na1 Cu5 -52.25(4) 2_775 2_775
Dy3 Cu24 Na1 Cu5 127.75(4) 2_775 .
Dy3 Cu24 Na1 Cu16 -123.01(4) 2_775 .
Dy3 Cu24 Na1 Cu16 56.99(4) 2_775 2_775
Dy3 Cu24 Na1 Cu20 126.63(3) 2_775 .
Dy3 Cu24 Na1 Cu20 -53.37(3) 2_775 2_775
Dy3 Cu24 Na1 Cu24 -170(100) 2_775 2_775
Dy3 Cu24 O3 Dy1 176.74(7) 2_775 .
Dy3 Cu24 O3 Cu5 -69.3(5) 2_775 .
Dy3 Cu24 O8 Cu20 113.8(5) 2_775 2_775
Dy3 Cu24 O17 Dy1 -176.26(6) 2_775 .
Dy3 Cu24 O17 Cu16 67.5(4) 2_775 .
Dy3 Cu24 O1K C9 -179.4(9) 2_775 .
Dy3 O13 C19 O1D 1(2) . .
Dy3 O13 C19 C8 177.3(9) . .
Dy3 O1B C7 O1M -6(2) . .
Dy3 O1B C7 C10B 152.6(19) . .
Dy3 O1B C7 C10A -179.5(12) . .
Cu4 Dy6 Cu16 Dy1 -112.4(7) . .
Cu4 Dy6 Cu16 Na1 53.25(3) . .
Cu4 Dy6 Cu16 O2 142.2(3) . 2_775
Cu4 Dy6 Cu16 O7 -33.6(3) . .
Cu4 Dy6 Cu16 O16 -31.6(3) . .
Cu4 Dy6 Cu16 O17 141.8(3) . .
Cu4 Dy6 Cu16 O1 -127.1(2) . .
Cu4 Dy6 O12 Cu22 130.9(2) . .
Cu4 Dy6 O12 C12 -39.1(12) . 2_775
Cu4 Dy6 O14 Cu5 -125.7(4) . 2_775
Cu4 Dy6 O16 Cu16 126.5(4) . .
Cu4 Dy6 O19 Cu19 -173.8(4) . .
Cu4 Dy6 O19 C17 0.2(12) . .
Cu4 Dy6 O1G Cu19 11.6(5) . .
Cu4 Dy6 O1G Cu22 -95.0(3) . .
Cu4 O1J C17 O19 -3.1(19) . .
Cu4 O1J C17 C2B 161.1(17) . .
Cu4 O1J C17 C2A -170.0(17) . .
Cu5 Dy1 Cu2 Dy3 129.1(7) . .
Cu5 Dy1 Cu2 Na1 -55.24(3) . .
Cu5 Dy1 Cu2 O4 34.7(3) . .
Cu5 Dy1 Cu2 O5 34.0(3) . .
Cu5 Dy1 Cu2 O7 -138.6(3) . .
Cu5 Dy1 Cu2 O11 -141.9(3) . .
Cu5 Dy1 Cu2 O1M 129.2(2) . .
Cu5 Dy1 Cu16 Dy6 164.9(7) . .
Cu5 Dy1 Cu16 Na1 -0.72(3) . .
Cu5 Dy1 Cu16 O2 -93.6(3) . 2_775
Cu5 Dy1 Cu16 O7 82.4(3) . .
Cu5 Dy1 Cu16 O16 87.9(3) . .
Cu5 Dy1 Cu16 O17 -85.4(3) . .
Cu5 Dy1 Cu16 O1 179.7(2) . .
Cu5 Dy1 Cu24 Dy3 -177.4(7) . 2_775
Cu5 Dy1 Cu24 Na1 54.03(3) . .
Cu5 Dy1 Cu24 O3 -31.8(3) . .
Cu5 Dy1 Cu24 O8 142.8(3) . .
Cu5 Dy1 Cu24 O10 -39.3(3) . 2_775
Cu5 Dy1 Cu24 O17 137.6(3) . .
Cu5 Dy1 Cu24 O1K -125.8(2) . .
Cu5 Dy1 O3 Cu24 123.9(5) . .
Cu5 Dy1 O4 Cu2 -119.9(4) . .
Cu5 Dy1 O7 Cu2 34.0(2) . .
Cu5 Dy1 O7 Cu16 -94.7(2) . .
Cu5 Dy1 O9 Cu12 -138.2(2) . .
Cu5 Dy1 O9 C9 48.0(11) . .
Cu5 Dy1 O15 Cu14 179.95(10) . .
Cu5 Dy1 O15 C15 -10.7(13) . .
Cu5 Dy1 O17 Cu16 92.2(2) . .
Cu5 Dy1 O17 Cu24 -35.3(2) . .
Cu5 Dy1 O1E Cu12 73.1(4) . .
Cu5 Dy1 O1E Cu14 -179.15(9) . .
Cu5 Dy6 Cu16 Dy1 -167.3(7) 2_775 .
Cu5 Dy6 Cu16 Na1 -1.62(3) 2_775 .
Cu5 Dy6 Cu16 O2 87.4(3) 2_775 2_775
Cu5 Dy6 Cu16 O7 -88.5(3) 2_775 .
Cu5 Dy6 Cu16 O16 -86.5(3) 2_775 .
Cu5 Dy6 Cu16 O17 86.9(3) 2_775 .
Cu5 Dy6 Cu16 O1 178.0(2) 2_775 .
Cu5 Dy6 O12 Cu22 175.1(3) 2_775 .
Cu5 Dy6 O12 C12 5.1(12) 2_775 2_775
Cu5 Dy6 O14 Cu4 125.7(4) 2_775 .
Cu5 Dy6 O16 Cu4 -35.4(2) 2_775 .
Cu5 Dy6 O16 Cu16 91.2(2) 2_775 .
Cu5 Dy6 O19 Cu19 -129.5(3) 2_775 .
Cu5 Dy6 O19 C17 44.5(13) 2_775 .
Cu5 Dy6 O1G Cu19 90.6(3) 2_775 .
Cu5 Dy6 O1G Cu22 -16.0(4) 2_775 .
Cu5 O18 C12 O12 -0.9(16) . 2_775
Cu5 O18 C12 C3B -157.3(16) . 2_775
Cu5 O18 C12 C3A 168.6(14) . 2_775
Dy6 Cu4 Na1 Cu2 125.18(4) . .
Dy6 Cu4 Na1 Cu2 -54.82(4) . 2_775
Dy6 Cu4 Na1 Cu4 176(100) . 2_775
Dy6 Cu4 Na1 Cu5 125.86(3) . .
Dy6 Cu4 Na1 Cu5 -54.14(3) . 2_775
Dy6 Cu4 Na1 Cu16 54.36(3) . .
Dy6 Cu4 Na1 Cu16 -125.64(3) . 2_775
Dy6 Cu4 Na1 Cu20 0.08(3) . 2_775
Dy6 Cu4 Na1 Cu20 -179.92(3) . .
Dy6 Cu4 Na1 Cu24 54.71(4) . .
Dy6 Cu4 Na1 Cu24 -125.29(4) . 2_775
Dy6 Cu4 O10 Dy3 -175.29(7) . .
Dy6 Cu4 O10 Cu24 73.2(4) . 2_775
Dy6 Cu4 O11 Cu2 -69.9(5) . .
Dy6 Cu4 O11 Dy3 175.27(6) . .
Dy6 Cu4 O14 Cu5 115.0(5) . 2_775
Dy6 Cu4 O16 Cu16 -114.6(5) . .
Dy6 Cu4 O1J C17 2.4(10) . .
Dy6 Cu5 Na1 Cu2 -53.75(4) 2_775 2_775
Dy6 Cu5 Na1 Cu2 126.25(4) 2_775 .
Dy6 Cu5 Na1 Cu4 -54.44(3) 2_775 2_775
Dy6 Cu5 Na1 Cu4 125.56(3) 2_775 .
Dy6 Cu5 Na1 Cu5 117(100) 2_775 2_775
Dy6 Cu5 Na1 Cu16 -178.33(3) 2_775 .
Dy6 Cu5 Na1 Cu16 1.67(3) 2_775 2_775
Dy6 Cu5 Na1 Cu20 55.62(3) 2_775 .
Dy6 Cu5 Na1 Cu20 -124.38(3) 2_775 2_775
Dy6 Cu5 Na1 Cu24 -123.25(4) 2_775 .
Dy6 Cu5 Na1 Cu24 56.75(4) 2_775 2_775
Dy6 Cu5 O3 Dy1 -175.98(7) 2_775 .
Dy6 Cu5 O3 Cu24 71.6(4) 2_775 .
Dy6 Cu5 O4 Dy1 175.79(8) 2_775 .
Dy6 Cu5 O4 Cu2 -72.1(4) 2_775 .
Dy6 Cu5 O6 Cu20 -112.8(5) 2_775 .
Dy6 Cu5 O18 C12 -1.5(9) 2_775 .
Dy6 Cu16 Na1 Cu2 55.73(4) . 2_775
Dy6 Cu16 Na1 Cu2 -124.27(4) . .
Dy6 Cu16 Na1 Cu4 126.39(3) . 2_775
Dy6 Cu16 Na1 Cu4 -53.61(3) . .
Dy6 Cu16 Na1 Cu5 1.65(3) . 2_775
Dy6 Cu16 Na1 Cu5 -178.35(3) . .
Dy6 Cu16 Na1 Cu16 -90(100) . 2_775
Dy6 Cu16 Na1 Cu20 -124.15(3) . .
Dy6 Cu16 Na1 Cu20 55.85(3) . 2_775
Dy6 Cu16 Na1 Cu24 -53.26(4) . 2_775
Dy6 Cu16 Na1 Cu24 126.74(4) . .
Dy6 Cu16 O7 Dy1 -174.81(6) . .
Dy6 Cu16 O7 Cu2 67.8(5) . .
Dy6 Cu16 O16 Cu4 113.5(5) . .
Dy6 Cu16 O17 Dy1 174.82(7) . .
Dy6 Cu16 O17 Cu24 -69.0(5) . .
Dy6 Cu16 O1 C15 178.8(10) . .
Dy6 Cu20 Na1 Cu2 -124.18(4) 2_775 .
Dy6 Cu20 Na1 Cu2 55.82(4) 2_775 2_775
Dy6 Cu20 Na1 Cu4 -179.92(3) 2_775 .
Dy6 Cu20 Na1 Cu4 0.08(3) 2_775 2_775
Dy6 Cu20 Na1 Cu5 125.60(3) 2_775 2_775
Dy6 Cu20 Na1 Cu5 -54.40(3) 2_775 .
Dy6 Cu20 Na1 Cu16 55.71(3) 2_775 2_775
Dy6 Cu20 Na1 Cu16 -124.29(3) 2_775 .
Dy6 Cu20 Na1 Cu20 -172(100) 2_775 2_775
Dy6 Cu20 Na1 Cu24 126.73(4) 2_775 2_775
Dy6 Cu20 Na1 Cu24 -53.27(4) 2_775 .
Dy6 Cu20 O2 Cu16 -112.4(4) 2_775 2_775
Dy6 Cu20 O5 Cu2 70.9(4) 2_775 .
Dy6 Cu20 O5 Dy3 -174.80(6) 2_775 .
Dy6 Cu20 O6 Cu5 111.9(5) 2_775 .
Dy6 Cu20 O1D C19 179.2(10) 2_775 .
Dy6 O19 C17 O1J 2(2) . .
Dy6 O19 C17 C2B -163.3(17) . .
Dy6 O19 C17 C2A 169.1(16) . .
Cu8 Cu17 O20 Dy3 -112.3(4) . .
Cu8 Cu17 O1B Dy3 43.0(2) . .
Cu8 Cu17 O1B C7 -136.8(8) . .
Cu8 Cu17 N1Y C10B 118(2) . .
Cu8 Cu17 N1Y C10A 88.4(13) . .
Cu8 Cu17 O2L C1A 6.4(12) . .
Cu8 O13 C19 O1D -172.7(10) . .
Cu8 O13 C19 C8 3.1(16) . .
Cu8 N1Z C8 C19 -6.7(15) . .
Cu8 N1Z C8 C5 119.0(15) . .
Cu8 N1Z C8 C6 -105.3(11) . .
Cu8 O1Z C1A C23 -173.7(9) . .
Cu8 O1Z C1A O2L 9(2) . .
Cu12 Cu14 O15 Dy1 41.1(2) . .
Cu12 Cu14 O15 C15 -131.4(8) . .
Cu12 Cu14 O1E Dy1 -111.3(5) . .
Cu12 Cu14 O1W C1D -2.9(15) . .
Cu12 Cu14 N23 C3 74.0(15) . .
Cu12 Cu14 N23 C4 107.0(13) . .
Cu12 O9 C9 O1K -172.5(10) . .
Cu12 O9 C9 C11B -19(2) . .
Cu12 O9 C9 C11A 16.3(16) . .
Cu12 O1R C1D O1W -2(3) . .
Cu12 O1R C1D C1 -175.8(15) . .
Cu12 N3 C11B C9 -47(2) . .
Cu12 N3 C11B C1FB 148(4) . .
Cu12 N3 C11A C9 3(2) . .
Cu12 N3 C11A C1FA 153(2) . .
Cu14 Cu12 O9 Dy1 -42.9(2) . .
Cu14 Cu12 O9 C9 132.7(7) . .
Cu14 Cu12 O1E Dy1 112.5(4) . .
Cu14 Cu12 O1R C1D 0.2(15) . .
Cu14 Cu12 N3 C11B -57.9(19) . .
Cu14 Cu12 N3 C11A -87.8(16) . .
Cu14 O15 C15 O1 176.7(10) . .
Cu14 O15 C15 C3 8.0(18) . .
Cu14 O15 C15 C4 -25.4(15) . .
Cu14 O1W C1D O1R 4(3) . .
Cu14 O1W C1D C1 177.8(15) . .
Cu14 N23 C3 C15 27(2) . .
Cu14 N23 C3 C0AA 178(3) . .
Cu14 N23 C3 C4 97(3) . .
Cu14 N23 C3 C0AB 154(3) . .
Cu14 N23 C4 C15 -27.2(19) . .
Cu14 N23 C4 C0AA -139.0(19) . .
Cu14 N23 C4 C3 -94(3) . .
Cu14 N23 C4 C0AB -161(3) . .
Cu16 Dy1 Cu2 Dy3 -122.5(7) . .
Cu16 Dy1 Cu2 Na1 53.17(3) . .
Cu16 Dy1 Cu2 O4 143.1(3) . .
Cu16 Dy1 Cu2 O5 142.4(3) . .
Cu16 Dy1 Cu2 O7 -30.2(3) . .
Cu16 Dy1 Cu2 O11 -33.5(3) . .
Cu16 Dy1 Cu2 O1M -122.4(2) . .
Cu16 Dy1 Cu5 Dy6 139.5(7) . 2_775
Cu16 Dy1 Cu5 Na1 0.72(3) . .
Cu16 Dy1 Cu5 O3 88.5(3) . .
Cu16 Dy1 Cu5 O4 -89.2(3) . .
Cu16 Dy1 Cu5 O6 -89.4(3) . .
Cu16 Dy1 Cu5 O14 88.5(3) . 2_775
Cu16 Dy1 Cu5 O18 -179.37(18) . .
Cu16 Dy1 Cu24 Dy3 75.5(7) . 2_775
Cu16 Dy1 Cu24 Na1 -53.11(3) . .
Cu16 Dy1 Cu24 O3 -138.9(3) . .
Cu16 Dy1 Cu24 O8 35.7(3) . .
Cu16 Dy1 Cu24 O10 -146.4(3) . 2_775
Cu16 Dy1 Cu24 O17 30.5(3) . .
Cu16 Dy1 Cu24 O1K 127.0(2) . .
Cu16 Dy1 O3 Cu5 -89.6(3) . .
Cu16 Dy1 O3 Cu24 34.3(2) . .
Cu16 Dy1 O4 Cu2 -30.9(2) . .
Cu16 Dy1 O4 Cu5 89.0(2) . .
Cu16 Dy1 O7 Cu2 128.7(4) . .
Cu16 Dy1 O9 Cu12 131.2(2) . .
Cu16 Dy1 O9 C9 -42.6(11) . .
Cu16 Dy1 O15 Cu14 -175.4(3) . .
Cu16 Dy1 O15 C15 -6.1(11) . .
Cu16 Dy1 O17 Cu24 -127.4(4) . .
Cu16 Dy1 O1E Cu12 -95.5(3) . .
Cu16 Dy1 O1E Cu14 12.2(5) . .
Cu16 Dy6 O12 Cu22 -177.17(10) . .
Cu16 Dy6 O12 C12 12.8(14) . 2_775
Cu16 Dy6 O14 Cu4 34.5(2) . .
Cu16 Dy6 O14 Cu5 -91.2(2) . 2_775
Cu16 Dy6 O16 Cu4 -126.5(4) . .
Cu16 Dy6 O19 Cu19 140.2(3) . .
Cu16 Dy6 O19 C17 -45.8(13) . .
Cu16 Dy6 O1G Cu19 -76.8(4) . .
Cu16 Dy6 O1G Cu22 176.59(9) . .
Cu16 O1 C15 O15 -3.4(18) . .
Cu16 O1 C15 C3 165.3(14) . .
Cu16 O1 C15 C4 -160.6(12) . .
Cu17 Cu8 O13 Dy3 -40.6(3) . .
Cu17 Cu8 O13 C19 135.6(8) . .
Cu17 Cu8 O20 Dy3 111.1(4) . .
Cu17 Cu8 N1Z C8 -89.0(10) . .
Cu17 Cu8 O1Z C1A -3.4(11) . .
Cu17 O1B C7 O1M 173.4(10) . .
Cu17 O1B C7 C10B -28(2) . .
Cu17 O1B C7 C10A 0.1(17) . .
Cu17 N1Y C10B C7 -39(3) . .
Cu17 N1Y C10B C18B 172(6) . .
Cu17 N1Y C10A C7 6(2) . .
Cu17 N1Y C10A C18A 176.2(19) . .
Cu17 O2L C1A O1Z -11(2) . .
Cu17 O2L C1A C23 171.8(10) . .
Cu19 Cu22 O12 Dy6 -43.5(2) . .
Cu19 Cu22 O12 C12 130.0(7) . 2_775
Cu19 Cu22 O1G Dy6 112.0(4) . .
Cu19 Cu22 O1P C16 -2.4(12) . .
Cu19 Cu22 N24B C3B -86(2) . .
Cu19 Cu22 N24A C3A -81.5(18) . .
Cu19 O19 C17 O1J 175.2(10) . .
Cu19 O19 C17 C2B 10(2) . .
Cu19 O19 C17 C2A -17(2) . .
Cu19 O1T C16 O1P 3(2) . .
Cu19 O1T C16 C1CB -165.8(17) . .
Cu19 O1T C16 C1CA 168(2) . .
Cu19 N2B C2B C17 47(2) . .
Cu19 N2B C2B C1JB -145(4) . .
Cu19 N1 C2A C17 -25(3) . .
Cu19 N1 C2A C1JA 166(4) . .
Cu20 Dy3 Cu4 Dy6 -154.8(8) . .
Cu20 Dy3 Cu4 Na1 -1.64(3) . .
Cu20 Dy3 Cu4 O10 89.3(3) . .
Cu20 Dy3 Cu4 O11 -86.7(3) . .
Cu20 Dy3 Cu4 O14 87.6(3) . .
Cu20 Dy3 Cu4 O16 -88.5(3) . .
Cu20 Dy3 Cu4 O1J -179.0(2) . .
Cu20 Dy3 O5 Cu2 124.6(4) . .
Cu20 Dy3 O10 Cu4 -88.7(2) . .
Cu20 Dy3 O10 Cu24 30.2(2) . 2_775
Cu20 Dy3 O11 Cu2 -35.9(2) . .
Cu20 Dy3 O11 Cu4 90.9(2) . .
Cu20 Dy3 O13 Cu8 174.1(4) . .
Cu20 Dy3 O13 C19 -0.5(12) . .
Cu20 Dy3 O20 Cu8 -11.7(5) . .
Cu20 Dy3 O20 Cu17 95.1(3) . .
Cu20 Dy3 O1B Cu17 -131.0(2) . .
Cu20 Dy3 O1B C7 48.7(13) . .
Cu20 O1D C19 O13 -1.6(19) . .
Cu20 O1D C19 C8 -177.5(9) . .
Cu22 Cu19 O19 Dy6 40.0(3) . .
Cu22 Cu19 O19 C17 -135.8(9) . .
Cu22 Cu19 O1G Dy6 -111.9(4) . .
Cu22 Cu19 O1T C16 -3.2(13) . .
Cu22 Cu19 N2B C2B 61(3) . .
Cu22 Cu19 N1 C2A 110(2) . .
Cu22 O1P C16 O1T 1(2) . .
Cu22 O1P C16 C1CB 169.9(16) . .
Cu22 O1P C16 C1CA -163(3) . .
Cu22 N24B C3B C12 5(3) . 2_775
Cu22 N24B C3B C5B 162(3) . .
Cu24 Dy1 Cu2 Dy3 -177.2(7) . .
Cu24 Dy1 Cu2 Na1 -1.57(3) . .
Cu24 Dy1 Cu2 O4 88.4(3) . .
Cu24 Dy1 Cu2 O5 87.7(3) . .
Cu24 Dy1 Cu2 O7 -84.9(3) . .
Cu24 Dy1 Cu2 O11 -88.2(3) . .
Cu24 Dy1 Cu2 O1M -177.2(2) . .
Cu24 Dy1 Cu5 Dy6 84.5(7) . 2_775
Cu24 Dy1 Cu5 Na1 -54.35(3) . .
Cu24 Dy1 Cu5 O3 33.4(3) . .
Cu24 Dy1 Cu5 O4 -144.2(3) . .
Cu24 Dy1 Cu5 O6 -144.5(3) . .
Cu24 Dy1 Cu5 O14 33.4(3) . 2_775
Cu24 Dy1 Cu5 O18 125.56(18) . .
Cu24 Dy1 Cu16 Dy6 -140.3(7) . .
Cu24 Dy1 Cu16 Na1 54.06(3) . .
Cu24 Dy1 Cu16 O2 -38.8(3) . 2_775
Cu24 Dy1 Cu16 O7 137.2(3) . .
Cu24 Dy1 Cu16 O16 142.7(3) . .
Cu24 Dy1 Cu16 O17 -30.6(3) . .
Cu24 Dy1 Cu16 O1 -125.5(2) . .
Cu24 Dy1 O3 Cu5 -123.9(5) . .
Cu24 Dy1 O4 Cu2 -90.0(3) . .
Cu24 Dy1 O4 Cu5 30.0(2) . .
Cu24 Dy1 O7 Cu2 92.9(3) . .
Cu24 Dy1 O7 Cu16 -35.8(2) . .
Cu24 Dy1 O9 Cu12 175.3(3) . .
Cu24 Dy1 O9 C9 1.5(11) . .
Cu24 Dy1 O15 Cu14 -130.5(2) . .
Cu24 Dy1 O15 C15 38.8(11) . .
Cu24 Dy1 O17 Cu16 127.4(4) . .
Cu24 Dy1 O1E Cu12 -16.0(4) . .
Cu24 Dy1 O1E Cu14 91.7(3) . .
Cu24 Dy3 Cu4 Dy6 151.0(8) 2_775 .
Cu24 Dy3 Cu4 Na1 -55.87(3) 2_775 .
Cu24 Dy3 Cu4 O10 35.0(3) 2_775 .
Cu24 Dy3 Cu4 O11 -140.9(3) 2_775 .
Cu24 Dy3 Cu4 O14 33.3(3) 2_775 .
Cu24 Dy3 Cu4 O16 -142.7(3) 2_775 .
Cu24 Dy3 Cu4 O1J 126.8(2) 2_775 .
Cu24 Dy3 Cu20 Dy6 -153.0(6) 2_775 2_775
Cu24 Dy3 Cu20 Na1 53.84(3) 2_775 .
Cu24 Dy3 Cu20 O2 -38.8(3) 2_775 .
Cu24 Dy3 Cu20 O5 139.4(3) 2_775 .
Cu24 Dy3 Cu20 O6 145.3(3) 2_775 .
Cu24 Dy3 Cu20 O8 -31.3(3) 2_775 2_775
Cu24 Dy3 Cu20 O1D -126.0(2) 2_775 .
Cu24 Dy3 O5 Cu2 90.7(2) 2_775 .
Cu24 Dy3 O5 Cu20 -33.9(2) 2_775 .
Cu24 Dy3 O10 Cu4 -118.9(4) 2_775 .
Cu24 Dy3 O11 Cu2 -94.9(2) 2_775 .
Cu24 Dy3 O11 Cu4 31.9(2) 2_775 .
Cu24 Dy3 O13 Cu8 -140.3(3) 2_775 .
Cu24 Dy3 O13 C19 45.1(13) 2_775 .
Cu24 Dy3 O20 Cu8 76.4(4) 2_775 .
Cu24 Dy3 O20 Cu17 -176.80(8) 2_775 .
Cu24 Dy3 O1B Cu17 177.38(9) 2_775 .
Cu24 Dy3 O1B C7 -3.0(15) 2_775 .
Cu24 O1K C9 O9 -3.8(17) . .
Cu24 O1K C9 C11B -158.1(18) . .
Cu24 O1K C9 C11A 167.1(13) . .
Na1 Cu2 Dy3 Cu20 53.48(3) . .
Na1 Cu2 Dy3 Cu24 -1.31(3) . 2_775
Na1 Cu2 Dy3 O5 85.8(3) . .
Na1 Cu2 Dy3 O8 31.52(15) . 2_775
Na1 Cu2 Dy3 O10 -34.39(15) . .
Na1 Cu2 Dy3 O11 -83.3(3) . .
Na1 Cu2 Dy3 O13 102.55(19) . .
Na1 Cu2 Dy3 O20 170.7(2) . .
Na1 Cu2 Dy3 O1B -177.44(18) . .
Na1 Cu2 Dy3 O1C -106.4(2) . .
Na1 Cu2 Dy3 O1L -0.4(5) . .
Na1 Cu2 O4 Dy1 90.6(2) . .
Na1 Cu2 O4 Cu5 -21.4(3) . .
Na1 Cu2 O5 Dy3 -94.7(2) . .
Na1 Cu2 O5 Cu20 19.3(3) . .
Na1 Cu2 O7 Dy1 -95.5(2) . .
Na1 Cu2 O7 Cu16 20.8(3) . .
Na1 Cu2 O11 Dy3 96.5(2) . .
Na1 Cu2 O11 Cu4 -20.2(3) . .
Na1 Cu2 O1M C7 67(3) . .
Na1 Cu4 Dy6 Cu5 53.88(3) . 2_775
Na1 Cu4 Dy6 Cu16 -53.00(3) . .
Na1 Cu4 Dy6 O2 -33.24(16) . 2_775
Na1 Cu4 Dy6 O6 33.27(16) . 2_775
Na1 Cu4 Dy6 O12 102.30(17) . .
Na1 Cu4 Dy6 O14 85.8(3) . .
Na1 Cu4 Dy6 O16 -83.6(3) . .
Na1 Cu4 Dy6 O19 -178.3(2) . .
Na1 Cu4 Dy6 O1F -1.7(5) . .
Na1 Cu4 Dy6 O1G 172.2(2) . .
Na1 Cu4 Dy6 O1I -107.22(18) . .
Na1 Cu4 O10 Dy3 90.2(2) . .
Na1 Cu4 O10 Cu24 -21.3(3) . 2_775
Na1 Cu4 O11 Cu2 20.3(3) . .
Na1 Cu4 O11 Dy3 -94.6(2) . .
Na1 Cu4 O14 Cu5 20.6(3) . 2_775
Na1 Cu4 O14 Dy6 -94.4(2) . .
Na1 Cu4 O16 Dy6 95.9(2) . .
Na1 Cu4 O16 Cu16 -18.7(4) . .
Na1 Cu4 O1J C17 40(3) . .
Na1 Cu5 O3 Dy1 92.3(2) . .
Na1 Cu5 O3 Cu24 -20.1(3) . .
Na1 Cu5 O4 Dy1 -90.7(2) . .
Na1 Cu5 O4 Cu2 21.4(3) . .
Na1 Cu5 O6 Dy6 93.2(2) . 2_775
Na1 Cu5 O6 Cu20 -19.6(3) . .
Na1 Cu5 O18 C12 0(3) . .
Na1 Cu16 O7 Dy1 96.4(2) . .
Na1 Cu16 O7 Cu2 -20.9(3) . .
Na1 Cu16 O16 Cu4 18.8(4) . .
Na1 Cu16 O16 Dy6 -94.8(2) . .
Na1 Cu16 O17 Dy1 -95.3(2) . .
Na1 Cu16 O17 Cu24 20.9(3) . .
Na1 Cu16 O1 C15 -9(5) . .
Na1 Cu20 O2 Dy6 91.6(2) . 2_775
Na1 Cu20 O2 Cu16 -20.8(3) . 2_775
Na1 Cu20 O5 Cu2 -19.3(3) . .
Na1 Cu20 O5 Dy3 95.0(2) . .
Na1 Cu20 O6 Cu5 19.6(3) . .
Na1 Cu20 O6 Dy6 -92.3(2) . 2_775
Na1 Cu20 O1D C19 -2(5) . .
Na1 Cu24 O3 Dy1 -93.9(2) . .
Na1 Cu24 O3 Cu5 20.1(3) . .
Na1 Cu24 O8 Dy3 -93.6(2) . 2_775
Na1 Cu24 O8 Cu20 20.2(3) . 2_775
Na1 Cu24 O17 Dy1 95.6(2) . .
Na1 Cu24 O17 Cu16 -20.7(3) . .
Na1 Cu24 O1K C9 2(4) . .
O2 Dy6 Cu16 Dy1 105.3(7) 2_775 .
O2 Dy6 Cu16 Na1 -89.0(3) 2_775 .
O2 Dy6 Cu16 O7 -175.8(4) 2_775 .
O2 Dy6 Cu16 O16 -173.8(4) 2_775 .
O2 Dy6 Cu16 O17 -0.4(4) 2_775 .
O2 Dy6 Cu16 O1 90.6(3) 2_775 .
O2 Dy6 O12 Cu22 -127.6(3) 2_775 .
O2 Dy6 O12 C12 62.4(13) 2_775 2_775
O2 Dy6 O14 Cu4 63.4(3) 2_775 .
O2 Dy6 O14 Cu5 -62.3(3) 2_775 2_775
O2 Dy6 O16 Cu4 -122.8(3) 2_775 .
O2 Dy6 O16 Cu16 3.7(2) 2_775 .
O2 Dy6 O19 Cu19 130.4(3) 2_775 .
O2 Dy6 O19 C17 -55.6(14) 2_775 .
O2 Dy6 O1G Cu19 -129.2(3) 2_775 .
O2 Dy6 O1G Cu22 124.2(4) 2_775 .
O2 Cu16 Na1 Cu2 12.47(19) 2_775 2_775
O2 Cu16 Na1 Cu2 -167.53(19) 2_775 .
O2 Cu16 Na1 Cu4 -96.87(19) 2_775 .
O2 Cu16 Na1 Cu4 83.13(19) 2_775 2_775
O2 Cu16 Na1 Cu5 -41.62(19) 2_775 2_775
O2 Cu16 Na1 Cu5 138.38(19) 2_775 .
O2 Cu16 Na1 Cu16 -133(100) 2_775 2_775
O2 Cu16 Na1 Cu20 12.59(19) 2_775 2_775
O2 Cu16 Na1 Cu20 -167.41(19) 2_775 .
O2 Cu16 Na1 Cu24 83.48(19) 2_775 .
O2 Cu16 Na1 Cu24 -96.52(19) 2_775 2_775
O2 Cu16 O7 Dy1 114(5) 2_775 .
O2 Cu16 O7 Cu2 -3(6) 2_775 .
O2 Cu16 O16 Cu4 109.3(4) 2_775 .
O2 Cu16 O16 Dy6 -4.2(3) 2_775 .
O2 Cu16 O17 Dy1 174.5(3) 2_775 .
O2 Cu16 O17 Cu24 -69.3(4) 2_775 .
O2 Cu16 O1 C15 -137.9(10) 2_775 .
O2 Cu20 Na1 Cu2 12.8(2) . 2_775
O2 Cu20 Na1 Cu2 -167.2(2) . .
O2 Cu20 Na1 Cu4 -43.0(2) . 2_775
O2 Cu20 Na1 Cu4 137.0(2) . .
O2 Cu20 Na1 Cu5 82.5(2) . 2_775
O2 Cu20 Na1 Cu5 -97.5(2) . .
O2 Cu20 Na1 Cu16 -167.35(19) . .
O2 Cu20 Na1 Cu16 12.65(19) . 2_775
O2 Cu20 Na1 Cu20 145(100) . 2_775
O2 Cu20 Na1 Cu24 -96.3(2) . .
O2 Cu20 Na1 Cu24 83.7(2) . 2_775
O2 Cu20 O5 Cu2 31(8) . .
O2 Cu20 O5 Dy3 145(8) . .
O2 Cu20 O6 Cu5 109.5(4) . .
O2 Cu20 O6 Dy6 -2.4(3) . 2_775
O2 Cu20 O1D C19 -137.7(10) . .
O3 Dy1 Cu2 Dy3 148.3(8) . .
O3 Dy1 Cu2 Na1 -36.06(16) . .
O3 Dy1 Cu2 O4 53.9(3) . .
O3 Dy1 Cu2 O5 53.2(3) . .
O3 Dy1 Cu2 O7 -119.4(3) . .
O3 Dy1 Cu2 O11 -122.7(3) . .
O3 Dy1 Cu2 O1M 148.4(3) . .
O3 Dy1 Cu5 Dy6 51.1(7) . 2_775
O3 Dy1 Cu5 Na1 -87.8(3) . .
O3 Dy1 Cu5 O4 -177.7(4) . .
O3 Dy1 Cu5 O6 -177.9(4) . .
O3 Dy1 Cu5 O14 0.0(4) . 2_775
O3 Dy1 Cu5 O18 92.2(4) . .
O3 Dy1 Cu16 Dy6 -162.2(7) . .
O3 Dy1 Cu16 Na1 32.17(16) . .
O3 Dy1 Cu16 O2 -60.7(3) . 2_775
O3 Dy1 Cu16 O7 115.3(3) . .
O3 Dy1 Cu16 O16 120.8(3) . .
O3 Dy1 Cu16 O17 -52.5(3) . .
O3 Dy1 Cu16 O1 -147.4(3) . .
O3 Dy1 Cu24 Dy3 -145.6(7) . 2_775
O3 Dy1 Cu24 Na1 85.8(3) . .
O3 Dy1 Cu24 O8 174.6(4) . .
O3 Dy1 Cu24 O10 -7.5(4) . 2_775
O3 Dy1 Cu24 O17 169.4(4) . .
O3 Dy1 Cu24 O1K -94.0(4) . .
O3 Dy1 O4 Cu2 -118.6(3) . .
O3 Dy1 O4 Cu5 1.4(3) . .
O3 Dy1 O7 Cu2 62.0(3) . .
O3 Dy1 O7 Cu16 -66.8(3) . .
O3 Dy1 O9 Cu12 -148.0(4) . .
O3 Dy1 O9 C9 38.2(11) . .
O3 Dy1 O15 Cu14 -124.0(4) . .
O3 Dy1 O15 C15 45.3(12) . .
O3 Dy1 O17 Cu16 121.0(3) . .
O3 Dy1 O17 Cu24 -6.4(3) . .
O3 Dy1 O1E Cu12 29.2(4) . .
O3 Dy1 O1E Cu14 137.0(3) . .
O3 Cu5 Na1 Cu2 81.3(2) . 2_775
O3 Cu5 Na1 Cu2 -98.7(2) . .
O3 Cu5 Na1 Cu4 -99.4(2) . .
O3 Cu5 Na1 Cu4 80.6(2) . 2_775
O3 Cu5 Na1 Cu5 -108(100) . 2_775
O3 Cu5 Na1 Cu16 136.7(2) . 2_775
O3 Cu5 Na1 Cu16 -43.3(2) . .
O3 Cu5 Na1 Cu20 -169.3(2) . .
O3 Cu5 Na1 Cu20 10.7(2) . 2_775
O3 Cu5 Na1 Cu24 -168.2(2) . 2_775
O3 Cu5 Na1 Cu24 11.8(2) . .
O3 Cu5 O4 Dy1 -1.6(3) . .
O3 Cu5 O4 Cu2 110.5(4) . .
O3 Cu5 O6 Dy6 61(10) . 2_775
O3 Cu5 O6 Cu20 -51(10) . .
O3 Cu5 O18 C12 -136.4(9) . .
O3 Cu24 Na1 Cu2 -137.99(19) . 2_775
O3 Cu24 Na1 Cu2 42.01(19) . .
O3 Cu24 Na1 Cu4 -82.68(19) . 2_775
O3 Cu24 Na1 Cu4 97.32(19) . .
O3 Cu24 Na1 Cu5 168.43(19) . 2_775
O3 Cu24 Na1 Cu5 -11.57(19) . .
O3 Cu24 Na1 Cu16 97.67(19) . .
O3 Cu24 Na1 Cu16 -82.33(19) . 2_775
O3 Cu24 Na1 Cu20 167.31(19) . 2_775
O3 Cu24 Na1 Cu20 -12.69(19) . .
O3 Cu24 Na1 Cu24 50(100) . 2_775
O3 Cu24 O8 Dy3 -107(4) . 2_775
O3 Cu24 O8 Cu20 6(4) . 2_775
O3 Cu24 O17 Dy1 7.3(3) . .
O3 Cu24 O17 Cu16 -109.0(4) . .
O3 Cu24 O1K C9 -40.1(10) . .
O4 Dy1 Cu2 Dy3 94.4(8) . .
O4 Dy1 Cu2 Na1 -90.0(3) . .
O4 Dy1 Cu2 O5 -0.7(4) . .
O4 Dy1 Cu2 O7 -173.3(4) . .
O4 Dy1 Cu2 O11 -176.6(4) . .
O4 Dy1 Cu2 O1M 94.5(4) . .
O4 Dy1 Cu5 Dy6 -131.3(8) . 2_775
O4 Dy1 Cu5 Na1 89.9(3) . .
O4 Dy1 Cu5 O3 177.7(4) . .
O4 Dy1 Cu5 O6 -0.3(4) . .
O4 Dy1 Cu5 O14 177.7(4) . 2_775
O4 Dy1 Cu5 O18 -90.2(3) . .
O4 Dy1 Cu16 Dy6 131.3(7) . .
O4 Dy1 Cu16 Na1 -34.30(16) . .
O4 Dy1 Cu16 O2 -127.1(3) . 2_775
O4 Dy1 Cu16 O7 48.8(3) . .
O4 Dy1 Cu16 O16 54.3(3) . .
O4 Dy1 Cu16 O17 -119.0(3) . .
O4 Dy1 Cu16 O1 146.1(3) . .
O4 Dy1 Cu24 Dy3 163.8(7) . 2_775
O4 Dy1 Cu24 Na1 35.18(15) . .
O4 Dy1 Cu24 O3 -50.7(3) . .
O4 Dy1 Cu24 O8 123.9(3) . .
O4 Dy1 Cu24 O10 -58.1(3) . 2_775
O4 Dy1 Cu24 O17 118.8(3) . .
O4 Dy1 Cu24 O1K -144.7(3) . .
O4 Dy1 O3 Cu5 -1.4(3) . .
O4 Dy1 O3 Cu24 122.5(3) . .
O4 Dy1 O7 Cu2 4.0(3) . .
O4 Dy1 O7 Cu16 -124.7(3) . .
O4 Dy1 O9 Cu12 -126.6(3) . .
O4 Dy1 O9 C9 59.7(12) . .
O4 Dy1 O15 Cu14 127.9(3) . .
O4 Dy1 O15 C15 -62.8(12) . .
O4 Dy1 O17 Cu16 63.6(3) . .
O4 Dy1 O17 Cu24 -63.8(3) . .
O4 Dy1 O1E Cu12 125.0(3) . .
O4 Dy1 O1E Cu14 -127.2(3) . .
O4 Cu2 Dy3 Cu20 -39.9(3) . .
O4 Cu2 Dy3 Cu24 -94.7(3) . 2_775
O4 Cu2 Dy3 O5 -7.6(4) . .
O4 Cu2 Dy3 O8 -61.9(3) . 2_775
O4 Cu2 Dy3 O10 -127.8(3) . .
O4 Cu2 Dy3 O11 -176.8(4) . .
O4 Cu2 Dy3 O13 9.1(4) . .
O4 Cu2 Dy3 O20 77.2(4) . .
O4 Cu2 Dy3 O1B 89.1(4) . .
O4 Cu2 Dy3 O1C 160.2(4) . .
O4 Cu2 Dy3 O1L -93.9(6) . .
O4 Cu2 Na1 Cu2 176(100) . 2_775
O4 Cu2 Na1 Cu4 12.38(19) . 2_775
O4 Cu2 Na1 Cu4 -167.62(19) . .
O4 Cu2 Na1 Cu5 13.06(18) . .
O4 Cu2 Na1 Cu5 -166.94(18) . 2_775
O4 Cu2 Na1 Cu16 -96.42(19) . .
O4 Cu2 Na1 Cu16 83.58(19) . 2_775
O4 Cu2 Na1 Cu20 -96.30(19) . 2_775
O4 Cu2 Na1 Cu20 83.70(19) . .
O4 Cu2 Na1 Cu24 138.79(19) . 2_775
O4 Cu2 Na1 Cu24 -41.21(19) . .
O4 Cu2 O5 Dy3 174.8(3) . .
O4 Cu2 O5 Cu20 -71.1(4) . .
O4 Cu2 O7 Dy1 -4.5(3) . .
O4 Cu2 O7 Cu16 111.7(4) . .
O4 Cu2 O11 Dy3 118(6) . .
O4 Cu2 O11 Cu4 1(7) . .
O4 Cu2 O1M C7 -136.0(9) . .
O4 Cu5 Na1 Cu2 166.87(19) . 2_775
O4 Cu5 Na1 Cu2 -13.13(19) . .
O4 Cu5 Na1 Cu4 -13.82(19) . .
O4 Cu5 Na1 Cu4 166.18(19) . 2_775
O4 Cu5 Na1 Cu5 -22(100) . 2_775
O4 Cu5 Na1 Cu16 -137.71(19) . 2_775
O4 Cu5 Na1 Cu16 42.29(19) . .
O4 Cu5 Na1 Cu20 96.24(19) . 2_775
O4 Cu5 Na1 Cu20 -83.76(19) . .
O4 Cu5 Na1 Cu24 -82.63(19) . 2_775
O4 Cu5 Na1 Cu24 97.37(19) . .
O4 Cu5 O3 Dy1 1.6(3) . .
O4 Cu5 O3 Cu24 -110.8(4) . .
O4 Cu5 O6 Dy6 -176.2(3) . 2_775
O4 Cu5 O6 Cu20 71.0(4) . .
O4 Cu5 O18 C12 137.9(9) . .
O5 Cu2 Dy3 Cu20 -32.3(3) . .
O5 Cu2 Dy3 Cu24 -87.1(3) . 2_775
O5 Cu2 Dy3 O8 -54.3(3) . 2_775
O5 Cu2 Dy3 O10 -120.2(3) . .
O5 Cu2 Dy3 O11 -169.1(4) . .
O5 Cu2 Dy3 O13 16.8(3) . .
O5 Cu2 Dy3 O20 84.9(4) . .
O5 Cu2 Dy3 O1B 96.8(3) . .
O5 Cu2 Dy3 O1C 167.8(3) . .
O5 Cu2 Dy3 O1L -86.2(5) . .
O5 Cu2 Na1 Cu2 82(100) . 2_775
O5 Cu2 Na1 Cu4 -82.53(19) . 2_775
O5 Cu2 Na1 Cu4 97.47(19) . .
O5 Cu2 Na1 Cu5 -81.85(19) . .
O5 Cu2 Na1 Cu5 98.15(19) . 2_775
O5 Cu2 Na1 Cu16 -11.3(2) . 2_775
O5 Cu2 Na1 Cu16 168.7(2) . .
O5 Cu2 Na1 Cu20 168.80(19) . 2_775
O5 Cu2 Na1 Cu20 -11.20(19) . .
O5 Cu2 Na1 Cu24 -136.12(19) . .
O5 Cu2 Na1 Cu24 43.88(19) . 2_775
O5 Cu2 O4 Dy1 179.5(3) . .
O5 Cu2 O4 Cu5 67.5(4) . .
O5 Cu2 O7 Dy1 -93(3) . .
O5 Cu2 O7 Cu16 24(3) . .
O5 Cu2 O11 Dy3 7.4(3) . .
O5 Cu2 O11 Cu4 -109.3(4) . .
O5 Cu2 O1M C7 -40.9(9) . .
O5 Dy3 Cu4 Dy6 -121.0(8) . .
O5 Dy3 Cu4 Na1 32.08(16) . .
O5 Dy3 Cu4 O10 123.0(3) . .
O5 Dy3 Cu4 O11 -52.9(3) . .
O5 Dy3 Cu4 O14 121.3(3) . .
O5 Dy3 Cu4 O16 -54.8(3) . .
O5 Dy3 Cu4 O1J -145.3(3) . .
O5 Dy3 Cu20 Dy6 67.6(7) . 2_775
O5 Dy3 Cu20 Na1 -85.6(3) . .
O5 Dy3 Cu20 O2 -178.2(4) . .
O5 Dy3 Cu20 O6 5.9(4) . .
O5 Dy3 Cu20 O8 -170.7(4) . 2_775
O5 Dy3 Cu20 O1D 94.6(3) . .
O5 Dy3 O10 Cu4 -59.3(3) . .
O5 Dy3 O10 Cu24 59.6(3) . 2_775
O5 Dy3 O11 Cu2 -6.5(2) . .
O5 Dy3 O11 Cu4 120.3(3) . .
O5 Dy3 O13 Cu8 138.8(4) . .
O5 Dy3 O13 C19 -35.8(13) . .
O5 Dy3 O20 Cu8 -51.1(4) . .
O5 Dy3 O20 Cu17 55.7(4) . .
O5 Dy3 O1B Cu17 -139.5(3) . .
O5 Dy3 O1B C7 40.1(12) . .
O5 Cu20 Na1 Cu2 11.2(2) . .
O5 Cu20 Na1 Cu2 -168.8(2) . 2_775
O5 Cu20 Na1 Cu4 135.5(2) . 2_775
O5 Cu20 Na1 Cu4 -44.5(2) . .
O5 Cu20 Na1 Cu5 81.0(2) . .
O5 Cu20 Na1 Cu5 -99.0(2) . 2_775
O5 Cu20 Na1 Cu16 11.1(2) . .
O5 Cu20 Na1 Cu16 -168.9(2) . 2_775
O5 Cu20 Na1 Cu20 -36(100) . 2_775
O5 Cu20 Na1 Cu24 -97.9(2) . 2_775
O5 Cu20 Na1 Cu24 82.1(2) . .
O5 Cu20 O2 Dy6 42(8) . 2_775
O5 Cu20 O2 Cu16 -71(8) . 2_775
O5 Cu20 O6 Cu5 -69.2(4) . .
O5 Cu20 O6 Dy6 178.9(3) . 2_775
O5 Cu20 O1D C19 43.8(10) . .
O6 Cu5 Na1 Cu2 -97.80(19) . 2_775
O6 Cu5 Na1 Cu2 82.20(19) . .
O6 Cu5 Na1 Cu4 81.52(19) . .
O6 Cu5 Na1 Cu4 -98.48(19) . 2_775
O6 Cu5 Na1 Cu5 73(100) . 2_775
O6 Cu5 Na1 Cu16 137.62(19) . .
O6 Cu5 Na1 Cu16 -42.38(19) . 2_775
O6 Cu5 Na1 Cu20 -168.42(19) . 2_775
O6 Cu5 Na1 Cu20 11.58(19) . .
O6 Cu5 Na1 Cu24 -167.3(2) . .
O6 Cu5 Na1 Cu24 12.7(2) . 2_775
O6 Cu5 O3 Dy1 124(9) . .
O6 Cu5 O3 Cu24 12(10) . .
O6 Cu5 O4 Dy1 179.8(3) . .
O6 Cu5 O4 Cu2 -68.1(4) . .
O6 Cu5 O18 C12 42.6(9) . .
O6 Dy6 Cu16 Dy1 158.9(7) 2_775 .
O6 Dy6 Cu16 Na1 -35.45(15) 2_775 .
O6 Dy6 Cu16 O2 53.6(3) 2_775 2_775
O6 Dy6 Cu16 O7 -122.3(3) 2_775 .
O6 Dy6 Cu16 O16 -120.3(3) 2_775 .
O6 Dy6 Cu16 O17 53.1(3) 2_775 .
O6 Dy6 Cu16 O1 144.2(3) 2_775 .
O6 Dy6 O12 Cu22 -148.9(3) 2_775 .
O6 Dy6 O12 C12 41.1(12) 2_775 2_775
O6 Dy6 O14 Cu4 120.9(3) 2_775 .
O6 Dy6 O14 Cu5 -4.8(3) 2_775 2_775
O6 Dy6 O16 Cu4 -65.2(3) 2_775 .
O6 Dy6 O16 Cu16 61.3(3) 2_775 .
O6 Dy6 O19 Cu19 -121.9(3) 2_775 .
O6 Dy6 O19 C17 52.1(14) 2_775 .
O6 Dy6 O1G Cu19 134.6(3) 2_775 .
O6 Dy6 O1G Cu22 28.0(5) 2_775 .
O6 Cu20 Na1 Cu2 98.7(2) . 2_775
O6 Cu20 Na1 Cu2 -81.3(2) . .
O6 Cu20 Na1 Cu4 -137.0(2) . .
O6 Cu20 Na1 Cu4 43.0(2) . 2_775
O6 Cu20 Na1 Cu5 -11.5(2) . .
O6 Cu20 Na1 Cu5 168.5(2) . 2_775
O6 Cu20 Na1 Cu16 -81.4(2) . .
O6 Cu20 Na1 Cu16 98.6(2) . 2_775
O6 Cu20 Na1 Cu20 -129(100) . 2_775
O6 Cu20 Na1 Cu24 -10.4(2) . .
O6 Cu20 Na1 Cu24 169.6(2) . 2_775
O6 Cu20 O2 Dy6 2.4(3) . 2_775
O6 Cu20 O2 Cu16 -110.0(4) . 2_775
O6 Cu20 O5 Cu2 69.9(4) . .
O6 Cu20 O5 Dy3 -175.8(3) . .
O6 Cu20 O1D C19 136.2(10) . .
O7 Dy1 Cu2 Dy3 -92.3(8) . .
O7 Dy1 Cu2 Na1 83.4(3) . .
O7 Dy1 Cu2 O4 173.3(4) . .
O7 Dy1 Cu2 O5 172.6(4) . .
O7 Dy1 Cu2 O11 -3.3(4) . .
O7 Dy1 Cu2 O1M -92.2(4) . .
O7 Dy1 Cu5 Dy6 173.0(7) . 2_775
O7 Dy1 Cu5 Na1 34.13(16) . .
O7 Dy1 Cu5 O3 121.9(4) . .
O7 Dy1 Cu5 O4 -55.8(3) . .
O7 Dy1 Cu5 O6 -56.0(4) . .
O7 Dy1 Cu5 O14 121.9(3) . 2_775
O7 Dy1 Cu5 O18 -146.0(2) . .
O7 Dy1 Cu16 Dy6 82.6(7) . .
O7 Dy1 Cu16 Na1 -83.1(3) . .
O7 Dy1 Cu16 O2 -175.9(4) . 2_775
O7 Dy1 Cu16 O16 5.5(4) . .
O7 Dy1 Cu16 O17 -167.8(4) . .
O7 Dy1 Cu16 O1 97.3(3) . .
O7 Dy1 Cu24 Dy3 97.6(7) . 2_775
O7 Dy1 Cu24 Na1 -30.99(15) . .
O7 Dy1 Cu24 O3 -116.8(3) . .
O7 Dy1 Cu24 O8 57.8(3) . .
O7 Dy1 Cu24 O10 -124.3(3) . 2_775
O7 Dy1 Cu24 O17 52.6(3) . .
O7 Dy1 Cu24 O1K 149.1(3) . .
O7 Dy1 O3 Cu5 -59.1(3) . .
O7 Dy1 O3 Cu24 64.8(3) . .
O7 Dy1 O4 Cu2 -3.9(3) . .
O7 Dy1 O4 Cu5 116.0(3) . .
O7 Dy1 O9 Cu12 127.0(3) . .
O7 Dy1 O9 C9 -46.8(12) . .
O7 Dy1 O15 Cu14 149.5(4) . .
O7 Dy1 O15 C15 -41.2(11) . .
O7 Dy1 O17 Cu16 7.3(2) . .
O7 Dy1 O17 Cu24 -120.1(3) . .
O7 Dy1 O1E Cu12 -139.3(3) . .
O7 Dy1 O1E Cu14 -31.6(5) . .
O7 Cu2 Dy3 Cu20 140.3(3) . .
O7 Cu2 Dy3 Cu24 85.6(3) . 2_775
O7 Cu2 Dy3 O5 172.7(4) . .
O7 Cu2 Dy3 O8 118.4(3) . 2_775
O7 Cu2 Dy3 O10 52.5(3) . .
O7 Cu2 Dy3 O11 3.5(4) . .
O7 Cu2 Dy3 O13 -170.6(4) . .
O7 Cu2 Dy3 O20 -102.5(4) . .
O7 Cu2 Dy3 O1B -90.6(4) . .
O7 Cu2 Dy3 O1C -19.5(4) . .
O7 Cu2 Dy3 O1L 86.4(6) . .
O7 Cu2 Na1 Cu2 -99(100) . 2_775
O7 Cu2 Na1 Cu4 -82.8(2) . .
O7 Cu2 Na1 Cu4 97.2(2) . 2_775
O7 Cu2 Na1 Cu5 97.9(2) . .
O7 Cu2 Na1 Cu5 -82.1(2) . 2_775
O7 Cu2 Na1 Cu16 -11.6(2) . .
O7 Cu2 Na1 Cu16 168.4(2) . 2_775
O7 Cu2 Na1 Cu20 168.6(2) . .
O7 Cu2 Na1 Cu20 -11.4(2) . 2_775
O7 Cu2 Na1 Cu24 43.6(2) . .
O7 Cu2 Na1 Cu24 -136.4(2) . 2_775
O7 Cu2 O4 Dy1 4.5(3) . .
O7 Cu2 O4 Cu5 -107.5(4) . .
O7 Cu2 O5 Dy3 -97(3) . .
O7 Cu2 O5 Cu20 17(3) . .
O7 Cu2 O11 Dy3 -177.6(3) . .
O7 Cu2 O11 Cu4 65.7(4) . .
O7 Cu2 O1M C7 138.9(9) . .
O7 Cu16 Na1 Cu2 11.5(2) . .
O7 Cu16 Na1 Cu2 -168.5(2) . 2_775
O7 Cu16 Na1 Cu4 -97.8(2) . 2_775
O7 Cu16 Na1 Cu4 82.2(2) . .
O7 Cu16 Na1 Cu5 -42.5(2) . .
O7 Cu16 Na1 Cu5 137.5(2) . 2_775
O7 Cu16 Na1 Cu16 46(100) . 2_775
O7 Cu16 Na1 Cu20 11.7(2) . .
O7 Cu16 Na1 Cu20 -168.3(2) . 2_775
O7 Cu16 Na1 Cu24 -97.4(2) . .
O7 Cu16 Na1 Cu24 82.6(2) . 2_775
O7 Cu16 O16 Cu4 -67.9(4) . .
O7 Cu16 O16 Dy6 178.6(3) . .
O7 Cu16 O17 Dy1 -8.4(3) . .
O7 Cu16 O17 Cu24 107.8(4) . .
O7 Cu16 O1 C15 42.9(10) . .
O8 Dy3 Cu4 Dy6 170.9(8) 2_775 .
O8 Dy3 Cu4 Na1 -35.94(17) 2_775 .
O8 Dy3 Cu4 O10 55.0(3) 2_775 .
O8 Dy3 Cu4 O11 -121.0(3) 2_775 .
O8 Dy3 Cu4 O14 53.3(3) 2_775 .
O8 Dy3 Cu4 O16 -122.8(3) 2_775 .
O8 Dy3 Cu4 O1J 146.7(3) 2_775 .
O8 Dy3 Cu20 Dy6 -121.7(7) 2_775 2_775
O8 Dy3 Cu20 Na1 85.1(3) 2_775 .
O8 Dy3 Cu20 O2 -7.5(4) 2_775 .
O8 Dy3 Cu20 O5 170.7(4) 2_775 .
O8 Dy3 Cu20 O6 176.6(4) 2_775 .
O8 Dy3 Cu20 O1D -94.7(3) 2_775 .
O8 Dy3 O5 Cu2 118.9(3) 2_775 .
O8 Dy3 O5 Cu20 -5.7(2) 2_775 .
O8 Dy3 O10 Cu4 -116.9(3) 2_775 .
O8 Dy3 O10 Cu24 1.9(2) 2_775 2_775
O8 Dy3 O11 Cu2 -66.9(3) 2_775 .
O8 Dy3 O11 Cu4 59.9(3) 2_775 .
O8 Dy3 O13 Cu8 -149.9(4) 2_775 .
O8 Dy3 O13 C19 35.5(13) 2_775 .
O8 Dy3 O20 Cu8 32.9(5) 2_775 .
O8 Dy3 O20 Cu17 139.7(3) 2_775 .
O8 Dy3 O1B Cu17 -126.2(3) 2_775 .
O8 Dy3 O1B C7 53.4(13) 2_775 .
O8 Cu20 Na1 Cu2 -82.6(2) 2_775 2_775
O8 Cu20 Na1 Cu2 97.4(2) 2_775 .
O8 Cu20 Na1 Cu4 -138.4(2) 2_775 2_775
O8 Cu20 Na1 Cu4 41.6(2) 2_775 .
O8 Cu20 Na1 Cu5 -12.8(2) 2_775 2_775
O8 Cu20 Na1 Cu5 167.2(2) 2_775 .
O8 Cu20 Na1 Cu16 -82.7(2) 2_775 2_775
O8 Cu20 Na1 Cu16 97.3(2) 2_775 .
O8 Cu20 Na1 Cu20 50(100) 2_775 2_775
O8 Cu20 Na1 Cu24 168.3(2) 2_775 .
O8 Cu20 Na1 Cu24 -11.7(2) 2_775 2_775
O8 Cu20 O2 Dy6 -179.9(3) 2_775 2_775
O8 Cu20 O2 Cu16 67.7(4) 2_775 2_775
O8 Cu20 O5 Cu2 -107.9(4) 2_775 .
O8 Cu20 O5 Dy3 6.4(3) 2_775 .
O8 Cu20 O6 Cu5 -11(6) 2_775 .
O8 Cu20 O6 Dy6 -123(6) 2_775 2_775
O8 Cu20 O1D C19 -42.3(10) 2_775 .
O8 Cu24 Na1 Cu2 -137.1(2) . .
O8 Cu24 Na1 Cu2 42.9(2) . 2_775
O8 Cu24 Na1 Cu4 98.2(2) . 2_775
O8 Cu24 Na1 Cu4 -81.8(2) . .
O8 Cu24 Na1 Cu5 -10.6(2) . 2_775
O8 Cu24 Na1 Cu5 169.4(2) . .
O8 Cu24 Na1 Cu16 98.6(2) . 2_775
O8 Cu24 Na1 Cu16 -81.4(2) . .
O8 Cu24 Na1 Cu20 -11.8(2) . 2_775
O8 Cu24 Na1 Cu20 168.2(2) . .
O8 Cu24 Na1 Cu24 -129(100) . 2_775
O8 Cu24 O3 Dy1 -80(4) . .
O8 Cu24 O3 Cu5 34(4) . .
O8 Cu24 O17 Dy1 -176.4(3) . .
O8 Cu24 O17 Cu16 67.3(4) . .
O8 Cu24 O1K C9 138.9(10) . .
O9 Dy1 Cu2 Dy3 176.0(8) . .
O9 Dy1 Cu2 Na1 -8.4(4) . .
O9 Dy1 Cu2 O4 81.6(5) . .
O9 Dy1 Cu2 O5 80.9(5) . .
O9 Dy1 Cu2 O7 -91.8(5) . .
O9 Dy1 Cu2 O11 -95.1(5) . .
O9 Dy1 Cu2 O1M 176.0(4) . .
O9 Dy1 Cu5 Dy6 33.7(7) . 2_775
O9 Dy1 Cu5 Na1 -105.11(17) . .
O9 Dy1 Cu5 O3 -17.4(4) . .
O9 Dy1 Cu5 O4 165.0(3) . .
O9 Dy1 Cu5 O6 164.7(4) . .
O9 Dy1 Cu5 O14 -17.3(3) . 2_775
O9 Dy1 Cu5 O18 74.8(2) . .
O9 Dy1 Cu16 Dy6 -92.5(7) . .
O9 Dy1 Cu16 Na1 101.87(18) . .
O9 Dy1 Cu16 O2 9.0(3) . 2_775
O9 Dy1 Cu16 O7 -175.0(3) . .
O9 Dy1 Cu16 O16 -169.5(3) . .
O9 Dy1 Cu16 O17 17.2(3) . .
O9 Dy1 Cu16 O1 -77.7(3) . .
O9 Dy1 Cu24 Dy3 -53.2(7) . 2_775
O9 Dy1 Cu24 Na1 178.19(18) . .
O9 Dy1 Cu24 O3 92.4(3) . .
O9 Dy1 Cu24 O8 -93.0(3) . .
O9 Dy1 Cu24 O10 84.9(4) . 2_775
O9 Dy1 Cu24 O17 -98.2(3) . .
O9 Dy1 Cu24 O1K -1.7(3) . .
O9 Dy1 O3 Cu5 162.2(4) . .
O9 Dy1 O3 Cu24 -73.9(3) . .
O9 Dy1 O4 Cu2 -140.8(3) . .
O9 Dy1 O4 Cu5 -20.9(5) . .
O9 Dy1 O7 Cu2 136.1(3) . .
O9 Dy1 O7 Cu16 7.3(5) . .
O9 Dy1 O15 Cu14 -66.4(3) . .
O9 Dy1 O15 C15 102.9(11) . .
O9 Dy1 O17 Cu16 -162.9(3) . .
O9 Dy1 O17 Cu24 69.7(3) . .
O9 Dy1 O1E Cu12 -4.8(3) . .
O9 Dy1 O1E Cu14 103.0(4) . .
O9 Cu12 Cu14 O15 0.9(3) . .
O9 Cu12 Cu14 O1E 73.5(4) . .
O9 Cu12 Cu14 O1W -176.0(4) . .
O9 Cu12 Cu14 N23 -88.4(5) . .
O9 Cu12 O1E Dy1 5.6(3) . .
O9 Cu12 O1E Cu14 -107.0(4) . .
O9 Cu12 O1R C1D 47(7) . .
O9 Cu12 N3 C11B 33.7(17) . .
O9 Cu12 N3 C11A 3.7(15) . .
O9 C9 C11B N3 44(3) . .
O9 C9 C11B C1FB -160(7) . .
O9 C9 C11A N3 -13(3) . .
O9 C9 C11A C1FA -165.7(19) . .
O10 Dy3 Cu4 Dy6 116.0(8) . .
O10 Dy3 Cu4 Na1 -90.9(3) . .
O10 Dy3 Cu4 O11 -175.9(4) . .
O10 Dy3 Cu4 O14 -1.7(4) . .
O10 Dy3 Cu4 O16 -177.8(4) . .
O10 Dy3 Cu4 O1J 91.8(3) . .
O10 Dy3 Cu20 Dy6 -171.8(7) . 2_775
O10 Dy3 Cu20 Na1 35.11(16) . .
O10 Dy3 Cu20 O2 -57.6(3) . .
O10 Dy3 Cu20 O5 120.7(3) . .
O10 Dy3 Cu20 O6 126.6(3) . .
O10 Dy3 Cu20 O8 -50.0(3) . 2_775
O10 Dy3 Cu20 O1D -144.7(3) . .
O10 Dy3 O5 Cu2 62.6(3) . .
O10 Dy3 O5 Cu20 -62.0(3) . .
O10 Dy3 O11 Cu2 -124.3(3) . .
O10 Dy3 O11 Cu4 2.5(2) . .
O10 Dy3 O13 Cu8 -129.5(3) . .
O10 Dy3 O13 C19 56.0(14) . .
O10 Dy3 O20 Cu8 128.1(3) . .
O10 Dy3 O20 Cu17 -125.1(3) . .
O10 Dy3 O1B Cu17 128.2(3) . .
O10 Dy3 O1B C7 -52.2(13) . .
O10 Cu4 Dy6 Cu5 -40.5(3) . 2_775
O10 Cu4 Dy6 Cu16 -147.4(3) . .
O10 Cu4 Dy6 O2 -127.6(3) . 2_775
O10 Cu4 Dy6 O6 -61.1(3) . 2_775
O10 Cu4 Dy6 O12 7.9(3) . .
O10 Cu4 Dy6 O14 -8.6(4) . .
O10 Cu4 Dy6 O16 -178.0(4) . .
O10 Cu4 Dy6 O19 87.3(4) . .
O10 Cu4 Dy6 O1F -96.1(6) . .
O10 Cu4 Dy6 O1G 77.8(4) . .
O10 Cu4 Dy6 O1I 158.4(3) . .
O10 Cu4 Na1 Cu2 83.5(2) . 2_775
O10 Cu4 Na1 Cu2 -96.5(2) . .
O10 Cu4 Na1 Cu4 -45(100) . 2_775
O10 Cu4 Na1 Cu5 84.2(2) . 2_775
O10 Cu4 Na1 Cu5 -95.8(2) . .
O10 Cu4 Na1 Cu16 12.7(2) . 2_775
O10 Cu4 Na1 Cu16 -167.3(2) . .
O10 Cu4 Na1 Cu20 -41.6(2) . .
O10 Cu4 Na1 Cu20 138.4(2) . 2_775
O10 Cu4 Na1 Cu24 -167.0(2) . .
O10 Cu4 Na1 Cu24 13.0(2) . 2_775
O10 Cu4 O11 Cu2 112.0(4) . .
O10 Cu4 O11 Dy3 -2.8(3) . .
O10 Cu4 O14 Cu5 -70.8(4) . 2_775
O10 Cu4 O14 Dy6 174.2(3) . .
O10 Cu4 O16 Dy6 149(6) . .
O10 Cu4 O16 Cu16 35(7) . .
O10 Cu4 O1J C17 -135.7(10) . .
O10 Cu24 Na1 Cu2 -42.1(2) 2_775 2_775
O10 Cu24 Na1 Cu2 137.9(2) 2_775 .
O10 Cu24 Na1 Cu4 -166.8(2) 2_775 .
O10 Cu24 Na1 Cu4 13.2(2) 2_775 2_775
O10 Cu24 Na1 Cu5 84.3(2) 2_775 .
O10 Cu24 Na1 Cu5 -95.7(2) 2_775 2_775
O10 Cu24 Na1 Cu16 -166.4(2) 2_775 .
O10 Cu24 Na1 Cu16 13.6(2) 2_775 2_775
O10 Cu24 Na1 Cu20 83.2(2) 2_775 .
O10 Cu24 Na1 Cu20 -96.8(2) 2_775 2_775
O10 Cu24 Na1 Cu24 146(100) 2_775 2_775
O10 Cu24 O3 Dy1 175.1(3) 2_775 .
O10 Cu24 O3 Cu5 -70.9(4) 2_775 .
O10 Cu24 O8 Dy3 -2.3(3) 2_775 2_775
O10 Cu24 O8 Cu20 111.5(4) 2_775 2_775
O10 Cu24 O17 Dy1 136(5) 2_775 .
O10 Cu24 O17 Cu16 20(6) 2_775 .
O10 Cu24 O1K C9 -136.0(10) 2_775 .
O11 Cu2 Dy3 Cu20 136.8(3) . .
O11 Cu2 Dy3 Cu24 82.0(3) . 2_775
O11 Cu2 Dy3 O5 169.1(4) . .
O11 Cu2 Dy3 O8 114.9(3) . 2_775
O11 Cu2 Dy3 O10 49.0(3) . .
O11 Cu2 Dy3 O13 -174.1(3) . .
O11 Cu2 Dy3 O20 -106.0(4) . .
O11 Cu2 Dy3 O1B -94.1(3) . .
O11 Cu2 Dy3 O1C -23.1(4) . .
O11 Cu2 Dy3 O1L 82.9(5) . .
O11 Cu2 Na1 Cu2 -4(100) . 2_775
O11 Cu2 Na1 Cu4 11.46(19) . .
O11 Cu2 Na1 Cu4 -168.54(19) . 2_775
O11 Cu2 Na1 Cu5 -167.86(19) . .
O11 Cu2 Na1 Cu5 12.14(19) . 2_775
O11 Cu2 Na1 Cu16 82.67(19) . .
O11 Cu2 Na1 Cu16 -97.33(19) . 2_775
O11 Cu2 Na1 Cu20 82.78(19) . 2_775
O11 Cu2 Na1 Cu20 -97.22(19) . .
O11 Cu2 Na1 Cu24 137.87(19) . .
O11 Cu2 Na1 Cu24 -42.13(19) . 2_775
O11 Cu2 O4 Dy1 69(6) . .
O11 Cu2 O4 Cu5 -43(7) . .
O11 Cu2 O5 Dy3 -7.5(3) . .
O11 Cu2 O5 Cu20 106.5(4) . .
O11 Cu2 O7 Dy1 177.7(3) . .
O11 Cu2 O7 Cu16 -66.0(4) . .
O11 Cu2 O1M C7 44.9(9) . .
O11 Dy3 Cu4 Dy6 -68.1(8) . .
O11 Dy3 Cu4 Na1 85.0(3) . .
O11 Dy3 Cu4 O10 175.9(4) . .
O11 Dy3 Cu4 O14 174.2(4) . .
O11 Dy3 Cu4 O16 -1.8(4) . .
O11 Dy3 Cu4 O1J -92.3(4) . .
O11 Dy3 Cu20 Dy6 122.3(7) . 2_775
O11 Dy3 Cu20 Na1 -30.82(17) . .
O11 Dy3 Cu20 O2 -123.5(3) . .
O11 Dy3 Cu20 O5 54.7(3) . .
O11 Dy3 Cu20 O6 60.6(3) . .
O11 Dy3 Cu20 O8 -116.0(3) . 2_775
O11 Dy3 Cu20 O1D 149.3(3) . .
O11 Dy3 O5 Cu2 6.6(3) . .
O11 Dy3 O5 Cu20 -118.0(3) . .
O11 Dy3 O10 Cu4 -2.4(2) . .
O11 Dy3 O10 Cu24 116.5(3) . 2_775
O11 Dy3 O13 Cu8 124.2(3) . .
O11 Dy3 O13 C19 -50.4(14) . .
O11 Dy3 O20 Cu8 -135.1(3) . .
O11 Dy3 O20 Cu17 -28.3(4) . .
O11 Dy3 O1B Cu17 149.5(3) . .
O11 Dy3 O1B C7 -30.8(12) . .
O11 Cu4 Dy6 Cu5 142.4(3) . 2_775
O11 Cu4 Dy6 Cu16 35.5(3) . .
O11 Cu4 Dy6 O2 55.3(3) . 2_775
O11 Cu4 Dy6 O6 121.8(3) . 2_775
O11 Cu4 Dy6 O12 -169.2(3) . .
O11 Cu4 Dy6 O14 174.3(4) . .
O11 Cu4 Dy6 O16 4.9(4) . .
O11 Cu4 Dy6 O19 -89.8(3) . .
O11 Cu4 Dy6 O1F 86.8(6) . .
O11 Cu4 Dy6 O1G -99.3(4) . .
O11 Cu4 Dy6 O1I -18.7(3) . .
O11 Cu4 Na1 Cu2 168.5(2) . 2_775
O11 Cu4 Na1 Cu2 -11.5(2) . .
O11 Cu4 Na1 Cu4 40(100) . 2_775
O11 Cu4 Na1 Cu5 -10.9(2) . .
O11 Cu4 Na1 Cu5 169.1(2) . 2_775
O11 Cu4 Na1 Cu16 97.6(2) . 2_775
O11 Cu4 Na1 Cu16 -82.4(2) . .
O11 Cu4 Na1 Cu20 -136.6(2) . 2_775
O11 Cu4 Na1 Cu20 43.4(2) . .
O11 Cu4 Na1 Cu24 98.0(2) . 2_775
O11 Cu4 Na1 Cu24 -82.0(2) . .
O11 Cu4 O10 Dy3 2.7(3) . .
O11 Cu4 O10 Cu24 -108.8(4) . 2_775
O11 Cu4 O14 Cu5 35(4) . 2_775
O11 Cu4 O14 Dy6 -80(4) . .
O11 Cu4 O16 Dy6 -176.6(3) . .
O11 Cu4 O16 Cu16 68.8(4) . .
O11 Cu4 O1J C17 139.1(10) . .
O12 Dy6 Cu16 Dy1 -174.4(7) . .
O12 Dy6 Cu16 Na1 -8.8(4) . .
O12 Dy6 Cu16 O2 80.2(5) . 2_775
O12 Dy6 Cu16 O7 -95.6(4) . .
O12 Dy6 Cu16 O16 -93.6(5) . .
O12 Dy6 Cu16 O17 79.8(5) . .
O12 Dy6 Cu16 O1 170.9(4) . .
O12 Dy6 O14 Cu4 -163.5(3) . .
O12 Dy6 O14 Cu5 70.8(3) . 2_775
O12 Dy6 O16 Cu4 8.8(5) . .
O12 Dy6 O16 Cu16 135.3(3) . .
O12 Dy6 O19 Cu19 -64.8(3) . .
O12 Dy6 O19 C17 109.2(13) . .
O12 Dy6 O1G Cu19 101.9(4) . .
O12 Dy6 O1G Cu22 -4.7(3) . .
O12 Cu22 O1G Dy6 5.3(3) . .
O12 Cu22 O1G Cu19 -106.7(3) . .
O12 Cu22 O1P C16 30(5) . .
O12 Cu22 N24B C3B 6.3(18) . .
O12 Cu22 N24A C3A 12.8(16) . .
O13 Dy3 Cu4 Dy6 -158.7(8) . .
O13 Dy3 Cu4 Na1 -5.6(4) . .
O13 Dy3 Cu4 O10 85.3(5) . .
O13 Dy3 Cu4 O11 -90.6(5) . .
O13 Dy3 Cu4 O14 83.6(5) . .
O13 Dy3 Cu4 O16 -92.5(5) . .
O13 Dy3 Cu4 O1J 177.0(4) . .
O13 Dy3 Cu20 Dy6 -27.2(7) . 2_775
O13 Dy3 Cu20 Na1 179.6(2) . .
O13 Dy3 Cu20 O2 86.9(3) . .
O13 Dy3 Cu20 O5 -94.8(3) . .
O13 Dy3 Cu20 O6 -88.9(3) . .
O13 Dy3 Cu20 O8 94.5(3) . 2_775
O13 Dy3 Cu20 O1D -0.2(3) . .
O13 Dy3 O5 Cu2 -163.0(3) . .
O13 Dy3 O5 Cu20 72.4(3) . .
O13 Dy3 O10 Cu4 -138.4(3) . .
O13 Dy3 O10 Cu24 -19.5(5) . 2_775
O13 Dy3 O11 Cu2 8.6(5) . .
O13 Dy3 O11 Cu4 135.4(3) . .
O13 Dy3 O20 Cu8 -2.2(3) . .
O13 Dy3 O20 Cu17 104.6(4) . .
O13 Dy3 O1B Cu17 -66.8(3) . .
O13 Dy3 O1B C7 112.9(12) . .
O13 Cu8 Cu17 O20 72.3(4) . .
O13 Cu8 Cu17 O1B -1.2(3) . .
O13 Cu8 Cu17 N1Y -89.8(5) . .
O13 Cu8 Cu17 O21 99.2(4) . .
O13 Cu8 Cu17 O2L -176.2(4) . .
O13 Cu8 O20 Dy3 2.5(3) . .
O13 Cu8 O20 Cu17 -108.6(3) . .
O13 Cu8 N1Z C8 6.7(10) . .
O13 Cu8 O1Z C1A 48(4) . .
O13 C19 C8 N1Z 2.6(19) . .
O13 C19 C8 C5 -120.2(18) . .
O13 C19 C8 C6 97.9(15) . .
O14 Cu4 Dy6 Cu5 -31.9(3) . 2_775
O14 Cu4 Dy6 Cu16 -138.8(3) . .
O14 Cu4 Dy6 O2 -119.0(3) . 2_775
O14 Cu4 Dy6 O6 -52.5(3) . 2_775
O14 Cu4 Dy6 O12 16.5(3) . .
O14 Cu4 Dy6 O16 -169.4(4) . .
O14 Cu4 Dy6 O19 95.9(3) . .
O14 Cu4 Dy6 O1F -87.5(6) . .
O14 Cu4 Dy6 O1G 86.4(4) . .
O14 Cu4 Dy6 O1I 167.0(3) . .
O14 Cu4 Na1 Cu2 -12.6(2) . 2_775
O14 Cu4 Na1 Cu2 167.4(2) . .
O14 Cu4 Na1 Cu4 -141(100) . 2_775
O14 Cu4 Na1 Cu5 -11.9(2) . 2_775
O14 Cu4 Na1 Cu5 168.1(2) . .
O14 Cu4 Na1 Cu16 -83.4(2) . 2_775
O14 Cu4 Na1 Cu16 96.6(2) . .
O14 Cu4 Na1 Cu20 42.3(2) . 2_775
O14 Cu4 Na1 Cu20 -137.7(2) . .
O14 Cu4 Na1 Cu24 97.0(2) . .
O14 Cu4 Na1 Cu24 -83.0(2) . 2_775
O14 Cu4 O10 Dy3 178.9(3) . .
O14 Cu4 O10 Cu24 67.4(4) . 2_775
O14 Cu4 O11 Cu2 5(4) . .
O14 Cu4 O11 Dy3 -109(4) . .
O14 Cu4 O16 Dy6 7.2(3) . .
O14 Cu4 O16 Cu16 -107.4(4) . .
O14 Cu4 O1J C17 -39.6(10) . .
O14 Cu5 Na1 Cu2 -11.08(19) 2_775 2_775
O14 Cu5 Na1 Cu2 168.92(19) 2_775 .
O14 Cu5 Na1 Cu4 168.23(19) 2_775 .
O14 Cu5 Na1 Cu4 -11.77(19) 2_775 2_775
O14 Cu5 Na1 Cu5 160(100) 2_775 2_775
O14 Cu5 Na1 Cu16 -135.66(19) 2_775 .
O14 Cu5 Na1 Cu16 44.34(19) 2_775 2_775
O14 Cu5 Na1 Cu20 98.29(19) 2_775 .
O14 Cu5 Na1 Cu20 -81.71(19) 2_775 2_775
O14 Cu5 Na1 Cu24 -80.58(19) 2_775 .
O14 Cu5 Na1 Cu24 99.42(19) 2_775 2_775
O14 Cu5 O3 Dy1 -180.0(3) 2_775 .
O14 Cu5 O3 Cu24 67.6(4) 2_775 .
O14 Cu5 O4 Dy1 -39(7) 2_775 .
O14 Cu5 O4 Cu2 73(7) 2_775 .
O14 Cu5 O6 Dy6 5.4(3) 2_775 2_775
O14 Cu5 O6 Cu20 -107.4(4) 2_775 .
O14 Cu5 O18 C12 -44.1(9) 2_775 .
O14 Dy6 Cu16 Dy1 -133.5(7) . .
O14 Dy6 Cu16 Na1 32.14(16) . .
O14 Dy6 Cu16 O2 121.1(3) . 2_775
O14 Dy6 Cu16 O7 -54.7(3) . .
O14 Dy6 Cu16 O16 -52.7(3) . .
O14 Dy6 Cu16 O17 120.7(3) . .
O14 Dy6 Cu16 O1 -148.2(3) . .
O14 Dy6 O12 Cu22 140.2(3) . .
O14 Dy6 O12 C12 -29.8(12) . 2_775
O14 Dy6 O16 Cu4 -6.3(2) . .
O14 Dy6 O16 Cu16 120.2(3) . .
O14 Dy6 O19 Cu19 -139.3(4) . .
O14 Dy6 O19 C17 34.7(13) . .
O14 Dy6 O1G Cu19 50.6(4) . .
O14 Dy6 O1G Cu22 -56.0(4) . .
O15 Dy1 Cu2 Dy3 -72.3(8) . .
O15 Dy1 Cu2 Na1 103.38(18) . .
O15 Dy1 Cu2 O4 -166.7(3) . .
O15 Dy1 Cu2 O5 -167.4(3) . .
O15 Dy1 Cu2 O7 20.0(4) . .
O15 Dy1 Cu2 O11 16.7(4) . .
O15 Dy1 Cu2 O1M -72.2(3) . .
O15 Dy1 Cu5 Dy6 143.8(7) . 2_775
O15 Dy1 Cu5 Na1 5.0(4) . .
O15 Dy1 Cu5 O3 92.7(5) . .
O15 Dy1 Cu5 O4 -84.9(5) . .
O15 Dy1 Cu5 O6 -85.2(5) . .
O15 Dy1 Cu5 O14 92.8(5) . 2_775
O15 Dy1 Cu5 O18 -175.1(4) . .
O15 Dy1 Cu16 Dy6 -12.9(7) . .
O15 Dy1 Cu16 Na1 -178.56(18) . .
O15 Dy1 Cu16 O2 88.6(3) . 2_775
O15 Dy1 Cu16 O7 -95.5(3) . .
O15 Dy1 Cu16 O16 -89.9(3) . .
O15 Dy1 Cu16 O17 96.7(3) . .
O15 Dy1 Cu16 O1 1.8(3) . .
O15 Dy1 Cu24 Dy3 26.9(7) . 2_775
O15 Dy1 Cu24 Na1 -101.68(17) . .
O15 Dy1 Cu24 O3 172.5(3) . .
O15 Dy1 Cu24 O8 -12.9(3) . .
O15 Dy1 Cu24 O10 165.0(4) . 2_775
O15 Dy1 Cu24 O17 -18.1(3) . .
O15 Dy1 Cu24 O1K 78.4(3) . .
O15 Dy1 O3 Cu5 -135.1(3) . .
O15 Dy1 O3 Cu24 -11.1(5) . .
O15 Dy1 O4 Cu2 18.8(5) . .
O15 Dy1 O4 Cu5 138.7(3) . .
O15 Dy1 O7 Cu2 -159.6(4) . .
O15 Dy1 O7 Cu16 71.7(3) . .
O15 Dy1 O9 Cu12 67.5(3) . .
O15 Dy1 O9 C9 -106.3(11) . .
O15 Dy1 O17 Cu16 -70.8(3) . .
O15 Dy1 O17 Cu24 161.8(3) . .
O15 Dy1 O1E Cu12 -104.6(3) . .
O15 Dy1 O1E Cu14 3.2(3) . .
O15 Cu14 O1E Dy1 -3.7(3) . .
O15 Cu14 O1E Cu12 107.7(4) . .
O15 Cu14 O1W C1D -32(4) . .
O15 Cu14 N23 C3 -19.8(14) . .
O15 Cu14 N23 C4 13.2(13) . .
O15 C15 C3 N23 -24(2) . .
O15 C15 C3 C0AA -177(3) . .
O15 C15 C3 C4 -91(3) . .
O15 C15 C3 C0AB -152(3) . .
O15 C15 C4 N23 35(2) . .
O15 C15 C4 C0AA 151.0(19) . .
O15 C15 C4 C3 104(3) . .
O15 C15 C4 C0AB 172(3) . .
O16 Cu4 Dy6 Cu5 137.5(3) . 2_775
O16 Cu4 Dy6 Cu16 30.6(3) . .
O16 Cu4 Dy6 O2 50.4(3) . 2_775
O16 Cu4 Dy6 O6 116.9(3) . 2_775
O16 Cu4 Dy6 O12 -174.1(3) . .
O16 Cu4 Dy6 O14 169.4(4) . .
O16 Cu4 Dy6 O19 -94.7(3) . .
O16 Cu4 Dy6 O1F 81.9(6) . .
O16 Cu4 Dy6 O1G -104.2(4) . .
O16 Cu4 Dy6 O1I -23.6(3) . .
O16 Cu4 Na1 Cu2 81.4(2) . .
O16 Cu4 Na1 Cu2 -98.6(2) . 2_775
O16 Cu4 Na1 Cu4 132(100) . 2_775
O16 Cu4 Na1 Cu5 82.0(2) . .
O16 Cu4 Na1 Cu5 -98.0(2) . 2_775
O16 Cu4 Na1 Cu16 -169.5(2) . 2_775
O16 Cu4 Na1 Cu16 10.5(2) . .
O16 Cu4 Na1 Cu20 -43.7(2) . 2_775
O16 Cu4 Na1 Cu20 136.3(2) . .
O16 Cu4 Na1 Cu24 10.9(2) . .
O16 Cu4 Na1 Cu24 -169.1(2) . 2_775
O16 Cu4 O10 Dy3 37(6) . .
O16 Cu4 O10 Cu24 -75(6) . 2_775
O16 Cu4 O11 Cu2 -66.5(4) . .
O16 Cu4 O11 Dy3 178.7(3) . .
O16 Cu4 O14 Cu5 107.6(4) . 2_775
O16 Cu4 O14 Dy6 -7.4(3) . .
O16 Cu4 O1J C17 46.4(10) . .
O16 Dy6 Cu16 Dy1 -80.8(7) . .
O16 Dy6 Cu16 Na1 84.8(3) . .
O16 Dy6 Cu16 O2 173.8(4) . 2_775
O16 Dy6 Cu16 O7 -2.0(4) . .
O16 Dy6 Cu16 O17 173.4(4) . .
O16 Dy6 Cu16 O1 -95.5(4) . .
O16 Dy6 O12 Cu22 125.8(3) . .
O16 Dy6 O12 C12 -44.2(13) . 2_775
O16 Dy6 O14 Cu4 6.4(2) . .
O16 Dy6 O14 Cu5 -119.2(3) . 2_775
O16 Dy6 O19 Cu19 150.5(4) . .
O16 Dy6 O19 C17 -35.5(13) . .
O16 Dy6 O1G Cu19 -32.7(5) . .
O16 Dy6 O1G Cu22 -139.3(3) . .
O16 Cu16 Na1 Cu2 -81.3(2) . .
O16 Cu16 Na1 Cu2 98.7(2) . 2_775
O16 Cu16 Na1 Cu4 -10.6(2) . .
O16 Cu16 Na1 Cu4 169.4(2) . 2_775
O16 Cu16 Na1 Cu5 -135.4(2) . .
O16 Cu16 Na1 Cu5 44.6(2) . 2_775
O16 Cu16 Na1 Cu16 -47(100) . 2_775
O16 Cu16 Na1 Cu20 -81.2(2) . .
O16 Cu16 Na1 Cu20 98.8(2) . 2_775
O16 Cu16 Na1 Cu24 169.7(2) . .
O16 Cu16 Na1 Cu24 -10.3(2) . 2_775
O16 Cu16 O7 Dy1 -176.2(3) . .
O16 Cu16 O7 Cu2 66.5(4) . .
O16 Cu16 O17 Dy1 -78(4) . .
O16 Cu16 O17 Cu24 38(4) . .
O16 Cu16 O1 C15 135.7(10) . .
O17 Dy1 Cu2 Dy3 -143.9(8) . .
O17 Dy1 Cu2 Na1 31.79(16) . .
O17 Dy1 Cu2 O4 121.7(3) . .
O17 Dy1 Cu2 O5 121.0(3) . .
O17 Dy1 Cu2 O7 -51.6(3) . .
O17 Dy1 Cu2 O11 -54.9(3) . .
O17 Dy1 Cu2 O1M -143.8(3) . .
O17 Dy1 Cu5 Dy6 106.3(7) . 2_775
O17 Dy1 Cu5 Na1 -32.51(15) . .
O17 Dy1 Cu5 O3 55.2(3) . .
O17 Dy1 Cu5 O4 -122.4(3) . .
O17 Dy1 Cu5 O6 -122.7(4) . .
O17 Dy1 Cu5 O14 55.3(3) . 2_775
O17 Dy1 Cu5 O18 147.4(2) . .
O17 Dy1 Cu16 Dy6 -109.6(7) . .
O17 Dy1 Cu16 Na1 84.7(3) . .
O17 Dy1 Cu16 O2 -8.1(4) . 2_775
O17 Dy1 Cu16 O7 167.8(4) . .
O17 Dy1 Cu16 O16 173.3(4) . .
O17 Dy1 Cu16 O1 -94.9(3) . .
O17 Dy1 Cu24 Dy3 45.0(7) . 2_775
O17 Dy1 Cu24 Na1 -83.6(3) . .
O17 Dy1 Cu24 O3 -169.4(4) . .
O17 Dy1 Cu24 O8 5.2(4) . .
O17 Dy1 Cu24 O10 -176.9(4) . 2_775
O17 Dy1 Cu24 O1K 96.5(4) . .
O17 Dy1 O3 Cu5 -117.7(3) . .
O17 Dy1 O3 Cu24 6.3(2) . .
O17 Dy1 O4 Cu2 -60.4(3) . .
O17 Dy1 O4 Cu5 59.6(3) . .
O17 Dy1 O7 Cu2 121.5(3) . .
O17 Dy1 O7 Cu16 -7.3(2) . .
O17 Dy1 O9 Cu12 140.9(3) . .
O17 Dy1 O9 C9 -32.9(11) . .
O17 Dy1 O15 Cu14 -140.8(3) . .
O17 Dy1 O15 C15 28.5(11) . .
O17 Dy1 O1E Cu12 -55.9(4) . .
O17 Dy1 O1E Cu14 51.9(4) . .
O17 Cu16 Na1 Cu2 97.3(2) . .
O17 Cu16 Na1 Cu2 -82.7(2) . 2_775
O17 Cu16 Na1 Cu4 -12.1(2) . 2_775
O17 Cu16 Na1 Cu4 167.9(2) . .
O17 Cu16 Na1 Cu5 -136.8(2) . 2_775
O17 Cu16 Na1 Cu5 43.2(2) . .
O17 Cu16 Na1 Cu16 132(100) . 2_775
O17 Cu16 Na1 Cu20 -82.6(2) . 2_775
O17 Cu16 Na1 Cu20 97.4(2) . .
O17 Cu16 Na1 Cu24 168.3(2) . 2_775
O17 Cu16 Na1 Cu24 -11.7(2) . .
O17 Cu16 O7 Dy1 8.3(3) . .
O17 Cu16 O7 Cu2 -109.1(4) . .
O17 Cu16 O16 Cu4 1(4) . .
O17 Cu16 O16 Dy6 -112(4) . .
O17 Cu16 O1 C15 -42.7(10) . .
O17 Cu24 Na1 Cu2 136.0(2) . 2_775
O17 Cu24 Na1 Cu2 -44.0(2) . .
O17 Cu24 Na1 Cu4 11.3(2) . .
O17 Cu24 Na1 Cu4 -168.7(2) . 2_775
O17 Cu24 Na1 Cu5 -97.6(2) . .
O17 Cu24 Na1 Cu5 82.4(2) . 2_775
O17 Cu24 Na1 Cu16 11.68(19) . .
O17 Cu24 Na1 Cu16 -168.32(19) . 2_775
O17 Cu24 Na1 Cu20 81.3(2) . 2_775
O17 Cu24 Na1 Cu20 -98.7(2) . .
O17 Cu24 Na1 Cu24 -36(100) . 2_775
O17 Cu24 O3 Dy1 -7.1(3) . .
O17 Cu24 O3 Cu5 106.8(4) . .
O17 Cu24 O8 Dy3 179.9(3) . 2_775
O17 Cu24 O8 Cu20 -66.3(4) . 2_775
O17 Cu24 O1K C9 45.8(10) . .
O18 Cu5 Na1 Cu2 -55(3) . 2_775
O18 Cu5 Na1 Cu2 125(3) . .
O18 Cu5 Na1 Cu4 125(3) . .
O18 Cu5 Na1 Cu4 -55(3) . 2_775
O18 Cu5 Na1 Cu5 116(100) . 2_775
O18 Cu5 Na1 Cu16 1(3) . 2_775
O18 Cu5 Na1 Cu16 -179(100) . .
O18 Cu5 Na1 Cu20 55(3) . .
O18 Cu5 Na1 Cu20 -125(3) . 2_775
O18 Cu5 Na1 Cu24 56(3) . 2_775
O18 Cu5 Na1 Cu24 -124(3) . .
O18 Cu5 O3 Dy1 -90.3(3) . .
O18 Cu5 O3 Cu24 157.3(4) . .
O18 Cu5 O4 Dy1 91.8(3) . .
O18 Cu5 O4 Cu2 -156.1(3) . .
O18 Cu5 O6 Dy6 -84.2(3) . 2_775
O18 Cu5 O6 Cu20 163.0(4) . .
O19 Dy6 Cu16 Dy1 -62.4(7) . .
O19 Dy6 Cu16 Na1 103.25(18) . .
O19 Dy6 Cu16 O2 -167.8(3) . 2_775
O19 Dy6 Cu16 O7 16.4(3) . .
O19 Dy6 Cu16 O16 18.4(3) . .
O19 Dy6 Cu16 O17 -168.2(3) . .
O19 Dy6 Cu16 O1 -77.1(3) . .
O19 Dy6 O12 Cu22 67.2(3) . .
O19 Dy6 O12 C12 -102.8(12) . 2_775
O19 Dy6 O14 Cu4 -71.6(3) . .
O19 Dy6 O14 Cu5 162.8(4) . 2_775
O19 Dy6 O16 Cu4 72.2(3) . .
O19 Dy6 O16 Cu16 -161.3(3) . .
O19 Dy6 O1G Cu19 2.0(3) . .
O19 Dy6 O1G Cu22 -104.6(4) . .
O19 Cu19 Cu22 O12 1.8(3) . .
O19 Cu19 Cu22 O1G -71.4(4) . .
O19 Cu19 Cu22 O1P 178.7(4) . .
O19 Cu19 Cu22 N24B 90.9(16) . .
O19 Cu19 Cu22 N24A 91.9(10) . .
O19 Cu19 O1G Dy6 -2.3(4) . .
O19 Cu19 O1G Cu22 109.5(3) . .
O19 Cu19 O1T C16 -50(5) . .
O19 Cu19 N2B C2B -35.2(18) . .
O19 Cu19 N1 C2A 14(2) . .
O19 C17 C2B N2B -38(3) . .
O19 C17 C2B C1JB 152(3) . .
O19 C17 C2A N1 29(3) . .
O19 C17 C2A C1JA -162(3) . .
O20 Dy3 Cu4 Dy6 15.6(9) . .
O20 Dy3 Cu4 Na1 168.8(3) . .
O20 Dy3 Cu4 O10 -100.3(4) . .
O20 Dy3 Cu4 O11 83.7(4) . .
O20 Dy3 Cu4 O14 -102.0(4) . .
O20 Dy3 Cu4 O16 81.9(4) . .
O20 Dy3 Cu4 O1J -8.6(4) . .
O20 Dy3 Cu20 Dy6 -17.9(7) . 2_775
O20 Dy3 Cu20 Na1 -171.0(2) . .
O20 Dy3 Cu20 O2 96.3(4) . .
O20 Dy3 Cu20 O5 -85.5(4) . .
O20 Dy3 Cu20 O6 -79.6(4) . .
O20 Dy3 Cu20 O8 103.8(4) . 2_775
O20 Dy3 Cu20 O1D 9.1(3) . .
O20 Dy3 O5 Cu2 -118.0(3) . .
O20 Dy3 O5 Cu20 117.4(3) . .
O20 Dy3 O10 Cu4 121.4(3) . .
O20 Dy3 O10 Cu24 -119.7(3) . 2_775
O20 Dy3 O11 Cu2 103.6(3) . .
O20 Dy3 O11 Cu4 -129.6(3) . .
O20 Dy3 O13 Cu8 2.1(3) . .
O20 Dy3 O13 C19 -172.4(14) . .
O20 Dy3 O1B Cu17 -4.5(3) . .
O20 Dy3 O1B C7 175.1(13) . .
O20 Cu8 Cu17 O1B -73.5(4) . .
O20 Cu8 Cu17 N1Y -162.1(6) . .
O20 Cu8 Cu17 O21 27.0(4) . .
O20 Cu8 Cu17 O2L 111.5(4) . .
O20 Cu8 O13 Dy3 -2.4(3) . .
O20 Cu8 O13 C19 173.9(9) . .
O20 Cu8 N1Z C8 4(3) . .
O20 Cu8 O1Z C1A -40.2(12) . .
O20 Cu17 O1B Dy3 5.2(3) . .
O20 Cu17 O1B C7 -174.6(8) . .
O20 Cu17 N1Y C10B 38(3) . .
O20 Cu17 N1Y C10A 9(3) . .
O20 Cu17 O2L C1A 42.9(13) . .
O1 Cu16 Na1 Cu2 64(5) . .
O1 Cu16 Na1 Cu2 -116(5) . 2_775
O1 Cu16 Na1 Cu4 134(5) . .
O1 Cu16 Na1 Cu4 -46(5) . 2_775
O1 Cu16 Na1 Cu5 10(5) . .
O1 Cu16 Na1 Cu5 -170(5) . 2_775
O1 Cu16 Na1 Cu16 98(100) . 2_775
O1 Cu16 Na1 Cu20 -116(5) . 2_775
O1 Cu16 Na1 Cu20 64(5) . .
O1 Cu16 Na1 Cu24 -45(5) . .
O1 Cu16 Na1 Cu24 135(5) . 2_775
O1 Cu16 O7 Dy1 -81.5(3) . .
O1 Cu16 O7 Cu2 161.1(4) . .
O1 Cu16 O16 Cu4 -159.7(4) . .
O1 Cu16 O16 Dy6 86.7(3) . .
O1 Cu16 O17 Dy1 83.3(3) . .
O1 Cu16 O17 Cu24 -160.5(4) . .
O1 C15 C3 N23 166.4(15) . .
O1 C15 C3 C0AA 14(4) . .
O1 C15 C3 C4 99(3) . .
O1 C15 C3 C0AB 38(4) . .
O1 C15 C4 N23 -165.3(13) . .
O1 C15 C4 C0AA -49(2) . .
O1 C15 C4 C3 -97(3) . .
O1 C15 C4 C0AB -29(3) . .
O1A Dy1 Cu2 Dy3 76.1(8) . .
O1A Dy1 Cu2 Na1 -108.25(19) . .
O1A Dy1 Cu2 O4 -18.3(4) . .
O1A Dy1 Cu2 O5 -19.0(4) . .
O1A Dy1 Cu2 O7 168.4(4) . .
O1A Dy1 Cu2 O11 165.1(4) . .
O1A Dy1 Cu2 O1M 76.2(3) . .
O1A Dy1 Cu5 Dy6 -40.6(7) . 2_775
O1A Dy1 Cu5 Na1 -179.43(19) . .
O1A Dy1 Cu5 O3 -91.7(4) . .
O1A Dy1 Cu5 O4 90.7(4) . .
O1A Dy1 Cu5 O6 90.4(4) . .
O1A Dy1 Cu5 O14 -91.6(3) . 2_775
O1A Dy1 Cu5 O18 0.5(3) . .
O1A Dy1 Cu16 Dy6 164.6(8) . .
O1A Dy1 Cu16 Na1 -1.1(5) . .
O1A Dy1 Cu16 O2 -93.9(6) . 2_775
O1A Dy1 Cu16 O7 82.0(5) . .
O1A Dy1 Cu16 O16 87.5(6) . .
O1A Dy1 Cu16 O17 -85.8(6) . .
O1A Dy1 Cu16 O1 179.3(5) . .
O1A Dy1 Cu24 Dy3 -123.8(7) . 2_775
O1A Dy1 Cu24 Na1 107.62(18) . .
O1A Dy1 Cu24 O3 21.8(3) . .
O1A Dy1 Cu24 O8 -163.6(3) . .
O1A Dy1 Cu24 O10 14.3(4) . 2_775
O1A Dy1 Cu24 O17 -168.8(3) . .
O1A Dy1 Cu24 O1K -72.3(3) . .
O1A Dy1 O3 Cu5 77.7(3) . .
O1A Dy1 O3 Cu24 -158.4(3) . .
O1A Dy1 O4 Cu2 161.7(3) . .
O1A Dy1 O4 Cu5 -78.3(3) . .
O1A Dy1 O7 Cu2 -16.7(5) . .
O1A Dy1 O7 Cu16 -145.4(3) . .
O1A Dy1 O9 Cu12 -71.2(3) . .
O1A Dy1 O9 C9 115.0(11) . .
O1A Dy1 O15 Cu14 6.0(5) . .
O1A Dy1 O15 C15 175.4(10) . .
O1A Dy1 O17 Cu16 144.0(3) . .
O1A Dy1 O17 Cu24 16.6(5) . .
O1A Dy1 O1E Cu12 81.9(3) . .
O1A Dy1 O1E Cu14 -170.4(4) . .
O1B Dy3 Cu4 Dy6 -49.6(8) . .
O1B Dy3 Cu4 Na1 103.52(18) . .
O1B Dy3 Cu4 O10 -165.6(3) . .
O1B Dy3 Cu4 O11 18.5(3) . .
O1B Dy3 Cu4 O14 -167.3(3) . .
O1B Dy3 Cu4 O16 16.6(3) . .
O1B Dy3 Cu4 O1J -73.8(3) . .
O1B Dy3 Cu20 Dy6 52.8(7) . 2_775
O1B Dy3 Cu20 Na1 -100.37(17) . .
O1B Dy3 Cu20 O2 166.9(3) . .
O1B Dy3 Cu20 O5 -14.8(3) . .
O1B Dy3 Cu20 O6 -8.9(3) . .
O1B Dy3 Cu20 O8 174.5(3) . 2_775
O1B Dy3 Cu20 O1D 79.8(3) . .
O1B Dy3 O5 Cu2 -70.4(3) . .
O1B Dy3 O5 Cu20 165.1(3) . .
O1B Dy3 O10 Cu4 19.9(4) . .
O1B Dy3 O10 Cu24 138.8(3) . 2_775
O1B Dy3 O11 Cu2 72.2(3) . .
O1B Dy3 O11 Cu4 -161.0(3) . .
O1B Dy3 O13 Cu8 65.8(3) . .
O1B Dy3 O13 C19 -108.7(13) . .
O1B Dy3 O20 Cu8 -102.1(4) . .
O1B Dy3 O20 Cu17 4.7(3) . .
O1B Cu17 O20 Dy3 -5.4(3) . .
O1B Cu17 O20 Cu8 107.0(3) . .
O1B Cu17 N1Y C10B 25(2) . .
O1B Cu17 N1Y C10A -4.7(13) . .
O1B Cu17 O2L C1A -41(4) . .
O1B C7 C10B N1Y 44(3) . .
O1B C7 C10B C18B -164(5) . .
O1B C7 C10A N1Y -4(3) . .
O1B C7 C10A C18A -175.1(17) . .
O1C Dy3 Cu4 Dy6 25.7(8) . .
O1C Dy3 Cu4 Na1 178.8(2) . .
O1C Dy3 Cu4 O10 -90.3(3) . .
O1C Dy3 Cu4 O11 93.8(4) . .
O1C Dy3 Cu4 O14 -92.0(4) . .
O1C Dy3 Cu4 O16 91.9(4) . .
O1C Dy3 Cu4 O1J 1.5(3) . .
O1C Dy3 Cu20 Dy6 155.8(8) . 2_775
O1C Dy3 Cu20 Na1 2.7(5) . .
O1C Dy3 Cu20 O2 -90.0(6) . .
O1C Dy3 Cu20 O5 88.2(6) . .
O1C Dy3 Cu20 O6 94.1(6) . .
O1C Dy3 Cu20 O8 -82.5(6) . 2_775
O1C Dy3 Cu20 O1D -177.2(6) . .
O1C Dy3 O5 Cu2 -18.0(5) . .
O1C Dy3 O5 Cu20 -142.6(3) . .
O1C Dy3 O10 Cu4 78.5(3) . .
O1C Dy3 O10 Cu24 -162.6(4) . 2_775
O1C Dy3 O11 Cu2 157.2(4) . .
O1C Dy3 O11 Cu4 -76.0(3) . .
O1C Dy3 O13 Cu8 -7.7(6) . .
O1C Dy3 O13 C19 177.7(12) . .
O1C Dy3 O20 Cu8 170.9(4) . .
O1C Dy3 O20 Cu17 -82.3(3) . .
O1C Dy3 O1B Cu17 72.0(3) . .
O1C Dy3 O1B C7 -108.3(13) . .
O1D Cu20 Na1 Cu2 -123(4) . 2_775
O1D Cu20 Na1 Cu2 57(4) . .
O1D Cu20 Na1 Cu4 -178(100) . 2_775
O1D Cu20 Na1 Cu4 2(4) . .
O1D Cu20 Na1 Cu5 -53(4) . 2_775
O1D Cu20 Na1 Cu5 127(4) . .
O1D Cu20 Na1 Cu16 57(4) . .
O1D Cu20 Na1 Cu16 -123(4) . 2_775
O1D Cu20 Na1 Cu20 10(100) . 2_775
O1D Cu20 Na1 Cu24 128(4) . .
O1D Cu20 Na1 Cu24 -52(4) . 2_775
O1D Cu20 O2 Dy6 -90.4(3) . 2_775
O1D Cu20 O2 Cu16 157.3(4) . 2_775
O1D Cu20 O5 Cu2 162.7(4) . .
O1D Cu20 O5 Dy3 -83.0(3) . .
O1D Cu20 O6 Cu5 -158.6(4) . .
O1D Cu20 O6 Dy6 89.5(3) . 2_775
O1D C19 C8 N1Z 178.6(12) . .
O1D C19 C8 C5 56(2) . .
O1D C19 C8 C6 -86.0(16) . .
O1E Dy1 Cu2 Dy3 -6.9(8) . .
O1E Dy1 Cu2 Na1 168.8(3) . .
O1E Dy1 Cu2 O4 -101.3(4) . .
O1E Dy1 Cu2 O5 -102.0(4) . .
O1E Dy1 Cu2 O7 85.4(4) . .
O1E Dy1 Cu2 O11 82.1(4) . .
O1E Dy1 Cu2 O1M -6.8(3) . .
O1E Dy1 Cu5 Dy6 -31.7(8) . 2_775
O1E Dy1 Cu5 Na1 -170.5(3) . .
O1E Dy1 Cu5 O3 -82.7(4) . .
O1E Dy1 Cu5 O4 99.6(4) . .
O1E Dy1 Cu5 O6 99.3(4) . .
O1E Dy1 Cu5 O14 -82.7(4) . 2_775
O1E Dy1 Cu5 O18 9.4(4) . .
O1E Dy1 Cu16 Dy6 -21.9(7) . .
O1E Dy1 Cu16 Na1 172.5(2) . .
O1E Dy1 Cu16 O2 79.6(4) . 2_775
O1E Dy1 Cu16 O7 -104.4(4) . .
O1E Dy1 Cu16 O16 -98.9(4) . .
O1E Dy1 Cu16 O17 87.8(4) . .
O1E Dy1 Cu16 O1 -7.1(3) . .
O1E Dy1 Cu24 Dy3 -42.0(7) . 2_775
O1E Dy1 Cu24 Na1 -170.7(2) . .
O1E Dy1 Cu24 O3 103.5(4) . .
O1E Dy1 Cu24 O8 -81.9(4) . .
O1E Dy1 Cu24 O10 96.0(4) . 2_775
O1E Dy1 Cu24 O17 -87.0(4) . .
O1E Dy1 Cu24 O1K 9.5(3) . .
O1E Dy1 O3 Cu5 129.9(3) . .
O1E Dy1 O3 Cu24 -106.2(3) . .
O1E Dy1 O4 Cu2 118.9(3) . .
O1E Dy1 O4 Cu5 -121.2(3) . .
O1E Dy1 O7 Cu2 -127.1(3) . .
O1E Dy1 O7 Cu16 104.2(3) . .
O1E Dy1 O9 Cu12 4.7(3) . .
O1E Dy1 O9 C9 -169.0(12) . .
O1E Dy1 O15 Cu14 -3.1(3) . .
O1E Dy1 O15 C15 166.3(12) . .
O1E Dy1 O17 Cu16 -115.8(3) . .
O1E Dy1 O17 Cu24 116.8(3) . .
O1E Cu12 Cu14 O15 -72.6(4) . .
O1E Cu12 Cu14 O1W 110.5(5) . .
O1E Cu12 Cu14 N23 -161.9(6) . .
O1E Cu12 O9 Dy1 -5.3(3) . .
O1E Cu12 O9 C9 170.3(8) . .
O1E Cu12 O1R C1D -36.6(15) . .
O1E Cu12 N3 C11B 42(3) . .
O1E Cu12 N3 C11A 12(3) . .
O1E Cu14 O15 Dy1 3.4(3) . .
O1E Cu14 O15 C15 -169.0(8) . .
O1E Cu14 O1W C1D 33.8(15) . .
O1E Cu14 N23 C3 -2(3) . .
O1E Cu14 N23 C4 31(3) . .
O1F Dy6 Cu16 Dy1 85.8(7) . .
O1F Dy6 Cu16 Na1 -108.60(19) . .
O1F Dy6 Cu16 O2 -19.6(3) . 2_775
O1F Dy6 Cu16 O7 164.6(3) . .
O1F Dy6 Cu16 O16 166.6(3) . .
O1F Dy6 Cu16 O17 -20.0(4) . .
O1F Dy6 Cu16 O1 71.0(3) . .
O1F Dy6 O12 Cu22 -71.3(3) . .
O1F Dy6 O12 C12 118.7(12) . 2_775
O1F Dy6 O14 Cu4 143.4(3) . .
O1F Dy6 O14 Cu5 17.7(5) . 2_775
O1F Dy6 O16 Cu4 -145.8(3) . .
O1F Dy6 O16 Cu16 -19.3(5) . .
O1F Dy6 O19 Cu19 8.0(6) . .
O1F Dy6 O19 C17 -178.0(12) . .
O1F Dy6 O1G Cu19 -170.9(4) . .
O1F Dy6 O1G Cu22 82.5(4) . .
O1G Dy6 Cu16 Dy1 3.1(8) . .
O1G Dy6 Cu16 Na1 168.7(3) . .
O1G Dy6 Cu16 O2 -102.3(4) . 2_775
O1G Dy6 Cu16 O7 81.9(4) . .
O1G Dy6 Cu16 O16 83.9(4) . .
O1G Dy6 Cu16 O17 -102.7(4) . .
O1G Dy6 Cu16 O1 -11.6(4) . .
O1G Dy6 O12 Cu22 4.5(3) . .
O1G Dy6 O12 C12 -165.5(13) . 2_775
O1G Dy6 O14 Cu4 -116.6(3) . .
O1G Dy6 O14 Cu5 117.8(3) . 2_775
O1G Dy6 O16 Cu4 104.7(3) . .
O1G Dy6 O16 Cu16 -128.7(3) . .
O1G Dy6 O19 Cu19 -2.0(3) . .
O1G Dy6 O19 C17 172.0(14) . .
O1G Cu19 Cu22 O12 73.2(4) . .
O1G Cu19 Cu22 O1P -109.8(4) . .
O1G Cu19 Cu22 N24B 162.3(16) . .
O1G Cu19 Cu22 N24A 163.3(10) . .
O1G Cu19 O19 Dy6 2.2(3) . .
O1G Cu19 O19 C17 -173.6(9) . .
O1G Cu19 O1T C16 33.6(14) . .
O1G Cu19 N2B C2B -80(3) . .
O1G Cu19 N1 C2A 35(5) . .
O1G Cu22 O12 Dy6 -5.1(3) . .
O1G Cu22 O12 C12 168.4(8) . 2_775
O1G Cu22 O1P C16 -39.8(13) . .
O1G Cu22 N24B C3B 41(5) . .
O1G Cu22 N24A C3A -25(4) . .
O1H Dy1 Cu2 Dy3 0.4(8) . .
O1H Dy1 Cu2 Na1 176.03(19) . .
O1H Dy1 Cu2 O4 -94.0(4) . .
O1H Dy1 Cu2 O5 -94.7(4) . .
O1H Dy1 Cu2 O7 92.7(4) . .
O1H Dy1 Cu2 O11 89.4(4) . .
O1H Dy1 Cu2 O1M 0.4(3) . .
O1H Dy1 Cu5 Dy6 -116.0(7) . 2_775
O1H Dy1 Cu5 Na1 105.1(2) . .
O1H Dy1 Cu5 O3 -167.1(4) . .
O1H Dy1 Cu5 O4 15.3(4) . .
O1H Dy1 Cu5 O6 15.0(4) . .
O1H Dy1 Cu5 O14 -167.1(4) . 2_775
O1H Dy1 Cu5 O18 -74.9(3) . .
O1H Dy1 Cu16 Dy6 57.5(7) . .
O1H Dy1 Cu16 Na1 -108.10(17) . .
O1H Dy1 Cu16 O2 159.1(3) . 2_775
O1H Dy1 Cu16 O7 -25.0(3) . .
O1H Dy1 Cu16 O16 -19.5(3) . .
O1H Dy1 Cu16 O17 167.2(3) . .
O1H Dy1 Cu16 O1 72.3(3) . .
O1H Dy1 Cu24 Dy3 124.4(8) . 2_775
O1H Dy1 Cu24 Na1 -4.2(5) . .
O1H Dy1 Cu24 O3 -90.0(5) . .
O1H Dy1 Cu24 O8 84.6(5) . .
O1H Dy1 Cu24 O10 -97.5(6) . 2_775
O1H Dy1 Cu24 O17 79.4(5) . .
O1H Dy1 Cu24 O1K 176.0(5) . .
O1H Dy1 O3 Cu5 19.0(5) . .
O1H Dy1 O3 Cu24 143.0(3) . .
O1H Dy1 O4 Cu2 75.1(3) . .
O1H Dy1 O4 Cu5 -165.0(3) . .
O1H Dy1 O7 Cu2 -76.4(3) . .
O1H Dy1 O7 Cu16 154.8(3) . .
O1H Dy1 O9 Cu12 -3.3(5) . .
O1H Dy1 O9 C9 -177.1(10) . .
O1H Dy1 O15 Cu14 72.8(3) . .
O1H Dy1 O15 C15 -117.8(11) . .
O1H Dy1 O17 Cu16 -18.3(5) . .
O1H Dy1 O17 Cu24 -145.7(3) . .
O1H Dy1 O1E Cu12 169.5(4) . .
O1H Dy1 O1E Cu14 -82.8(4) . .
O1I Dy6 Cu16 Dy1 11.9(7) . .
O1I Dy6 Cu16 Na1 177.51(19) . .
O1I Dy6 Cu16 O2 -93.5(3) . 2_775
O1I Dy6 Cu16 O7 90.7(3) . .
O1I Dy6 Cu16 O16 92.7(3) . .
O1I Dy6 Cu16 O17 -93.9(4) . .
O1I Dy6 Cu16 O1 -2.8(3) . .
O1I Dy6 O12 Cu22 -5.8(5) . .
O1I Dy6 O12 C12 -175.8(11) . 2_775
O1I Dy6 O14 Cu4 -18.9(5) . .
O1I Dy6 O14 Cu5 -144.5(3) . 2_775
O1I Dy6 O16 Cu4 156.5(3) . .
O1I Dy6 O16 Cu16 -76.9(3) . .
O1I Dy6 O19 Cu19 73.2(3) . .
O1I Dy6 O19 C17 -112.8(13) . .
O1I Dy6 O1G Cu19 -85.5(4) . .
O1I Dy6 O1G Cu22 167.9(4) . .
O1J Cu4 Dy6 Cu5 -128.7(2) . 2_775
O1J Cu4 Dy6 Cu16 124.4(2) . .
O1J Cu4 Dy6 O2 144.2(3) . 2_775
O1J Cu4 Dy6 O6 -149.3(3) . 2_775
O1J Cu4 Dy6 O12 -80.3(3) . .
O1J Cu4 Dy6 O14 -96.8(3) . .
O1J Cu4 Dy6 O16 93.8(3) . .
O1J Cu4 Dy6 O19 -0.9(3) . .
O1J Cu4 Dy6 O1F 175.7(6) . .
O1J Cu4 Dy6 O1G -10.4(3) . .
O1J Cu4 Dy6 O1I 70.2(3) . .
O1J Cu4 Na1 Cu2 87(3) . .
O1J Cu4 Na1 Cu2 -93(3) . 2_775
O1J Cu4 Na1 Cu4 138(100) . 2_775
O1J Cu4 Na1 Cu5 -92(3) . 2_775
O1J Cu4 Na1 Cu5 88(3) . .
O1J Cu4 Na1 Cu16 -163(3) . 2_775
O1J Cu4 Na1 Cu16 17(3) . .
O1J Cu4 Na1 Cu20 -38(3) . 2_775
O1J Cu4 Na1 Cu20 142(3) . .
O1J Cu4 Na1 Cu24 17(3) . .
O1J Cu4 Na1 Cu24 -163(3) . 2_775
O1J Cu4 O10 Dy3 -90.1(3) . .
O1J Cu4 O10 Cu24 158.4(4) . 2_775
O1J Cu4 O11 Cu2 -155.6(4) . .
O1J Cu4 O11 Dy3 89.6(3) . .
O1J Cu4 O14 Cu5 -163.5(4) . 2_775
O1J Cu4 O14 Dy6 81.5(3) . .
O1J Cu4 O16 Dy6 -83.7(3) . .
O1J Cu4 O16 Cu16 161.7(4) . .
O1J C17 C2B N2B 156.5(18) . .
O1J C17 C2B C1JB -13(4) . .
O1J C17 C2A N1 -163(2) . .
O1J C17 C2A C1JA 6(5) . .
O1K Cu24 Na1 Cu2 -180(100) . 2_775
O1K Cu24 Na1 Cu2 0(4) . .
O1K Cu24 Na1 Cu4 56(4) . .
O1K Cu24 Na1 Cu4 -124(4) . 2_775
O1K Cu24 Na1 Cu5 127(4) . 2_775
O1K Cu24 Na1 Cu5 -53(4) . .
O1K Cu24 Na1 Cu16 56(4) . .
O1K Cu24 Na1 Cu16 -124(4) . 2_775
O1K Cu24 Na1 Cu20 126(4) . 2_775
O1K Cu24 Na1 Cu20 -54(4) . .
O1K Cu24 Na1 Cu24 9(100) . 2_775
O1K Cu24 O3 Dy1 83.8(3) . .
O1K Cu24 O3 Cu5 -162.2(4) . .
O1K Cu24 O8 Dy3 88.7(3) . 2_775
O1K Cu24 O8 Cu20 -157.5(4) . 2_775
O1K Cu24 O17 Dy1 -82.0(3) . .
O1K Cu24 O17 Cu16 161.7(4) . .
O1K C9 C11B N3 -159.5(14) . .
O1K C9 C11B C1FB -3(8) . .
O1K C9 C11A N3 175.4(15) . .
O1K C9 C11A C1FA 22(3) . .
O1L Dy3 Cu4 Dy6 99.1(8) . .
O1L Dy3 Cu4 Na1 -107.73(19) . .
O1L Dy3 Cu4 O10 -16.8(3) . .
O1L Dy3 Cu4 O11 167.2(3) . .
O1L Dy3 Cu4 O14 -18.5(3) . .
O1L Dy3 Cu4 O16 165.4(3) . .
O1L Dy3 Cu4 O1J 74.9(3) . .
O1L Dy3 Cu20 Dy6 -99.5(7) . 2_775
O1L Dy3 Cu20 Na1 107.33(18) . .
O1L Dy3 Cu20 O2 14.6(3) . .
O1L Dy3 Cu20 O5 -167.1(3) . .
O1L Dy3 Cu20 O6 -161.2(3) . .
O1L Dy3 Cu20 O8 22.2(3) . 2_775
O1L Dy3 Cu20 O1D -72.5(3) . .
O1L Dy3 O5 Cu2 143.6(3) . .
O1L Dy3 O5 Cu20 19.0(5) . .
O1L Dy3 O10 Cu4 163.2(3) . .
O1L Dy3 O10 Cu24 -78.0(3) . 2_775
O1L Dy3 O11 Cu2 -145.0(3) . .
O1L Dy3 O11 Cu4 -18.3(5) . .
O1L Dy3 O13 Cu8 -73.5(3) . .
O1L Dy3 O13 C19 111.9(13) . .
O1L Dy3 O20 Cu8 86.1(4) . .
O1L Dy3 O20 Cu17 -167.0(4) . .
O1L Dy3 O1B Cu17 7.3(5) . .
O1L Dy3 O1B C7 -173.0(12) . .
O1M Cu2 Dy3 Cu20 -130.9(2) . .
O1M Cu2 Dy3 Cu24 174.3(2) . 2_775
O1M Cu2 Dy3 O5 -98.6(4) . .
O1M Cu2 Dy3 O8 -152.9(3) . 2_775
O1M Cu2 Dy3 O10 141.2(2) . .
O1M Cu2 Dy3 O11 92.2(4) . .
O1M Cu2 Dy3 O13 -81.9(3) . .
O1M Cu2 Dy3 O20 -13.8(3) . .
O1M Cu2 Dy3 O1B -1.9(3) . .
O1M Cu2 Dy3 O1C 69.2(3) . .
O1M Cu2 Dy3 O1L 175.1(5) . .
O1M Cu2 Na1 Cu2 -26(100) . 2_775
O1M Cu2 Na1 Cu4 170(2) . 2_775
O1M Cu2 Na1 Cu4 -10(2) . .
O1M Cu2 Na1 Cu5 170(2) . .
O1M Cu2 Na1 Cu5 -10(2) . 2_775
O1M Cu2 Na1 Cu16 -119(2) . 2_775
O1M Cu2 Na1 Cu16 61(2) . .
O1M Cu2 Na1 Cu20 -119(2) . .
O1M Cu2 Na1 Cu20 61(2) . 2_775
O1M Cu2 Na1 Cu24 116(2) . .
O1M Cu2 Na1 Cu24 -64(2) . 2_775
O1M Cu2 O4 Dy1 -87.6(3) . .
O1M Cu2 O4 Cu5 160.5(3) . .
O1M Cu2 O5 Dy3 80.7(3) . .
O1M Cu2 O5 Cu20 -165.3(4) . .
O1M Cu2 O7 Dy1 89.2(3) . .
O1M Cu2 O7 Cu16 -154.6(4) . .
O1M Cu2 O11 Dy3 -85.3(3) . .
O1M Cu2 O11 Cu4 158.0(4) . .
O1M C7 C10B N1Y -155.1(17) . .
O1M C7 C10B C18B -3(6) . .
O1M C7 C10A N1Y -178.3(15) . .
O1M C7 C10A C18A 11(3) . .
O1P Cu22 O12 Dy6 -76(4) . .
O1P Cu22 O12 C12 98(4) . 2_775
O1P Cu22 O1G Dy6 180.0(4) . .
O1P Cu22 O1G Cu19 67.9(4) . .
O1P Cu22 N24B C3B -168.6(18) . .
O1P Cu22 N24A C3A -161.6(16) . .
O1R Cu12 Cu14 O15 178.0(4) . .
O1R Cu12 Cu14 O1E -109.4(5) . .
O1R Cu12 Cu14 O1W 1.1(4) . .
O1R Cu12 Cu14 N23 88.7(5) . .
O1R Cu12 O9 Dy1 -90(6) . .
O1R Cu12 O9 C9 86(6) . .
O1R Cu12 O1E Dy1 -178.3(4) . .
O1R Cu12 O1E Cu14 69.1(4) . .
O1R Cu12 N3 C11B -142.4(17) . .
O1R Cu12 N3 C11A -172.4(15) . .
O1T Cu19 Cu22 O12 -174.7(4) . .
O1T Cu19 Cu22 O1G 112.0(4) . .
O1T Cu19 Cu22 O1P 2.2(4) . .
O1T Cu19 Cu22 N24B -85.6(16) . .
O1T Cu19 Cu22 N24A -84.7(10) . .
O1T Cu19 O19 Dy6 87(5) . .
O1T Cu19 O19 C17 -89(5) . .
O1T Cu19 O1G Dy6 -177.7(4) . .
O1T Cu19 O1G Cu22 -65.8(4) . .
O1T Cu19 N2B C2B 140.3(18) . .
O1T Cu19 N1 C2A -171(2) . .
O1V Cu12 Cu14 O15 83.1(4) . .
O1V Cu12 Cu14 O1E 155.7(5) . .
O1V Cu12 Cu14 O1W -93.8(4) . .
O1V Cu12 Cu14 N23 -6.2(5) . .
O1V Cu12 O9 Dy1 -95.6(3) . .
O1V Cu12 O9 C9 80.0(8) . .
O1V Cu12 O1E Dy1 93.2(3) . .
O1V Cu12 O1E Cu14 -19.3(4) . .
O1V Cu12 O1R C1D 53.3(15) . .
O1V Cu12 N3 C11B -53.8(17) . .
O1V Cu12 N3 C11A -83.8(15) . .
O1W Cu14 O15 Dy1 70(3) . .
O1W Cu14 O15 C15 -103(3) . .
O1W Cu14 O1E Dy1 -177.9(4) . .
O1W Cu14 O1E Cu12 -66.5(5) . .
O1W Cu14 N23 C3 154.2(14) . .
O1W Cu14 N23 C4 -172.8(13) . .
N1Y Cu17 O20 Dy3 -19(2) . .
N1Y Cu17 O20 Cu8 93(2) . .
N1Y Cu17 O1B Dy3 -177.5(4) . .
N1Y Cu17 O1B C7 2.7(9) . .
N1Y Cu17 O2L C1A -133.2(13) . .
N1Z Cu8 Cu17 O20 163.3(6) . .
N1Z Cu8 Cu17 O1B 89.8(5) . .
N1Z Cu8 Cu17 N1Y 1.2(7) . .
N1Z Cu8 Cu17 O21 -169.7(6) . .
N1Z Cu8 Cu17 O2L -85.1(5) . .
N1Z Cu8 O13 Dy3 178.0(4) . .
N1Z Cu8 O13 C19 -5.7(9) . .
N1Z Cu8 O20 Dy3 5(2) . .
N1Z Cu8 O20 Cu17 -106(2) . .
N1Z Cu8 O1Z C1A 138.2(12) . .
O21 Cu17 O20 Dy3 88.3(3) . .
O21 Cu17 O20 Cu8 -159.3(4) . .
O21 Cu17 O1B Dy3 -87.0(4) . .
O21 Cu17 O1B C7 93.2(9) . .
O21 Cu17 N1Y C10B -69(2) . .
O21 Cu17 N1Y C10A -98.6(13) . .
O21 Cu17 O2L C1A 135.6(13) . .
N23 Cu14 O15 Dy1 179.8(4) . .
N23 Cu14 O15 C15 7.3(9) . .
N23 Cu14 O1E Dy1 -22(2) . .
N23 Cu14 O1E Cu12 90(2) . .
N23 Cu14 O1W C1D -141.5(15) . .
N23 C3 C4 C15 -113.2(12) . .
N23 C3 C4 C0AA 126(2) . .
N23 C3 C4 C0AB 126(2) . .
N23 C3 C0AB C4 -59(3) . .
N23 C4 C0AB C3 66(3) . .
C12 C3A N24A Cu22 -17(2) 2_775 .
N24B Cu22 O12 Dy6 166.7(9) . .
N24B Cu22 O12 C12 -19.8(11) . 2_775
N24B Cu22 O1G Dy6 -30(4) . .
N24B Cu22 O1G Cu19 -142(3) . .
N24B Cu22 O1P C16 147.3(15) . .
N24B Cu22 N24A C3A 97(5) . .
C15 C3 C4 N23 113.2(12) . .
C15 C3 C4 C0AA -120(2) . .
C15 C3 C4 C0AB -121(2) . .
C15 C3 C0AB C4 65(3) . .
C15 C4 C0AB C3 -65(3) . .
O1Z Cu8 Cu17 O20 -112.7(4) . .
O1Z Cu8 Cu17 O1B 173.8(4) . .
O1Z Cu8 Cu17 N1Y 85.2(5) . .
O1Z Cu8 Cu17 O21 -85.7(4) . .
O1Z Cu8 Cu17 O2L -1.2(4) . .
O1Z Cu8 O13 Dy3 -92(3) . .
O1Z Cu8 O13 C19 85(3) . .
O1Z Cu8 O20 Dy3 176.2(4) . .
O1Z Cu8 O20 Cu17 65.1(4) . .
O1Z Cu8 N1Z C8 -167.0(10) . .
N2B Cu19 Cu22 O12 -91.3(16) . .
N2B Cu19 Cu22 O1G -164.5(16) . .
N2B Cu19 Cu22 O1P 85.6(16) . .
N2B Cu19 Cu22 N24B -2(2) . .
N2B Cu19 Cu22 N24A -1.2(19) . .
N2B Cu19 O19 Dy6 -166.7(8) . .
N2B Cu19 O19 C17 17.6(11) . .
N2B Cu19 O1G Dy6 42(3) . .
N2B Cu19 O1G Cu22 154(3) . .
N2B Cu19 O1T C16 -156.6(15) . .
N2B Cu19 N1 C2A -74(5) . .
N3 Cu12 Cu14 O15 88.2(7) . .
N3 Cu12 Cu14 O1E 160.7(8) . .
N3 Cu12 Cu14 O1W -88.7(7) . .
N3 Cu12 Cu14 N23 -1.1(8) . .
N3 Cu12 O9 Dy1 172.8(5) . .
N3 Cu12 O9 C9 -11.5(8) . .
N3 Cu12 O1E Dy1 -3(2) . .
N3 Cu12 O1E Cu14 -116(2) . .
N3 Cu12 O1R C1D 144.4(15) . .
C2B C17 C2A N1 -65(5) . .
C2B C17 C2A C1JA 105(7) . .
C10B N1Y C10A C7 -90(5) . .
C10B N1Y C10A C18A 80(5) . .
C10B C7 C10A N1Y 86(5) . .
C10B C7 C10A C18A -85(5) . .
C11B N3 C11A C9 -76(4) . .
C11B N3 C11A C1FA 74(4) . .
C11B C9 C11A N3 87(4) . .
C11B C9 C11A C1FA -66(4) . .
O2L Cu17 O20 Dy3 -178.6(3) . .
O2L Cu17 O20 Cu8 -66.3(4) . .
O2L Cu17 O1B Dy3 90(3) . .
O2L Cu17 O1B C7 -90(3) . .
O2L Cu17 N1Y C10B -162(2) . .
O2L Cu17 N1Y C10A 168.5(13) . .
N1 Cu19 Cu22 O12 -89.1(10) . .
N1 Cu19 Cu22 O1G -162.4(11) . .
N1 Cu19 Cu22 O1P 87.8(10) . .
N1 Cu19 Cu22 N24B 0.0(19) . .
N1 Cu19 Cu22 N24A 0.9(14) . .
N1 Cu19 O19 Dy6 178.0(8) . .
N1 Cu19 O19 C17 2.2(11) . .
N1 Cu19 O1G Dy6 -24(4) . .
N1 Cu19 O1G Cu22 88(4) . .
N1 Cu19 O1T C16 -141.4(15) . .
N1 Cu19 N2B C2B 56(4) . .
C2A C17 C2B N2B 61(5) . .
C2A C17 C2B C1JB -109(7) . .
C11A N3 C11B C9 63(3) . .
C11A N3 C11B C1FB -102(6) . .
C11A C9 C11B N3 -52(3) . .
C11A C9 C11B C1FB 105(8) . .
N24A Cu22 O12 Dy6 -177.4(8) . .
N24A Cu22 O12 C12 -3.9(10) . 2_775
N24A Cu22 O1G Dy6 43(3) . .
N24A Cu22 O1G Cu19 -69(3) . .
N24A Cu22 O1P C16 131.5(14) . .
N24A Cu22 N24B C3B -88(5) . .
C5A C3A N24A Cu22 -179(3) . .
C0AA C3 C4 N23 -126(2) . .
C0AA C3 C4 C15 120(2) . .
C0AA C3 C4 C0AB 0(3) . .
C0AA C3 C0AB C4 180(8) . .
C0AA C4 C0AB C3 0(7) . .
C3 N23 C4 C15 67(3) . .
C3 N23 C4 C0AA -45(3) . .
C3 N23 C4 C0AB -67(4) . .
C3 C15 C4 N23 -69(3) . .
C3 C15 C4 C0AA 47(3) . .
C3 C15 C4 C0AB 68(4) . .
C3 C0AA C4 N23 56(3) . .
C3 C0AA C4 C15 -58(3) . .
C3 C0AA C4 C0AB 180(8) . .
C4 N23 C3 C15 -70(3) . .
C4 N23 C3 C0AA 81(4) . .
C4 N23 C3 C0AB 57(3) . .
C4 C15 C3 N23 67(3) . .
C4 C15 C3 C0AA -86(4) . .
C4 C15 C3 C0AB -61(4) . .
C4 C0AA C3 N23 -71(4) . .
C4 C0AA C3 C15 77(4) . .
C4 C0AA C3 C0AB 0(7) . .
C10A N1Y C10B C7 54(4) . .
C10A N1Y C10B C18B -94(8) . .
C10A C7 C10B N1Y -58(4) . .
C10A C7 C10B C18B 95(7) . .
C0AB C3 C4 N23 -126(2) . .
C0AB C3 C4 C15 121(2) . .
C0AB C3 C4 C0AA 0(3) . .

loop_
_platon_squeeze_void_nr
_platon_squeeze_void_average_x
_platon_squeeze_void_average_y
_platon_squeeze_void_average_z
_platon_squeeze_void_volume
_platon_squeeze_void_count_electrons
_platon_squeeze_void_content
1 -0.149 0.068 0.512 2016 1006 ' '
